data_4517249
loop_
_publ_author_name
'Alice Heskia'
'Thierry Maris'
'James D. Wuest'

_publ_contact_author_email thierry.maris@umontreal.ca
_publ_contact_author_id_orcid 0000-0001-9731-4046
_publ_contact_author_name 'Thierry Maris'
_publ_contact_author_phone '514 340 4177 2579'
_publ_section_title
;
 Putting Fullerenes in Their Place: Cocrystallizing C60 and C70 with
 Phosphangulene Chalcogenides
;
_journal_name_full 'Crystal growth and Design'
_journal_page_first 5418
_journal_paper_doi 10.1021/acs.cgd.9b00954
_journal_volume 19
_journal_year 2019
_chemical_formula_moiety '6(C18 H9 O4 P), C H4 O, 4(C60)'
_chemical_formula_sum 'C349 H58 O25 P6'
_chemical_formula_weight 4835.77
_chemical_name_common
;
sesquikis(12cH-4,8,12-trioxa-12c-phosphadibenzo[cd,mn]pyren-12c-one) 
C60 fullerene methanol solvate
;
_space_group_crystal_system monoclinic
_space_group_IT_number 14
_space_group_name_Hall '-P 2yn'
_space_group_name_H-M_alt 'P 1 21/n 1'
_atom_sites_solution_hydrogens mixed
_atom_sites_solution_primary dual
_audit_creation_date 2019-07-15
_audit_creation_method
;
Olex2 1.2
(compiled 2018.05.29 svn.r3508 for OlexSys, GUI svn.r5506)
;
_cell_angle_alpha 90
_cell_angle_beta 94.304(2)
_cell_angle_gamma 90
_cell_formula_units_Z 2
_cell_length_a 18.3952(9)
_cell_length_b 13.3563(6)
_cell_length_c 39.9166(19)
_cell_measurement_reflns_used 9121
_cell_measurement_temperature 150
_cell_measurement_theta_max 60.733
_cell_measurement_theta_min 3.037
_cell_volume 9779.5(8)
_computing_cell_refinement
;        
SAINT (2013) V8.38A; Integration Software for Single Crystal Data. 
Bruker AXS Inc., Madison, WI 53719-1173.
;
_computing_data_collection
;
APEX 2 (2013) Bruker AXS Inc., Madison, WI 53719-1173.
;
_computing_data_reduction
;
SAINT (2013) V8.38A; Integration Software for Single Crystal Data. 
Bruker AXS Inc., Madison, WI 53719-1173.
;
_computing_molecular_graphics 'Olex2 (Dolomanov et al., 2009)'
_computing_publication_material 'Olex2 (Dolomanov et al., 2009)'
_computing_structure_refinement 'XL (Sheldrick, 2008)'
_computing_structure_solution 'SHELXT 2014/5 (Sheldrick, 2014)'
_diffrn_ambient_temperature 150
_diffrn_detector 'CMOS Area detector'
_diffrn_detector_area_resol_mean 10.24
_diffrn_detector_type 'Bruker Photon 100 CMOS Detector'
_diffrn_measured_fraction_theta_full 0.997
_diffrn_measured_fraction_theta_max 0.995
_diffrn_measurement_device 'k-geometry diffractometer'
_diffrn_measurement_device_type 'Bruker Venture Metaljet'
_diffrn_measurement_method '\w and \f scans'
_diffrn_radiation_collimation 'Focusing mirrors'
_diffrn_radiation_monochromator 'Helios MX Mirror Optics'
_diffrn_radiation_probe x-ray
_diffrn_radiation_type GaK\a
_diffrn_radiation_wavelength 1.34139
_diffrn_reflns_av_R_equivalents 0.0485
_diffrn_reflns_av_unetI/netI 0.0335
_diffrn_reflns_Laue_measured_fraction_full 0.997
_diffrn_reflns_Laue_measured_fraction_max 0.995
_diffrn_reflns_limit_h_max 23
_diffrn_reflns_limit_h_min -23
_diffrn_reflns_limit_k_max 17
_diffrn_reflns_limit_k_min -17
_diffrn_reflns_limit_l_max 50
_diffrn_reflns_limit_l_min -51
_diffrn_reflns_number 146950
_diffrn_reflns_point_group_measured_fraction_full 0.997
_diffrn_reflns_point_group_measured_fraction_max 0.995
_diffrn_reflns_theta_full 53.594
_diffrn_reflns_theta_max 60.790
_diffrn_reflns_theta_min 2.240
_diffrn_source 'Metal Jet'
_diffrn_source_target Ga
_diffrn_source_type 'Gallium Liquid Metal Jet Source'
_exptl_absorpt_coefficient_mu 0.821
_exptl_absorpt_correction_T_max 0.7519
_exptl_absorpt_correction_T_min 0.6687
_exptl_absorpt_correction_type multi-scan
_exptl_absorpt_process_details
;
SADABS-2016/2 (Bruker,2016/2) was used for absorption correction. 
wR2(int) was 0.1249 before and 0.0722 after correction. 
The Ratio of minimum to maximum transmission is 0.8893. 
The \l/2 correction factor is Not present.'
;
_exptl_crystal_colour 'clear light brown'
_exptl_crystal_colour_lustre clear
_exptl_crystal_colour_modifier light
_exptl_crystal_colour_primary brown
_exptl_crystal_density_diffrn 1.642
_exptl_crystal_description Plate
_exptl_crystal_F_000 4884
_exptl_crystal_size_max 0.22
_exptl_crystal_size_mid 0.21
_exptl_crystal_size_min 0.08
_refine_diff_density_max 1.565
_refine_diff_density_min -0.984
_refine_diff_density_rms 0.149
_refine_ls_extinction_coef 0.00083(17)
_refine_ls_extinction_expression Fc^*^=kFc[1+0.001xFc^2^\l^3^/sin(2\q)]^-1/4^
_refine_ls_extinction_method 'SHELXL-2018/3 (Sheldrick 2018)'
_refine_ls_goodness_of_fit_ref 1.932
_refine_ls_hydrogen_treatment constr
_refine_ls_matrix_type full
_refine_ls_number_parameters 3199
_refine_ls_number_reflns 22467
_refine_ls_number_restraints 19340
_refine_ls_restrained_S_all 1.556
_refine_ls_R_factor_all 0.1439
_refine_ls_R_factor_gt 0.1280
_refine_ls_shift/su_max 0.002
_refine_ls_shift/su_mean 0.000
_refine_ls_structure_factor_coef Fsqd
_refine_ls_weighting_details 'w=1/[\s^2^(Fo^2^)+(0.2000P)^2^] where P=(Fo^2^+2Fc^2^)/3'
_refine_ls_weighting_scheme calc
_refine_ls_wR_factor_gt 0.3899
_refine_ls_wR_factor_ref 0.4139
_reflns_Friedel_coverage 0.000
_reflns_Friedel_fraction_full .
_reflns_Friedel_fraction_max .
_reflns_number_gt 18020
_reflns_number_total 22467
_reflns_threshold_expression 'I > 2\s(I)'
_cod_data_source_file jw2107_phango_c60_meoh.cif
_cod_data_source_block jw2107
_cod_database_code 4517249

loop_
_space_group_symop_id
_space_group_symop_operation_xyz
1 'x, y, z'
2 '-x+1/2, y+1/2, -z+1/2'
3 '-x, -y, -z'
4 'x-1/2, -y-1/2, z-1/2'

loop_
_atom_site_label
_atom_site_type_symbol
_atom_site_fract_x
_atom_site_fract_y
_atom_site_fract_z
_atom_site_U_iso_or_equiv
_atom_site_adp_type
_atom_site_occupancy
_atom_site_site_symmetry_order
_atom_site_calc_flag
_atom_site_refinement_flags_posn
_atom_site_refinement_flags_adp
_atom_site_refinement_flags_occupancy
_atom_site_disorder_assembly
_atom_site_disorder_group
P1A P 0.50091(5) -0.02487(6) 0.40845(2) 0.0247(2) Uani 1 1 d . . . . .
O1A O 0.65300(15) 0.02009(19) 0.43644(8) 0.0352(6) Uani 1 1 d . . . . .
O2A O 0.51171(15) -0.1325(2) 0.34322(6) 0.0363(6) Uani 1 1 d . . . . .
O3A O 0.43582(13) -0.1672(2) 0.45592(6) 0.0278(5) Uani 1 1 d . . . . .
O4A O 0.45690(15) 0.0674(2) 0.40443(7) 0.0376(6) Uani 1 1 d . . . . .
C1A C 0.5799(2) -0.0370(3) 0.38683(10) 0.0299(7) Uani 1 1 d . . . . .
C2A C 0.6463(2) -0.0100(3) 0.40276(10) 0.0319(8) Uani 1 1 d . . . . .
C3A C 0.7093(2) -0.0130(3) 0.38519(12) 0.0390(9) Uani 1 1 d . . . . .
H3A H 0.754951 0.009575 0.395093 0.047 Uiso 1 1 calc R . . . .
C4A C 0.7021(2) -0.0505(3) 0.35246(12) 0.0448(10) Uani 1 1 d . . . . .
H4A H 0.743469 -0.048781 0.339600 0.054 Uiso 1 1 calc R . . . .
C5A C 0.6373(2) -0.0904(3) 0.33764(11) 0.0425(10) Uani 1 1 d . . . . .
H5A H 0.635271 -0.119429 0.315869 0.051 Uiso 1 1 calc R . . . .
C6A C 0.5758(2) -0.0860(3) 0.35593(10) 0.0337(8) Uani 1 1 d . . . . .
C7A C 0.46131(17) -0.1403(3) 0.39771(8) 0.0236(6) Uani 1 1 d . . . . .
C8A C 0.46741(19) -0.1787(3) 0.36544(8) 0.0277(7) Uani 1 1 d . . . . .
C9A C 0.4308(2) -0.2666(3) 0.35605(9) 0.0339(8) Uani 1 1 d . . . . .
H9A H 0.430927 -0.291518 0.333762 0.041 Uiso 1 1 calc R . . . .
C10A C 0.3941(2) -0.3168(3) 0.37997(10) 0.0330(8) Uani 1 1 d . . . . .
H10A H 0.366869 -0.374780 0.373278 0.040 Uiso 1 1 calc R . . . .
C11A C 0.39518(18) -0.2863(3) 0.41364(9) 0.0280(7) Uani 1 1 d . . . . .
H11A H 0.372394 -0.324831 0.429897 0.034 Uiso 1 1 calc R . . . .
C12A C 0.43098(17) -0.1973(3) 0.42217(8) 0.0239(7) Uani 1 1 d . . . . .
C13A C 0.53790(18) -0.0564(3) 0.44830(9) 0.0253(7) Uani 1 1 d . . . . .
C14A C 0.6079(2) -0.0253(3) 0.45912(10) 0.0288(7) Uani 1 1 d . . . . .
C15A C 0.6342(2) -0.0403(3) 0.49185(11) 0.0347(8) Uani 1 1 d . . . . .
H15A H 0.680912 -0.016182 0.499807 0.042 Uiso 1 1 calc R . . . .
C16A C 0.5906(2) -0.0916(3) 0.51302(9) 0.0337(8) Uani 1 1 d . . . . .
H16A H 0.606560 -0.097022 0.536142 0.040 Uiso 1 1 calc R . . . .
C17A C 0.5247(2) -0.1353(3) 0.50194(9) 0.0304(8) Uani 1 1 d . . . . .
H17A H 0.497910 -0.175063 0.516436 0.036 Uiso 1 1 calc R . . . .
C18A C 0.49976(18) -0.1186(3) 0.46875(8) 0.0251(7) Uani 1 1 d . . . . .
P1B P 0.26896(6) 0.48701(8) 0.31614(3) 0.0370(3) Uani 1 1 d . . . . .
O1B O 0.26728(18) 0.4806(2) 0.39070(8) 0.0399(7) Uani 1 1 d . . . . .
O2B O 0.34813(19) 0.3043(3) 0.29499(8) 0.0509(8) Uani 1 1 d . . . . .
O3B O 0.1150(2) 0.4708(3) 0.28708(9) 0.0542(9) Uani 1 1 d . . . . .
O4B O 0.3054(2) 0.5803(3) 0.30611(9) 0.0552(9) Uani 1 1 d . . . . .
C1B C 0.3194(2) 0.4050(3) 0.34293(10) 0.0354(8) Uani 1 1 d . . . . .
C2B C 0.3164(2) 0.4149(3) 0.37777(10) 0.0360(8) Uani 1 1 d . . . . .
C3B C 0.3608(2) 0.3573(3) 0.39935(12) 0.0415(9) Uani 1 1 d . . . . .
H3B H 0.361772 0.365861 0.423007 0.050 Uiso 1 1 calc R . . . .
C4B C 0.4037(2) 0.2863(4) 0.38514(14) 0.0492(11) Uani 1 1 d . . . . .
H4B H 0.437225 0.249660 0.399682 0.059 Uiso 1 1 calc R . . . .
C5B C 0.4011(2) 0.2650(4) 0.35072(13) 0.0476(11) Uani 1 1 d . . . . .
H5B H 0.428778 0.211708 0.342349 0.057 Uiso 1 1 calc R . . . .
C6B C 0.3570(2) 0.3241(3) 0.32943(12) 0.0422(10) Uani 1 1 d . . . . .
C7B C 0.2358(3) 0.4005(3) 0.28537(11) 0.0436(10) Uani 1 1 d . . . . .
C8B C 0.2807(3) 0.3218(4) 0.27725(12) 0.0500(11) Uani 1 1 d . . . . .
C9B C 0.2560(3) 0.2564(4) 0.25207(12) 0.0587(14) Uani 1 1 d . . . . .
H9B H 0.285932 0.203119 0.245323 0.070 Uiso 1 1 calc R . . . .
C10B C 0.1859(4) 0.2707(4) 0.23680(13) 0.0651(16) Uani 1 1 d . . . . .
H10B H 0.170472 0.230608 0.217930 0.078 Uiso 1 1 calc R . . . .
C11B C 0.1380(4) 0.3409(4) 0.24801(12) 0.0601(14) Uani 1 1 d . . . . .
H11B H 0.089115 0.344621 0.238608 0.072 Uiso 1 1 calc R . . . .
C12B C 0.1637(3) 0.4059(4) 0.27351(11) 0.0494(11) Uani 1 1 d . . . . .
C13B C 0.1909(3) 0.4947(3) 0.33865(10) 0.0355(9) Uani 1 1 d . . . . .
C14B C 0.1988(2) 0.4929(3) 0.37341(10) 0.0345(8) Uani 1 1 d . . . . .
C15B C 0.1371(3) 0.4977(3) 0.39135(12) 0.0404(10) Uani 1 1 d . . . . .
H15B H 0.141580 0.499843 0.415200 0.049 Uiso 1 1 calc R . . . .
C16B C 0.0684(3) 0.4995(3) 0.37397(14) 0.0471(11) Uani 1 1 d . . . . .
H16B H 0.026431 0.507124 0.386198 0.057 Uiso 1 1 calc R . . . .
C17B C 0.0599(3) 0.4904(3) 0.33914(14) 0.0461(11) Uani 1 1 d . . . . .
H17B H 0.012818 0.486789 0.327677 0.055 Uiso 1 1 calc R . . . .
C18B C 0.1225(3) 0.4866(3) 0.32168(12) 0.0402(9) Uani 1 1 d . . . . .
P1C P -0.19727(5) 0.96909(6) 0.25148(2) 0.0224(2) Uani 1 1 d . . . . .
O1C O -0.34729(14) 0.9351(2) 0.22049(7) 0.0372(6) Uani 1 1 d . . . . .
O2C O -0.09918(15) 0.8161(2) 0.22346(7) 0.0359(6) Uani 1 1 d . . . . .
O3C O -0.14884(15) 1.1709(2) 0.22842(6) 0.0324(6) Uani 1 1 d . . . . .
O4C O -0.19637(15) 0.9615(2) 0.28860(6) 0.0298(6) Uani 1 1 d . . . . .
C1C C -0.2253(2) 0.8657(3) 0.22723(8) 0.0274(7) Uani 1 1 d . . . . .
C2C C -0.2983(2) 0.8568(3) 0.21593(9) 0.0307(8) Uani 1 1 d . . . . .
C3C C -0.3224(2) 0.7707(3) 0.19923(10) 0.0394(9) Uani 1 1 d . . . . .
H3C H -0.372510 0.761257 0.192315 0.047 Uiso 1 1 calc R . . . .
C4C C -0.2701(3) 0.6979(3) 0.19290(10) 0.0392(9) Uani 1 1 d . . . . .
H4C H -0.286477 0.636533 0.182917 0.047 Uiso 1 1 calc R . . . .
C5C C -0.1965(3) 0.7106(3) 0.20038(9) 0.0388(9) Uani 1 1 d . . . . .
H5C H -0.162314 0.661742 0.194381 0.047 Uiso 1 1 calc R . . . .
C6C C -0.1743(2) 0.7980(3) 0.21708(9) 0.0300(7) Uani 1 1 d . . . . .
C7C C -0.11644(19) 0.9947(3) 0.23274(9) 0.0253(7) Uani 1 1 d . . . . .
C8C C -0.0748(2) 0.9157(3) 0.22211(8) 0.0294(7) Uani 1 1 d . . . . .
C9C C -0.0083(2) 0.9341(4) 0.20930(11) 0.0409(9) Uani 1 1 d . . . . .
H9C H 0.022213 0.880737 0.203263 0.049 Uiso 1 1 calc R . . . .
C10C C 0.0124(2) 1.0340(4) 0.20551(12) 0.0447(10) Uani 1 1 d . . . . .
H10C H 0.059332 1.047736 0.198136 0.054 Uiso 1 1 calc R . . . .
C11C C -0.0325(2) 1.1134(3) 0.21208(10) 0.0369(9) Uani 1 1 d . . . . .
H11C H -0.017853 1.180318 0.208149 0.044 Uiso 1 1 calc R . . . .
C12C C -0.0995(2) 1.0934(3) 0.22454(9) 0.0287(7) Uani 1 1 d . . . . .
C13C C -0.25256(19) 1.0588(3) 0.23066(8) 0.0268(7) Uani 1 1 d . . . . .
C14C C -0.3229(2) 1.0336(3) 0.21925(9) 0.0316(8) Uani 1 1 d . . . . .
C15C C -0.3696(2) 1.1056(4) 0.20482(10) 0.0416(10) Uani 1 1 d . . . . .
H15C H -0.419065 1.090804 0.198103 0.050 Uiso 1 1 calc R . . . .
C16C C -0.3401(3) 1.2022(3) 0.20058(10) 0.0410(10) Uani 1 1 d . . . . .
H16C H -0.371803 1.254109 0.192257 0.049 Uiso 1 1 calc R . . . .
C17C C -0.2678(2) 1.2244(3) 0.20791(9) 0.0357(9) Uani 1 1 d . . . . .
H17C H -0.249075 1.288568 0.203001 0.043 Uiso 1 1 calc R . . . .
C18C C -0.2229(2) 1.1509(3) 0.22266(8) 0.0295(7) Uani 1 1 d . . . . .
O1 O 0.0349(6) 0.6650(9) 0.2502(3) 0.091(3) Uani 0.5 1 d . . P . .
H1 H 0.027745 0.725750 0.245539 0.137 Uiso 0.5 1 d R . P . .
C1 C 0.0091(11) 0.6036(18) 0.2231(6) 0.126(8) Uani 0.5 1 d . . P . .
H1A H -0.017431 0.644671 0.205904 0.190 Uiso 0.5 1 calc GR . P . .
H1B H -0.023669 0.552598 0.231183 0.190 Uiso 0.5 1 calc GR . P . .
H1C H 0.050405 0.570963 0.213476 0.190 Uiso 0.5 1 calc GR . P . .
C1D C 0.6894(2) 0.6280(3) 0.36495(8) 0.056(2) Uani 0.344(3) 1 d . U P A 1
C2D C 0.7607(2) 0.6081(3) 0.36311(8) 0.059(3) Uani 0.344(3) 1 d G U P A 1
C3D C 0.7806(2) 0.5068(3) 0.35694(6) 0.046(3) Uani 0.344(3) 1 d G U P A 1
C4D C 0.7317(2) 0.4287(3) 0.35488(6) 0.050(2) Uani 0.344(3) 1 d G U P A 1
C5D C 0.6535(2) 0.4488(3) 0.35651(7) 0.048(2) Uani 0.344(3) 1 d G U P A 1
C6D C 0.6311(2) 0.5318(3) 0.36205(7) 0.062(3) Uani 0.344(3) 1 d G U P A 1
C7D C 0.57593(18) 0.5570(3) 0.38537(9) 0.054(2) Uani 0.344(3) 1 d G U P A 1
C8D C 0.54585(14) 0.4879(4) 0.40589(11) 0.046(2) Uani 0.344(3) 1 d G U P A 1
C9D C 0.56805(17) 0.3826(3) 0.40233(11) 0.057(3) Uani 0.344(3) 1 d G U P A 1
C10D C 0.6194(2) 0.3664(3) 0.37780(10) 0.057(2) Uani 0.344(3) 1 d G U P A 1
C11D C 0.6784(2) 0.3012(3) 0.38279(10) 0.051(2) Uani 0.344(3) 1 d G U P A 1
C12D C 0.6845(2) 0.2515(2) 0.41062(11) 0.052(2) Uani 0.344(3) 1 d G U P A 1
C13D C 0.6358(2) 0.2632(2) 0.43688(12) 0.054(2) Uani 0.344(3) 1 d G U P A 1
C14D C 0.6719(3) 0.2595(2) 0.46935(11) 0.051(2) Uani 0.344(3) 1 d G U P A 1
C15D C 0.6437(3) 0.3201(3) 0.49149(10) 0.038(2) Uani 0.344(3) 1 d G U P A 1
C16D C 0.5830(2) 0.4096(3) 0.48486(11) 0.051(2) Uani 0.344(3) 1 d G U P A 1
C17D C 0.55634(17) 0.3982(3) 0.45786(12) 0.056(3) Uani 0.344(3) 1 d G U P A 1
C18D C 0.57654(19) 0.3304(3) 0.43157(12) 0.055(2) Uani 0.344(3) 1 d G U P A 1
C19D C 0.53715(14) 0.5071(3) 0.43997(11) 0.055(2) Uani 0.344(3) 1 d G U P A 1
C20D C 0.55497(16) 0.5925(3) 0.45313(11) 0.059(2) Uani 0.344(3) 1 d G U P A 1
C21D C 0.5910(2) 0.5897(3) 0.48919(10) 0.067(3) Uani 0.344(3) 1 d G U P A 1
C22D C 0.6439(2) 0.6614(3) 0.49385(9) 0.059(2) Uani 0.344(3) 1 d G U P A 1
C23D C 0.6402(2) 0.7212(2) 0.45768(10) 0.061(3) Uani 0.344(3) 1 d G U P A 1
C24D C 0.58380(19) 0.6682(3) 0.43523(10) 0.053(2) Uani 0.344(3) 1 d G U P A 1
C25D C 0.5958(2) 0.6559(3) 0.40107(10) 0.055(3) Uani 0.344(3) 1 d G U P A 1
C26D C 0.6628(2) 0.6932(3) 0.38890(9) 0.055(3) Uani 0.344(3) 1 d G U P A 1
C27D C 0.7047(3) 0.74145(19) 0.41347(10) 0.058(2) Uani 0.344(3) 1 d G U P A 1
C28D C 0.6959(2) 0.75194(18) 0.44833(11) 0.055(2) Uani 0.344(3) 1 d G U P A 1
C29D C 0.7714(2) 0.7400(2) 0.46356(11) 0.057(2) Uani 0.344(3) 1 d G U P A 1
C30D C 0.8241(2) 0.7214(2) 0.44228(12) 0.059(3) Uani 0.344(3) 1 d G U P A 1
C31D C 0.7886(2) 0.7244(2) 0.40927(11) 0.050(2) Uani 0.344(3) 1 d G U P A 1
C32D C 0.8102(2) 0.6640(2) 0.38825(10) 0.034(2) Uani 0.344(3) 1 d G U P A 1
C33D C 0.8640(2) 0.5912(3) 0.39121(10) 0.039(2) Uani 0.344(3) 1 d G U P A 1
C34D C 0.8511(2) 0.4873(3) 0.37632(8) 0.044(2) Uani 0.344(3) 1 d G U P A 1
C35D C 0.86318(18) 0.3983(3) 0.39140(9) 0.036(2) Uani 0.344(3) 1 d G U P A 1
C36D C 0.90115(16) 0.3960(3) 0.42579(10) 0.044(2) Uani 0.344(3) 1 d G U P A 1
C37D C 0.91865(14) 0.4796(3) 0.43981(10) 0.050(2) Uani 0.344(3) 1 d G U P A 1
C38D C 0.90044(16) 0.5790(3) 0.41981(11) 0.050(3) Uani 0.344(3) 1 d G U P A 1
C39D C 0.88085(18) 0.6517(3) 0.44788(11) 0.053(3) Uani 0.344(3) 1 d G U P A 1
C40D C 0.88613(18) 0.6034(3) 0.47842(10) 0.051(2) Uani 0.344(3) 1 d G U P A 1
C41D C 0.8365(2) 0.6250(3) 0.50124(9) 0.058(2) Uani 0.344(3) 1 d G U P A 1
C42D C 0.7771(2) 0.6966(3) 0.49284(10) 0.055(2) Uani 0.344(3) 1 d G U P A 1
C43D C 0.7063(2) 0.6573(3) 0.50873(8) 0.051(2) Uani 0.344(3) 1 d G U P A 1
C44D C 0.7219(2) 0.5548(3) 0.52558(6) 0.0518(19) Uani 0.344(3) 1 d G U P A 1
C45D C 0.8027(2) 0.5424(3) 0.52182(7) 0.050(2) Uani 0.344(3) 1 d G U P A 1
C46D C 0.8324(2) 0.4588(4) 0.51687(7) 0.063(3) Uani 0.344(3) 1 d G U P A 1
C47D C 0.8800(2) 0.4310(4) 0.49501(9) 0.051(2) Uani 0.344(3) 1 d G U P A 1
C48D C 0.90945(16) 0.5012(4) 0.47467(10) 0.044(2) Uani 0.344(3) 1 d G U P A 1
C49D C 0.8583(2) 0.3332(3) 0.48032(9) 0.050(2) Uani 0.344(3) 1 d G U P A 1
C50D C 0.8701(2) 0.3182(3) 0.44483(10) 0.051(2) Uani 0.344(3) 1 d G U P A 1
C51D C 0.8151(2) 0.2696(2) 0.42187(10) 0.051(2) Uani 0.344(3) 1 d G U P A 1
C52D C 0.7602(2) 0.23672(18) 0.43191(10) 0.048(2) Uani 0.344(3) 1 d G U P A 1
C53D C 0.7484(3) 0.24348(19) 0.46644(10) 0.052(2) Uani 0.344(3) 1 d G U P A 1
C54D C 0.7939(3) 0.2930(3) 0.49138(9) 0.054(3) Uani 0.344(3) 1 d G U P A 1
C55D C 0.7669(3) 0.3552(3) 0.51491(7) 0.057(2) Uani 0.344(3) 1 d G U P A 1
C56D C 0.6953(3) 0.3725(3) 0.51531(8) 0.061(3) Uani 0.344(3) 1 d G U P A 1
C57D C 0.6683(2) 0.4726(3) 0.52241(7) 0.057(2) Uani 0.344(3) 1 d G U P A 1
C58D C 0.6063(2) 0.4961(3) 0.50435(9) 0.055(2) Uani 0.344(3) 1 d G U P A 1
C59D C 0.7464(2) 0.3375(3) 0.37075(8) 0.050(2) Uani 0.344(3) 1 d G U P A 1
C60D C 0.8126(2) 0.3240(2) 0.38788(8) 0.054(2) Uani 0.344(3) 1 d G U P A 1
C1E C 0.6606(5) 0.5950(7) 0.36307(17) 0.049(3) Uani 0.154(3) 1 d . U P B 2
C2E C 0.7317(6) 0.5863(7) 0.35785(15) 0.046(3) Uani 0.154(3) 1 d G U P B 2
C3E C 0.7601(5) 0.4875(7) 0.35452(14) 0.044(3) Uani 0.154(3) 1 d G U P B 2
C4E C 0.7201(5) 0.4019(7) 0.35856(15) 0.046(3) Uani 0.154(3) 1 d G U P B 2
C5E C 0.6421(5) 0.4096(8) 0.36414(19) 0.051(3) Uani 0.154(3) 1 d G U P B 2
C6E C 0.6131(5) 0.4897(8) 0.36762(19) 0.059(3) Uani 0.154(3) 1 d G U P B 2
C7E C 0.5624(4) 0.5143(8) 0.3931(2) 0.057(3) Uani 0.154(3) 1 d G U P B 2
C8E C 0.5453(3) 0.4492(8) 0.4180(3) 0.062(3) Uani 0.154(3) 1 d G U P B 2
C9E C 0.5770(4) 0.3479(7) 0.4174(3) 0.060(3) Uani 0.154(3) 1 d G U P B 2
C10E C 0.6227(5) 0.3309(7) 0.3907(2) 0.053(3) Uani 0.154(3) 1 d G U P B 2
C11E C 0.6883(5) 0.2784(6) 0.3947(2) 0.053(3) Uani 0.154(3) 1 d G U P B 2
C12E C 0.7061(5) 0.2410(4) 0.4240(3) 0.055(3) Uani 0.154(3) 1 d G U P B 2
C13E C 0.6640(6) 0.2544(5) 0.4525(3) 0.056(3) Uani 0.154(3) 1 d G U P B 2
C14E C 0.7075(6) 0.2690(5) 0.4828(2) 0.056(3) Uani 0.154(3) 1 d G U P B 2
C15E C 0.6793(6) 0.3323(6) 0.5040(2) 0.054(3) Uani 0.154(3) 1 d G U P B 2
C16E C 0.6092(5) 0.4080(7) 0.4974(2) 0.046(3) Uani 0.154(3) 1 d G U P B 2
C17E C 0.5777(5) 0.3822(7) 0.4727(3) 0.057(3) Uani 0.154(3) 1 d G U P B 2
C18E C 0.5979(5) 0.3089(6) 0.4481(3) 0.055(3) Uani 0.154(3) 1 d G U P B 2
C19E C 0.5433(3) 0.4795(8) 0.4517(3) 0.062(3) Uani 0.154(3) 1 d G U P B 2
C20E C 0.5550(4) 0.5714(7) 0.4603(3) 0.061(3) Uani 0.154(3) 1 d G U P B 2
C21E C 0.5993(5) 0.5881(7) 0.4940(2) 0.063(3) Uani 0.154(3) 1 d G U P B 2
C22E C 0.6447(5) 0.6690(6) 0.4926(2) 0.061(3) Uani 0.154(3) 1 d G U P B 2
C23E C 0.6258(5) 0.7135(6) 0.4544(2) 0.060(3) Uani 0.154(3) 1 d G U P B 2
C24E C 0.5708(4) 0.6438(7) 0.4377(2) 0.055(3) Uani 0.154(3) 1 d G U P B 2
C25E C 0.5754(4) 0.6207(8) 0.4036(2) 0.060(3) Uani 0.154(3) 1 d G U P B 2
C26E C 0.6338(5) 0.6638(7) 0.3858(2) 0.052(3) Uani 0.154(3) 1 d G U P B 2
C27E C 0.6757(6) 0.7273(5) 0.4058(2) 0.059(3) Uani 0.154(3) 1 d G U P B 2
C28E C 0.6746(6) 0.7494(5) 0.4406(2) 0.059(3) Uani 0.154(3) 1 d G U P B 2
C29E C 0.7532(6) 0.7557(4) 0.4517(3) 0.056(3) Uani 0.154(3) 1 d G U P B 2
C30E C 0.8013(6) 0.7379(5) 0.4282(3) 0.053(3) Uani 0.154(3) 1 d G U P B 2
C31E C 0.7582(6) 0.7226(5) 0.3973(2) 0.053(3) Uani 0.154(3) 1 d G U P B 2
C32E C 0.7803(6) 0.6588(6) 0.3776(2) 0.050(3) Uani 0.154(3) 1 d G U P B 2
C33E C 0.8411(5) 0.5970(7) 0.3802(2) 0.048(3) Uani 0.154(3) 1 d G U P B 2
C34E C 0.8357(5) 0.4871(7) 0.37043(18) 0.043(3) Uani 0.154(3) 1 d G U P B 2
C35E C 0.8603(4) 0.4073(7) 0.38822(19) 0.045(3) Uani 0.154(3) 1 d G U P B 2
C36E C 0.9061(3) 0.4242(7) 0.4202(2) 0.040(3) Uani 0.154(3) 1 d G U P B 2
C37E C 0.9179(3) 0.5145(7) 0.4297(2) 0.050(3) Uani 0.154(3) 1 d G U P B 2
C38E C 0.8849(4) 0.6018(7) 0.4069(2) 0.049(3) Uani 0.154(3) 1 d G U P B 2
C39E C 0.8652(5) 0.6807(6) 0.4330(3) 0.052(3) Uani 0.154(3) 1 d G U P B 2
C40E C 0.8829(4) 0.6456(7) 0.4651(3) 0.057(3) Uani 0.154(3) 1 d G U P B 2
C41E C 0.8379(5) 0.6674(7) 0.4899(2) 0.054(3) Uani 0.154(3) 1 d G U P B 2
C42E C 0.7705(5) 0.7249(5) 0.4822(2) 0.058(3) Uani 0.154(3) 1 d G U P B 2
C43E C 0.7095(6) 0.6807(6) 0.5038(2) 0.060(3) Uani 0.154(3) 1 d G U P B 2
C44E C 0.7395(6) 0.5889(7) 0.52381(15) 0.0518(19) Uani 0.154(3) 1 d G U P B 2
C45E C 0.8186(5) 0.5884(8) 0.51566(18) 0.052(3) Uani 0.154(3) 1 d G U P B 2
C46E C 0.8550(5) 0.5090(8) 0.51235(18) 0.057(3) Uani 0.154(3) 1 d G U P B 2
C47E C 0.8989(4) 0.4812(8) 0.4889(2) 0.052(3) Uani 0.154(3) 1 d G U P B 2
C48E C 0.9154(3) 0.5474(8) 0.4640(2) 0.056(3) Uani 0.154(3) 1 d G U P B 2
C49E C 0.8843(4) 0.3760(7) 0.4795(2) 0.054(3) Uani 0.154(3) 1 d G U P B 2
C50E C 0.8886(4) 0.3497(7) 0.4442(2) 0.046(3) Uani 0.154(3) 1 d G U P B 2
C51E C 0.8344(5) 0.2843(5) 0.4266(2) 0.053(3) Uani 0.154(3) 1 d G U P B 2
C52E C 0.7867(5) 0.2469(4) 0.4412(2) 0.055(3) Uani 0.154(3) 1 d G U P B 2
C53E C 0.7830(6) 0.2646(5) 0.4760(2) 0.052(3) Uani 0.154(3) 1 d G U P B 2
C54E C 0.8285(6) 0.3301(7) 0.49597(19) 0.047(3) Uani 0.154(3) 1 d G U P B 2
C55E C 0.8015(6) 0.3958(8) 0.51846(16) 0.046(3) Uani 0.154(3) 1 d G U P B 2
C56E C 0.7300(6) 0.4012(7) 0.52251(16) 0.051(3) Uani 0.154(3) 1 d G U P B 2
C57E C 0.6951(6) 0.4980(7) 0.52709(15) 0.057(2) Uani 0.154(3) 1 d G U P B 2
C58E C 0.6278(5) 0.5042(7) 0.5120(2) 0.053(3) Uani 0.154(3) 1 d G U P B 2
C59E C 0.7477(5) 0.3206(6) 0.37711(19) 0.052(3) Uani 0.154(3) 1 d G U P B 2
C60E C 0.8179(5) 0.3246(6) 0.3908(2) 0.051(3) Uani 0.154(3) 1 d G U P B 2
C1F C 0.6951(8) 0.6738(10) 0.3781(3) 0.052(3) Uani 0.090(2) 1 d . U P C 3
C2F C 0.7593(8) 0.6359(10) 0.3701(3) 0.050(3) Uani 0.090(2) 1 d G U P C 3
C3F C 0.7592(8) 0.5364(11) 0.3570(2) 0.046(3) Uani 0.090(2) 1 d G U P C 3
C4F C 0.6986(8) 0.4757(11) 0.3544(2) 0.054(3) Uani 0.090(2) 1 d G U P C 3
C5F C 0.6277(7) 0.5158(12) 0.3629(3) 0.058(3) Uani 0.090(2) 1 d G U P C 3
C6F C 0.6222(7) 0.5989(11) 0.3745(3) 0.057(3) Uani 0.090(2) 1 d G U P C 3
C7F C 0.5800(6) 0.6261(11) 0.4029(4) 0.059(3) Uani 0.090(2) 1 d G U P C 3
C8F C 0.5448(5) 0.5572(12) 0.4216(4) 0.059(3) Uani 0.090(2) 1 d G U P C 3
C9F C 0.5469(5) 0.4519(12) 0.4107(4) 0.059(3) Uani 0.090(2) 1 d G U P C 3
C10F C 0.5866(7) 0.4348(12) 0.3820(3) 0.055(3) Uani 0.090(2) 1 d G U P C 3
C11F C 0.6331(8) 0.3533(11) 0.3791(3) 0.057(3) Uani 0.090(2) 1 d G U P C 3
C12F C 0.6377(8) 0.2894(9) 0.4034(4) 0.054(3) Uani 0.090(2) 1 d G U P C 3
C13F C 0.6002(7) 0.3003(10) 0.4334(4) 0.052(3) Uani 0.090(2) 1 d G U P C 3
C14F C 0.6426(8) 0.2700(8) 0.4626(4) 0.047(3) Uani 0.090(2) 1 d G U P C 3
C15F C 0.6320(8) 0.3244(10) 0.4898(3) 0.050(3) Uani 0.090(2) 1 d G U P C 3
C16F C 0.5877(7) 0.4304(11) 0.4925(3) 0.053(3) Uani 0.090(2) 1 d G U P C 3
C17F C 0.5531(6) 0.4410(12) 0.4673(4) 0.052(3) Uani 0.090(2) 1 d G U P C 3
C18F C 0.5538(6) 0.3840(11) 0.4362(4) 0.055(3) Uani 0.090(2) 1 d G U P C 3
C19F C 0.5488(6) 0.5603(12) 0.4569(4) 0.058(3) Uani 0.090(2) 1 d G U P C 3
C20F C 0.5840(7) 0.6306(11) 0.4731(4) 0.060(3) Uani 0.090(2) 1 d G U P C 3
C21F C 0.6275(8) 0.5992(11) 0.5059(3) 0.058(3) Uani 0.090(2) 1 d G U P C 3
C22F C 0.6916(9) 0.6511(10) 0.5104(3) 0.055(3) Uani 0.090(2) 1 d G U P C 3
C23F C 0.6888(9) 0.7285(8) 0.4782(4) 0.060(3) Uani 0.090(2) 1 d G U P C 3
C24F C 0.6198(8) 0.7049(9) 0.4574(4) 0.059(3) Uani 0.090(2) 1 d G U P C 3
C25F C 0.6202(8) 0.7075(9) 0.4222(4) 0.059(3) Uani 0.090(2) 1 d G U P C 3
C26F C 0.6873(8) 0.7312(8) 0.4072(4) 0.056(3) Uani 0.090(2) 1 d G U P C 3
C27F C 0.7421(9) 0.7533(7) 0.4309(4) 0.051(3) Uani 0.090(2) 1 d G U P C 3
C28F C 0.7448(9) 0.7476(7) 0.4666(4) 0.055(3) Uani 0.090(2) 1 d G U P C 3
C29F C 0.8189(8) 0.7073(9) 0.4754(4) 0.053(3) Uani 0.090(2) 1 d G U P C 3
C30F C 0.8604(7) 0.6860(9) 0.4495(4) 0.047(3) Uani 0.090(2) 1 d G U P C 3
C31F C 0.8182(8) 0.7160(8) 0.4197(4) 0.044(3) Uani 0.090(2) 1 d G U P C 3
C32F C 0.8229(7) 0.6629(9) 0.3942(3) 0.045(3) Uani 0.090(2) 1 d G U P C 3
C33F C 0.8625(7) 0.5766(11) 0.3892(3) 0.040(3) Uani 0.090(2) 1 d G U P C 3
C34F C 0.8283(8) 0.4880(11) 0.3700(3) 0.045(3) Uani 0.090(2) 1 d G U P C 3
C35F C 0.8285(8) 0.3913(10) 0.3791(3) 0.047(3) Uani 0.090(2) 1 d G U P C 3
C36F C 0.8735(7) 0.3607(10) 0.4101(4) 0.051(3) Uani 0.090(2) 1 d G U P C 3
C37F C 0.9083(6) 0.4289(11) 0.4271(4) 0.044(3) Uani 0.090(2) 1 d G U P C 3
C38F C 0.9028(6) 0.5400(11) 0.4141(4) 0.048(3) Uani 0.090(2) 1 d G U P C 3
C39F C 0.9040(6) 0.6005(11) 0.4471(4) 0.049(3) Uani 0.090(2) 1 d G U P C 3
C40F C 0.9088(6) 0.5367(12) 0.4742(4) 0.054(3) Uani 0.090(2) 1 d G U P C 3
C41F C 0.8711(7) 0.5592(12) 0.5016(3) 0.052(3) Uani 0.090(2) 1 d G U P C 3
C42F C 0.8246(8) 0.6488(10) 0.5015(3) 0.055(3) Uani 0.090(2) 1 d G U P C 3
C43F C 0.7543(9) 0.6222(11) 0.5202(3) 0.057(3) Uani 0.090(2) 1 d G U P C 3
C44F C 0.7561(9) 0.5106(12) 0.5302(2) 0.056(3) Uani 0.090(2) 1 d G U P C 3
C45F C 0.8301(8) 0.4785(12) 0.5199(3) 0.056(3) Uani 0.090(2) 1 d G U P C 3
C46F C 0.8428(8) 0.3924(11) 0.5083(3) 0.055(3) Uani 0.090(2) 1 d G U P C 3
C47F C 0.8776(7) 0.3640(11) 0.4818(4) 0.052(3) Uani 0.090(2) 1 d G U P C 3
C48F C 0.9125(5) 0.4340(11) 0.4633(4) 0.050(3) Uani 0.090(2) 1 d G U P C 3
C49F C 0.8362(8) 0.2837(9) 0.4636(4) 0.053(3) Uani 0.090(2) 1 d G U P C 3
C50F C 0.8354(8) 0.2844(8) 0.4271(4) 0.052(3) Uani 0.090(2) 1 d G U P C 3
C51F C 0.7686(9) 0.2649(8) 0.4058(4) 0.055(3) Uani 0.090(2) 1 d G U P C 3
C52F C 0.7131(9) 0.2432(7) 0.4180(4) 0.055(3) Uani 0.090(2) 1 d G U P C 3
C53F C 0.7121(9) 0.2350(7) 0.4533(4) 0.050(3) Uani 0.090(2) 1 d G U P C 3
C54F C 0.7708(9) 0.2570(8) 0.4772(4) 0.049(3) Uani 0.090(2) 1 d G U P C 3
C55F C 0.7619(9) 0.3120(10) 0.5057(3) 0.052(3) Uani 0.090(2) 1 d G U P C 3
C56F C 0.6966(9) 0.3480(10) 0.5123(3) 0.056(3) Uani 0.090(2) 1 d G U P C 3
C57F C 0.6900(9) 0.4479(11) 0.5266(2) 0.057(3) Uani 0.090(2) 1 d G U P C 3
C58F C 0.6300(8) 0.4971(12) 0.5147(3) 0.052(3) Uani 0.090(2) 1 d G U P C 3
C59F C 0.7010(8) 0.3758(11) 0.3641(3) 0.053(3) Uani 0.090(2) 1 d G U P C 3
C60F C 0.7665(9) 0.3357(10) 0.3755(3) 0.050(3) Uani 0.090(2) 1 d G U P C 3
C1G C 0.73144(17) 0.5865(2) 0.35817(5) 0.042(2) Uani 0.416(3) 1 d . U P D 4
C2G C 0.77745(18) 0.5085(2) 0.35712(5) 0.045(2) Uani 0.416(3) 1 d G U P D 4
C3G C 0.74701(18) 0.4104(2) 0.35828(5) 0.052(2) Uani 0.416(3) 1 d G U P D 4
C4G C 0.67473(18) 0.3918(2) 0.36255(5) 0.057(2) Uani 0.416(3) 1 d G U P D 4
C5G C 0.62328(16) 0.4760(2) 0.36349(6) 0.059(2) Uani 0.416(3) 1 d G U P D 4
C6G C 0.64371(16) 0.5619(2) 0.36300(6) 0.050(2) Uani 0.416(3) 1 d G U P D 4
C7G C 0.62033(15) 0.6430(2) 0.38444(7) 0.060(2) Uani 0.416(3) 1 d G U P D 4
C8G C 0.57470(14) 0.6289(2) 0.40989(8) 0.066(2) Uani 0.416(3) 1 d G U P D 4
C9G C 0.54533(11) 0.5274(3) 0.41390(8) 0.067(2) Uani 0.416(3) 1 d G U P D 4
C10G C 0.56915(13) 0.4556(2) 0.39070(8) 0.060(2) Uani 0.416(3) 1 d G U P D 4
C11G C 0.58871(15) 0.3579(2) 0.39980(8) 0.058(2) Uani 0.416(3) 1 d G U P D 4
C12G C 0.58227(14) 0.3318(2) 0.43058(8) 0.062(2) Uani 0.416(3) 1 d G U P D 4
C13G C 0.55911(12) 0.3988(2) 0.45580(8) 0.057(2) Uani 0.416(3) 1 d G U P D 4
C14G C 0.59742(15) 0.3846(2) 0.48739(8) 0.048(2) Uani 0.416(3) 1 d G U P D 4
C15G C 0.60984(16) 0.4686(2) 0.50485(7) 0.057(2) Uani 0.416(3) 1 d G U P D 4
C16G C 0.59874(16) 0.5852(2) 0.49244(8) 0.066(3) Uani 0.416(3) 1 d G U P D 4
C17G C 0.56328(14) 0.5832(2) 0.46718(8) 0.066(2) Uani 0.416(3) 1 d G U P D 4
C18G C 0.54013(11) 0.4980(3) 0.44628(9) 0.063(2) Uani 0.416(3) 1 d G U P D 4
C19G C 0.58871(15) 0.6719(2) 0.44185(8) 0.061(2) Uani 0.416(3) 1 d G U P D 4
C20G C 0.64419(18) 0.72955(17) 0.44830(8) 0.067(2) Uani 0.416(3) 1 d G U P D 4
C21G C 0.68414(19) 0.71814(18) 0.48330(7) 0.061(2) Uani 0.416(3) 1 d G U P D 4
C22G C 0.7578(2) 0.72982(16) 0.48207(7) 0.061(2) Uani 0.416(3) 1 d G U P D 4
C23G C 0.76732(18) 0.75652(14) 0.44235(8) 0.0478(19) Uani 0.416(3) 1 d G U P D 4
C24G C 0.69258(18) 0.75143(15) 0.42492(8) 0.052(2) Uani 0.416(3) 1 d G U P D 4
C25G C 0.68410(17) 0.71072(18) 0.39231(7) 0.046(2) Uani 0.416(3) 1 d G U P D 4
C26G C 0.74761(17) 0.67373(19) 0.37699(6) 0.0352(17) Uani 0.416(3) 1 d G U P D 4
C27G C 0.80994(16) 0.68920(18) 0.39698(7) 0.049(2) Uani 0.416(3) 1 d G U P D 4
C28G C 0.82041(17) 0.72608(16) 0.43043(7) 0.046(2) Uani 0.416(3) 1 d G U P D 4
C29G C 0.87945(15) 0.6610(2) 0.44544(8) 0.049(2) Uani 0.416(3) 1 d G U P D 4
C30G C 0.90454(12) 0.5881(2) 0.42547(8) 0.040(2) Uani 0.416(3) 1 d G U P D 4
C31G C 0.86615(14) 0.6009(2) 0.39326(7) 0.048(2) Uani 0.416(3) 1 d G U P D 4
C32G C 0.84922(15) 0.5236(2) 0.37704(6) 0.045(2) Uani 0.416(3) 1 d G U P D 4
C33G C 0.86065(15) 0.4232(2) 0.38475(7) 0.046(2) Uani 0.416(3) 1 d G U P D 4
C34G C 0.80046(18) 0.3463(2) 0.37799(6) 0.050(2) Uani 0.416(3) 1 d G U P D 4
C35G C 0.77704(18) 0.27725(17) 0.39915(7) 0.054(2) Uani 0.416(3) 1 d G U P D 4
C36G C 0.81814(17) 0.26350(16) 0.43249(8) 0.055(2) Uani 0.416(3) 1 d G U P D 4
C37G C 0.87282(14) 0.32061(19) 0.43984(8) 0.046(2) Uani 0.416(3) 1 d G U P D 4
C38G C 0.89422(13) 0.3999(2) 0.41318(8) 0.053(2) Uani 0.416(3) 1 d G U P D 4
C39G C 0.92056(11) 0.4894(2) 0.43542(8) 0.050(2) Uani 0.416(3) 1 d G U P D 4
C40G C 0.91511(12) 0.4667(2) 0.46880(8) 0.055(2) Uani 0.416(3) 1 d G U P D 4
C41G C 0.89429(14) 0.5400(2) 0.49005(7) 0.056(2) Uani 0.416(3) 1 d G U P D 4
C42G C 0.87587(16) 0.6408(2) 0.47714(7) 0.052(2) Uani 0.416(3) 1 d G U P D 4
C43G C 0.80986(19) 0.68181(19) 0.49627(7) 0.059(2) Uani 0.416(3) 1 d G U P D 4
C44G C 0.78403(19) 0.6006(2) 0.52014(5) 0.059(2) Uani 0.416(3) 1 d G U P D 4
C45G C 0.84002(17) 0.5189(2) 0.51658(5) 0.055(2) Uani 0.416(3) 1 d G U P D 4
C46G C 0.82522(17) 0.4264(2) 0.51755(5) 0.046(2) Uani 0.416(3) 1 d G U P D 4
C47G C 0.84217(16) 0.3508(2) 0.49776(6) 0.057(2) Uani 0.416(3) 1 d G U P D 4
C48G C 0.88782(13) 0.3662(2) 0.47234(7) 0.056(2) Uani 0.416(3) 1 d G U P D 4
C49G C 0.77785(17) 0.28606(18) 0.49084(7) 0.045(2) Uani 0.416(3) 1 d G U P D 4
C50G C 0.76744(17) 0.24278(14) 0.45719(7) 0.046(2) Uani 0.416(3) 1 d G U P D 4
C51G C 0.69555(17) 0.23927(15) 0.43886(8) 0.050(2) Uani 0.416(3) 1 d G U P D 4
C52G C 0.64244(16) 0.26796(18) 0.45165(8) 0.050(2) Uani 0.416(3) 1 d G U P D 4
C53G C 0.64882(16) 0.30442(19) 0.48505(7) 0.060(2) Uani 0.416(3) 1 d G U P D 4
C54G C 0.71464(17) 0.31784(19) 0.50528(6) 0.0349(17) Uani 0.416(3) 1 d G U P D 4
C55G C 0.72905(18) 0.4030(2) 0.52394(5) 0.047(2) Uani 0.416(3) 1 d G U P D 4
C56G C 0.68107(18) 0.4783(2) 0.52379(5) 0.055(2) Uani 0.416(3) 1 d G U P D 4
C57G C 0.7060(2) 0.5822(2) 0.52365(5) 0.055(2) Uani 0.416(3) 1 d G U P D 4
C58G C 0.66132(19) 0.6428(2) 0.50488(7) 0.065(2) Uani 0.416(3) 1 d G U P D 4
C59G C 0.65260(17) 0.3194(2) 0.38462(7) 0.063(2) Uani 0.416(3) 1 d G U P D 4
C60G C 0.70449(18) 0.26227(16) 0.40162(7) 0.052(2) Uani 0.416(3) 1 d G U P D 4
C1H C 0.0892(6) 1.0804(8) 0.29536(18) 0.076(4) Uani 0.176(4) 1 d . U P E 1
C2H C 0.1556(6) 1.0337(9) 0.29717(18) 0.077(4) Uani 0.176(4) 1 d G U P E 1
C3H C 0.1603(6) 0.9315(9) 0.30060(18) 0.072(4) Uani 0.176(4) 1 d G U P E 1
C4H C 0.0917(6) 0.8800(8) 0.30119(19) 0.065(4) Uani 0.176(4) 1 d G U P E 1
C5H C 0.0195(6) 0.9269(8) 0.3006(2) 0.068(3) Uani 0.176(4) 1 d G U P E 1
C6H C 0.0145(6) 1.0150(8) 0.29924(18) 0.075(4) Uani 0.176(4) 1 d G U P E 1
C7H C -0.0307(5) 1.0803(7) 0.3180(2) 0.074(4) Uani 0.176(4) 1 d G U P E 1
C8H C -0.0733(4) 1.0427(7) 0.3418(3) 0.071(4) Uani 0.176(4) 1 d G U P E 1
C9H C -0.0739(4) 0.9347(7) 0.3469(3) 0.069(4) Uani 0.176(4) 1 d G U P E 1
C10H C -0.0296(5) 0.8799(7) 0.3261(3) 0.066(3) Uani 0.176(4) 1 d G U P E 1
C11H C 0.0136(5) 0.7975(6) 0.3379(3) 0.065(4) Uani 0.176(4) 1 d G U P E 1
C12H C 0.0107(5) 0.7711(5) 0.3693(3) 0.063(3) Uani 0.176(4) 1 d G U P E 1
C13H C -0.0349(5) 0.8220(7) 0.3910(3) 0.065(3) Uani 0.176(4) 1 d G U P E 1
C14H C 0.0019(5) 0.8291(8) 0.4241(3) 0.073(4) Uani 0.176(4) 1 d G U P E 1
C15H C -0.0105(5) 0.9123(9) 0.4404(2) 0.078(3) Uani 0.176(4) 1 d G U P E 1
C16H C -0.0525(4) 1.0180(9) 0.4246(3) 0.078(4) Uani 0.176(4) 1 d G U P E 1
C17H C -0.0799(4) 0.9951(9) 0.4014(3) 0.071(4) Uani 0.176(4) 1 d G U P E 1
C18H C -0.0764(4) 0.9053(8) 0.3787(3) 0.066(3) Uani 0.176(4) 1 d G U P E 1
C19H C -0.0763(4) 1.0932(7) 0.3738(3) 0.078(4) Uani 0.176(4) 1 d G U P E 1
C20H C -0.0415(5) 1.1729(7) 0.3810(3) 0.077(4) Uani 0.176(4) 1 d G U P E 1
C21H C -0.0052(5) 1.1826(7) 0.4165(3) 0.076(4) Uani 0.176(4) 1 d G U P E 1
C22H C 0.0593(6) 1.2318(6) 0.4151(3) 0.075(4) Uani 0.176(4) 1 d G U P E 1
C23H C 0.0657(6) 1.2588(4) 0.3760(3) 0.072(4) Uani 0.176(4) 1 d G U P E 1
C24H C 0.0003(6) 1.2168(5) 0.3571(3) 0.074(4) Uani 0.176(4) 1 d G U P E 1
C25H C 0.0092(6) 1.1745(6) 0.3259(2) 0.073(3) Uani 0.176(4) 1 d G U P E 1
C26H C 0.0783(6) 1.1757(7) 0.3144(2) 0.073(4) Uani 0.176(4) 1 d G U P E 1
C27H C 0.1310(6) 1.2187(6) 0.3336(3) 0.072(4) Uani 0.176(4) 1 d G U P E 1
C28H C 0.1283(6) 1.2570(4) 0.3670(3) 0.070(3) Uani 0.176(4) 1 d G U P E 1
C29H C 0.1973(6) 1.2277(5) 0.3865(3) 0.069(3) Uani 0.176(4) 1 d G U P E 1
C30H C 0.2415(5) 1.1750(7) 0.3676(3) 0.069(3) Uani 0.176(4) 1 d G U P E 1
C31H C 0.2070(6) 1.1678(7) 0.3349(3) 0.074(4) Uani 0.176(4) 1 d G U P E 1
C32H C 0.2135(5) 1.0837(9) 0.3173(2) 0.074(3) Uani 0.176(4) 1 d G U P E 1
C33H C 0.2517(5) 0.9983(9) 0.3288(2) 0.073(3) Uani 0.176(4) 1 d G U P E 1
C34H C 0.2170(5) 0.8997(8) 0.3212(2) 0.068(4) Uani 0.176(4) 1 d G U P E 1
C35H C 0.2116(5) 0.8207(7) 0.3426(3) 0.066(4) Uani 0.176(4) 1 d G U P E 1
C36H C 0.2475(5) 0.8279(6) 0.3764(3) 0.068(4) Uani 0.176(4) 1 d G U P E 1
C37H C 0.2823(4) 0.9083(7) 0.3852(3) 0.069(4) Uani 0.176(4) 1 d G U P E 1
C38H C 0.2850(4) 0.9956(8) 0.3587(3) 0.069(4) Uani 0.176(4) 1 d G U P E 1
C39H C 0.2820(4) 1.0925(7) 0.3791(3) 0.067(3) Uani 0.176(4) 1 d G U P E 1
C40H C 0.2793(4) 1.0661(7) 0.4125(3) 0.065(4) Uani 0.176(4) 1 d G U P E 1
C41H C 0.2354(5) 1.1235(7) 0.4318(3) 0.066(3) Uani 0.176(4) 1 d G U P E 1
C42H C 0.1915(6) 1.2053(6) 0.4192(3) 0.069(4) Uani 0.176(4) 1 d G U P E 1
C43H C 0.1196(6) 1.2080(7) 0.4343(3) 0.072(3) Uani 0.176(4) 1 d G U P E 1
C44H C 0.1182(6) 1.1255(8) 0.4572(2) 0.073(4) Uani 0.176(4) 1 d G U P E 1
C45H C 0.1890(6) 1.0764(8) 0.4567(2) 0.071(4) Uani 0.176(4) 1 d G U P E 1
C46H C 0.1967(5) 0.9835(8) 0.45900(18) 0.070(4) Uani 0.176(4) 1 d G U P E 1
C47H C 0.2378(5) 0.9189(8) 0.4406(2) 0.068(4) Uani 0.176(4) 1 d G U P E 1
C48H C 0.2790(4) 0.9576(7) 0.4170(2) 0.063(3) Uani 0.176(4) 1 d G U P E 1
C49H C 0.1968(5) 0.8259(7) 0.4326(2) 0.067(3) Uani 0.176(4) 1 d G U P E 1
C50H C 0.2043(5) 0.7836(5) 0.4007(3) 0.065(4) Uani 0.176(4) 1 d G U P E 1
C51H C 0.1387(6) 0.7427(4) 0.3825(3) 0.059(3) Uani 0.176(4) 1 d G U P E 1
C52H C 0.0783(6) 0.7432(5) 0.3929(3) 0.070(3) Uani 0.176(4) 1 d G U P E 1
C53H C 0.0726(6) 0.7806(6) 0.4249(3) 0.070(3) Uani 0.176(4) 1 d G U P E 1
C54H C 0.1282(6) 0.8245(7) 0.4454(2) 0.073(4) Uani 0.176(4) 1 d G U P E 1
C55H C 0.1165(6) 0.9157(9) 0.46336(17) 0.073(4) Uani 0.176(4) 1 d G U P E 1
C56H C 0.0525(6) 0.9587(10) 0.46176(18) 0.078(4) Uani 0.176(4) 1 d G U P E 1
C57H C 0.0499(6) 1.0712(9) 0.45937(19) 0.080(4) Uani 0.176(4) 1 d G U P E 1
C58H C -0.0116(5) 1.0986(9) 0.4387(2) 0.074(4) Uani 0.176(4) 1 d G U P E 1
C59H C 0.0860(6) 0.7983(6) 0.3233(3) 0.066(3) Uani 0.176(4) 1 d G U P E 1
C60H C 0.1468(6) 0.7690(6) 0.3430(3) 0.069(4) Uani 0.176(4) 1 d G U P E 1
C1I C 0.0432(9) 1.1904(10) 0.3248(4) 0.073(4) Uani 0.103(3) 1 d . U P F 2
C2I C 0.1103(9) 1.1702(10) 0.3138(3) 0.073(4) Uani 0.103(3) 1 d G U P F 2
C3I C 0.1228(9) 1.0818(12) 0.2977(3) 0.075(4) Uani 0.103(3) 1 d G U P F 2
C4I C 0.0607(9) 1.0162(12) 0.2928(3) 0.070(4) Uani 0.103(3) 1 d G U P F 2
C5I C -0.0113(8) 1.0329(12) 0.3052(3) 0.069(4) Uani 0.103(3) 1 d G U P F 2
C6I C -0.0223(8) 1.1062(11) 0.3205(4) 0.073(4) Uani 0.103(3) 1 d G U P F 2
C7I C 0.2820(6) 1.0551(12) 0.4090(4) 0.066(4) Uani 0.103(3) 1 d G U P F 2
C8I C 0.0360(9) 1.2360(8) 0.3588(4) 0.074(3) Uani 0.103(3) 1 d G U P F 2
C9I C 0.1721(9) 1.1983(10) 0.3364(4) 0.074(3) Uani 0.103(3) 1 d G U P F 2
C10I C -0.0604(7) 1.1164(11) 0.3508(4) 0.073(3) Uani 0.103(3) 1 d G U P F 2
C11I C -0.0244(8) 1.1948(10) 0.3722(4) 0.073(4) Uani 0.103(3) 1 d G U P F 2
C12I C 0.0928(9) 1.2581(7) 0.3797(4) 0.074(4) Uani 0.103(3) 1 d G U P F 2
C13I C 0.1888(9) 1.0411(12) 0.3057(3) 0.075(4) Uani 0.103(3) 1 d G U P F 2
C14I C 0.1691(9) 1.2382(8) 0.3670(4) 0.073(3) Uani 0.103(3) 1 d G U P F 2
C15I C 0.2194(8) 1.1219(11) 0.3281(4) 0.076(4) Uani 0.103(3) 1 d G U P F 2
C16I C -0.0430(7) 0.9381(12) 0.3208(4) 0.067(4) Uani 0.103(3) 1 d G U P F 2
C17I C -0.0872(5) 1.0341(12) 0.3664(4) 0.071(4) Uani 0.103(3) 1 d G U P F 2
C18I C -0.0204(8) 1.1777(10) 0.4068(4) 0.075(4) Uani 0.103(3) 1 d G U P F 2
C19I C 0.1041(9) 1.2365(8) 0.4149(4) 0.069(4) Uani 0.103(3) 1 d G U P F 2
C20I C 0.0711(9) 0.9119(12) 0.2966(3) 0.071(4) Uani 0.103(3) 1 d G U P F 2
C21I C 0.1989(8) 0.9402(12) 0.3096(3) 0.072(4) Uani 0.103(3) 1 d G U P F 2
C22I C 0.2175(8) 1.2037(9) 0.3937(4) 0.071(4) Uani 0.103(3) 1 d G U P F 2
C23I C 0.2659(7) 1.0832(12) 0.3506(4) 0.069(3) Uani 0.103(3) 1 d G U P F 2
C24I C 0.2669(6) 1.1302(11) 0.3857(4) 0.068(4) Uani 0.103(3) 1 d G U P F 2
C25I C -0.0787(6) 0.9366(12) 0.3509(4) 0.068(4) Uani 0.103(3) 1 d G U P F 2
C26I C 0.0091(8) 0.8651(11) 0.3130(3) 0.066(3) Uani 0.103(3) 1 d G U P F 2
C27I C -0.0777(6) 1.0245(12) 0.4026(4) 0.069(4) Uani 0.103(3) 1 d G U P F 2
C28I C -0.0460(7) 1.0905(12) 0.4211(4) 0.075(3) Uani 0.103(3) 1 d G U P F 2
C29I C 0.0486(9) 1.2037(10) 0.4264(4) 0.075(4) Uani 0.103(3) 1 d G U P F 2
C30I C 0.1812(8) 1.2034(9) 0.4218(4) 0.069(4) Uani 0.103(3) 1 d G U P F 2
C31I C 0.1404(9) 0.8762(12) 0.3041(3) 0.068(4) Uani 0.103(3) 1 d G U P F 2
C32I C 0.2491(7) 0.9045(12) 0.3370(4) 0.069(3) Uani 0.103(3) 1 d G U P F 2
C33I C 0.2816(6) 0.9683(12) 0.3571(4) 0.064(4) Uani 0.103(3) 1 d G U P F 2
C34I C -0.0638(6) 0.8614(11) 0.3722(4) 0.065(4) Uani 0.103(3) 1 d G U P F 2
C35I C 0.0231(8) 0.7930(9) 0.3346(4) 0.065(4) Uani 0.103(3) 1 d G U P F 2
C36I C -0.0617(6) 0.8988(12) 0.4080(4) 0.069(3) Uani 0.103(3) 1 d G U P F 2
C37I C 0.0052(8) 1.0541(13) 0.4506(3) 0.075(4) Uani 0.103(3) 1 d G U P F 2
C38I C 0.0629(9) 1.1178(12) 0.4546(3) 0.076(4) Uani 0.103(3) 1 d G U P F 2
C39I C 0.1928(8) 1.1317(11) 0.4453(3) 0.069(4) Uani 0.103(3) 1 d G U P F 2
C40I C 0.1313(9) 1.0872(12) 0.4627(3) 0.075(4) Uani 0.103(3) 1 d G U P F 2
C41I C 0.1535(8) 0.7896(9) 0.3329(4) 0.065(4) Uani 0.103(3) 1 d G U P F 2
C42I C 0.1008(9) 0.7543(8) 0.3452(4) 0.059(3) Uani 0.103(3) 1 d G U P F 2
C43I C 0.2224(7) 0.8157(10) 0.3518(4) 0.069(4) Uani 0.103(3) 1 d G U P F 2
C44I C 0.2907(5) 0.9581(12) 0.3929(4) 0.067(3) Uani 0.103(3) 1 d G U P F 2
C45I C 0.2460(7) 1.0582(12) 0.4383(4) 0.065(4) Uani 0.103(3) 1 d G U P F 2
C46I C -0.0130(8) 0.7862(9) 0.3649(4) 0.067(4) Uani 0.103(3) 1 d G U P F 2
C47I C -0.0259(8) 0.8900(12) 0.4299(4) 0.074(4) Uani 0.103(3) 1 d G U P F 2
C48I C 0.0150(9) 0.9476(13) 0.4542(3) 0.078(4) Uani 0.103(3) 1 d G U P F 2
C49I C 0.1461(9) 0.9823(12) 0.4669(3) 0.074(4) Uani 0.103(3) 1 d G U P F 2
C50I C 0.1086(9) 0.7331(7) 0.3793(4) 0.068(4) Uani 0.103(3) 1 d G U P F 2
C51I C 0.2279(7) 0.7982(10) 0.3867(4) 0.067(3) Uani 0.103(3) 1 d G U P F 2
C52I C 0.2652(6) 0.8757(11) 0.4081(4) 0.066(3) Uani 0.103(3) 1 d G U P F 2
C53I C 0.2166(8) 0.9650(12) 0.4533(3) 0.066(4) Uani 0.103(3) 1 d G U P F 2
C54I C 0.0376(8) 0.7518(8) 0.3917(4) 0.068(3) Uani 0.103(3) 1 d G U P F 2
C55I C 0.0285(9) 0.7911(10) 0.4213(4) 0.070(4) Uani 0.103(3) 1 d G U P F 2
C56I C 0.0854(9) 0.9121(12) 0.4628(3) 0.077(4) Uani 0.103(3) 1 d G U P F 2
C57I C 0.1688(8) 0.7549(8) 0.4012(4) 0.068(4) Uani 0.103(3) 1 d G U P F 2
C58I C 0.2308(8) 0.8870(11) 0.4377(3) 0.065(4) Uani 0.103(3) 1 d G U P F 2
C59I C 0.0961(9) 0.8160(10) 0.4440(3) 0.072(4) Uani 0.103(3) 1 d G U P F 2
C60I C 0.1606(9) 0.7984(10) 0.4336(4) 0.066(4) Uani 0.103(3) 1 d G U P F 2
C1J C 0.09537(13) 1.13055(18) 0.30339(5) 0.072(2) Uani 0.719(4) 1 d . U P G 3
C2J C 0.16420(12) 1.0915(2) 0.30404(5) 0.085(2) Uani 0.719(4) 1 d G U P G 3
C3J C 0.17445(12) 0.9905(2) 0.30001(4) 0.073(2) Uani 0.719(4) 1 d G U P G 3
C4J C 0.10871(13) 0.9324(2) 0.29430(3) 0.074(2) Uani 0.719(4) 1 d G U P G 3
C5J C 0.03398(12) 0.97033(19) 0.29459(4) 0.080(2) Uani 0.719(4) 1 d G U P G 3
C6J C 0.02395(12) 1.05613(18) 0.29959(4) 0.085(2) Uani 0.719(4) 1 d G U P G 3
C7J C 0.27067(9) 1.05679(16) 0.42246(6) 0.0528(16) Uani 0.719(4) 1 d G U P G 3
C8J C 0.07640(13) 1.20880(13) 0.32836(6) 0.071(2) Uani 0.719(4) 1 d G U P G 3
C9J C 0.21649(11) 1.13246(17) 0.32934(6) 0.083(2) Uani 0.719(4) 1 d G U P G 3
C10J C -0.02748(11) 1.10146(15) 0.32081(5) 0.073(2) Uani 0.719(4) 1 d G U P G 3
C11J C 0.00598(12) 1.19181(13) 0.33678(6) 0.067(2) Uani 0.719(4) 1 d G U P G 3
C12J C 0.12401(12) 1.24308(11) 0.35205(7) 0.071(2) Uani 0.719(4) 1 d G U P G 3
C13J C 0.23017(11) 0.9516(2) 0.31961(4) 0.0684(19) Uani 0.719(4) 1 d G U P G 3
C14J C 0.20268(11) 1.20117(13) 0.35232(7) 0.072(2) Uani 0.719(4) 1 d G U P G 3
C15J C 0.25815(10) 1.04596(19) 0.33558(5) 0.076(2) Uani 0.719(4) 1 d G U P G 3
C16J C -0.01577(11) 0.90146(16) 0.31381(5) 0.0633(19) Uani 0.719(4) 1 d G U P G 3
C17J C -0.07106(9) 1.04369(15) 0.33952(5) 0.066(2) Uani 0.719(4) 1 d G U P G 3
C18J C -0.00962(11) 1.21031(12) 0.36982(6) 0.0652(19) Uani 0.719(4) 1 d G U P G 3
C19J C 0.11464(12) 1.25690(9) 0.38710(7) 0.080(2) Uani 0.719(4) 1 d G U P G 3
C20J C 0.10488(12) 0.83704(17) 0.30934(5) 0.068(2) Uani 0.719(4) 1 d G U P G 3
C21J C 0.22639(10) 0.85948(17) 0.33438(5) 0.0569(17) Uani 0.719(4) 1 d G U P G 3
C22J C 0.23251(10) 1.18937(12) 0.38581(7) 0.070(2) Uani 0.719(4) 1 d G U P G 3
C23J C 0.28761(8) 1.02631(17) 0.36544(6) 0.070(2) Uani 0.719(4) 1 d G U P G 3
C24J C 0.27619(8) 1.10584(15) 0.39224(6) 0.0584(17) Uani 0.719(4) 1 d G U P G 3
C25J C -0.06602(9) 0.93537(15) 0.33636(6) 0.0619(19) Uani 0.719(4) 1 d G U P G 3
C26J C 0.03060(12) 0.81810(15) 0.32080(6) 0.067(2) Uani 0.719(4) 1 d G U P G 3
C27J C -0.08117(8) 1.07014(16) 0.37406(6) 0.080(2) Uani 0.719(4) 1 d G U P G 3
C28J C -0.05198(9) 1.14647(15) 0.38809(6) 0.077(2) Uani 0.719(4) 1 d G U P G 3
C29J C 0.05083(12) 1.24531(11) 0.39365(7) 0.075(2) Uani 0.719(4) 1 d G U P G 3
C30J C 0.18270(12) 1.22255(11) 0.40636(7) 0.073(2) Uani 0.719(4) 1 d G U P G 3
C31J C 0.16471(12) 0.80182(15) 0.32846(5) 0.0672(19) Uani 0.719(4) 1 d G U P G 3
C32J C 0.25761(9) 0.84707(15) 0.36878(5) 0.0674(19) Uani 0.719(4) 1 d G U P G 3
C33J C 0.28647(7) 0.92290(15) 0.38455(5) 0.0694(19) Uani 0.719(4) 1 d G U P G 3
C34J C -0.07101(8) 0.88448(15) 0.36479(6) 0.0589(18) Uani 0.719(4) 1 d G U P G 3
C35J C 0.02508(11) 0.77046(11) 0.34905(7) 0.0670(19) Uani 0.719(4) 1 d G U P G 3
C36J C -0.08269(7) 0.95548(17) 0.39336(6) 0.077(2) Uani 0.719(4) 1 d G U P G 3
C37J C -0.02101(11) 1.13536(18) 0.42455(5) 0.0651(19) Uani 0.719(4) 1 d G U P G 3
C38J C 0.04069(12) 1.19131(16) 0.42905(6) 0.078(2) Uani 0.719(4) 1 d G U P G 3
C39J C 0.17392(12) 1.17751(15) 0.43598(6) 0.075(2) Uani 0.719(4) 1 d G U P G 3
C40J C 0.09990(13) 1.16161(18) 0.44807(5) 0.073(2) Uani 0.719(4) 1 d G U P G 3
C41J C 0.15296(11) 0.74801(10) 0.36439(6) 0.0695(19) Uani 0.719(4) 1 d G U P G 3
C42J C 0.09117(12) 0.73449(9) 0.37225(7) 0.073(2) Uani 0.719(4) 1 d G U P G 3
C43J C 0.21375(10) 0.78239(12) 0.38743(6) 0.0615(18) Uani 0.719(4) 1 d G U P G 3
C44J C 0.27613(8) 0.94846(15) 0.41876(5) 0.0540(16) Uani 0.719(4) 1 d G U P G 3
C45J C 0.22102(11) 1.09436(17) 0.44377(5) 0.0622(19) Uani 0.719(4) 1 d G U P G 3
C46J C -0.02624(10) 0.79965(13) 0.37219(7) 0.0629(19) Uani 0.719(4) 1 d G U P G 3
C47J C -0.05982(9) 0.96467(19) 0.41841(5) 0.082(2) Uani 0.719(4) 1 d G U P G 3
C48J C -0.02542(10) 1.0377(2) 0.43957(5) 0.0698(19) Uani 0.719(4) 1 d G U P G 3
C49J C 0.10023(12) 1.0655(2) 0.46414(4) 0.080(2) Uani 0.719(4) 1 d G U P G 3
C50J C 0.07909(11) 0.74805(11) 0.40578(7) 0.0583(17) Uani 0.719(4) 1 d G U P G 3
C51J C 0.19951(11) 0.80052(13) 0.42107(5) 0.0563(17) Uani 0.719(4) 1 d G U P G 3
C52J C 0.23405(10) 0.88990(16) 0.43723(5) 0.0640(19) Uani 0.719(4) 1 d G U P G 3
C53J C 0.17394(12) 1.0261(2) 0.46269(4) 0.078(2) Uani 0.719(4) 1 d G U P G 3
C54J C 0.00564(11) 0.78768(14) 0.40600(7) 0.0664(19) Uani 0.719(4) 1 d G U P G 3
C55J C -0.01373(10) 0.85585(18) 0.42741(6) 0.077(2) Uani 0.719(4) 1 d G U P G 3
C56J C 0.03498(12) 1.0037(2) 0.45971(4) 0.081(2) Uani 0.719(4) 1 d G U P G 3
C57J C 0.12945(12) 0.78258(14) 0.43085(6) 0.0595(18) Uani 0.719(4) 1 d G U P G 3
C58J C 0.18681(11) 0.93521(19) 0.45827(4) 0.081(2) Uani 0.719(4) 1 d G U P G 3
C59J C 0.04374(12) 0.8930(2) 0.45380(4) 0.082(2) Uani 0.719(4) 1 d G U P G 3
C60J C 0.10998(12) 0.85740(19) 0.45447(4) 0.072(2) Uani 0.719(4) 1 d G U P G 3

loop_
_atom_site_aniso_label
_atom_site_aniso_U_11
_atom_site_aniso_U_22
_atom_site_aniso_U_33
_atom_site_aniso_U_23
_atom_site_aniso_U_13
_atom_site_aniso_U_12
P1A 0.0240(4) 0.0188(4) 0.0319(5) 0.0011(3) 0.0057(3) 0.0043(3)
O1A 0.0303(13) 0.0238(13) 0.0525(17) -0.0071(11) 0.0094(12) -0.0074(10)
O2A 0.0389(14) 0.0446(16) 0.0263(12) 0.0033(11) 0.0084(10) 0.0016(12)
O3A 0.0233(11) 0.0328(13) 0.0277(12) -0.0019(10) 0.0048(9) -0.0012(10)
O4A 0.0350(14) 0.0287(14) 0.0493(16) 0.0016(12) 0.0051(12) 0.0121(11)
C1A 0.0307(18) 0.0219(16) 0.0384(19) 0.0053(14) 0.0114(14) 0.0041(13)
C2A 0.037(2) 0.0178(16) 0.043(2) 0.0012(14) 0.0125(16) -0.0009(13)
C3A 0.031(2) 0.032(2) 0.055(3) 0.0058(17) 0.0136(18) -0.0048(15)
C4A 0.044(2) 0.038(2) 0.056(3) 0.0109(19) 0.026(2) 0.0073(18)
C5A 0.046(2) 0.043(2) 0.041(2) 0.0066(18) 0.0194(18) 0.0073(19)
C6A 0.0366(19) 0.0315(19) 0.0342(19) 0.0106(15) 0.0113(15) 0.0050(15)
C7A 0.0183(14) 0.0239(16) 0.0285(16) 0.0004(12) 0.0016(12) 0.0033(12)
C8A 0.0268(16) 0.0304(18) 0.0259(16) 0.0024(13) 0.0019(13) 0.0039(13)
C9A 0.0334(18) 0.036(2) 0.0317(18) -0.0116(15) 0.0005(14) 0.0075(16)
C10A 0.0271(17) 0.0295(18) 0.041(2) -0.0053(15) -0.0040(15) -0.0013(14)
C11A 0.0207(15) 0.0289(17) 0.0344(18) -0.0007(14) 0.0023(13) 0.0009(13)
C12A 0.0194(14) 0.0270(17) 0.0253(15) -0.0004(12) 0.0019(12) 0.0028(12)
C13A 0.0236(15) 0.0198(15) 0.0326(17) -0.0073(13) 0.0032(13) 0.0045(12)
C14A 0.0269(17) 0.0193(16) 0.041(2) -0.0078(13) 0.0065(14) -0.0013(12)
C15A 0.0286(18) 0.0301(19) 0.044(2) -0.0147(16) -0.0035(15) 0.0031(14)
C16A 0.0355(19) 0.035(2) 0.0300(18) -0.0089(15) -0.0019(14) 0.0106(15)
C17A 0.0317(17) 0.0328(19) 0.0267(17) -0.0058(14) 0.0020(13) 0.0094(15)
C18A 0.0222(15) 0.0264(16) 0.0266(16) -0.0040(13) 0.0015(12) 0.0043(13)
P1B 0.0454(6) 0.0294(5) 0.0374(6) 0.0035(4) 0.0099(4) -0.0047(4)
O1B 0.0479(17) 0.0320(15) 0.0394(16) -0.0045(11) 0.0012(13) 0.0018(12)
O2B 0.058(2) 0.0443(18) 0.0536(19) -0.0073(14) 0.0267(15) -0.0016(15)
O3B 0.065(2) 0.052(2) 0.0433(18) 0.0032(15) -0.0067(16) 0.0074(17)
O4B 0.064(2) 0.0397(18) 0.064(2) 0.0021(15) 0.0195(17) -0.0113(16)
C1B 0.0331(18) 0.0284(19) 0.045(2) -0.0019(16) 0.0064(16) -0.0062(15)
C2B 0.039(2) 0.0263(18) 0.042(2) 0.0013(15) 0.0047(16) -0.0063(15)
C3B 0.042(2) 0.0285(19) 0.053(2) 0.0027(17) -0.0023(18) -0.0090(16)
C4B 0.035(2) 0.036(2) 0.076(3) 0.008(2) 0.001(2) -0.0096(18)
C5B 0.033(2) 0.035(2) 0.076(3) 0.000(2) 0.016(2) -0.0014(17)
C6B 0.037(2) 0.035(2) 0.058(3) -0.0026(18) 0.0219(18) -0.0066(17)
C7B 0.058(3) 0.040(2) 0.034(2) -0.0001(17) 0.0124(18) -0.010(2)
C8B 0.066(3) 0.044(3) 0.042(2) -0.0022(19) 0.024(2) -0.011(2)
C9B 0.086(4) 0.046(3) 0.048(3) -0.012(2) 0.028(3) -0.010(3)
C10B 0.105(5) 0.052(3) 0.039(2) -0.002(2) 0.012(3) -0.016(3)
C11B 0.084(4) 0.055(3) 0.040(2) 0.000(2) -0.003(2) -0.011(3)
C12B 0.076(3) 0.042(2) 0.030(2) 0.0026(17) 0.001(2) -0.009(2)
C13B 0.049(2) 0.0231(17) 0.035(2) 0.0026(14) 0.0055(17) 0.0020(15)
C14B 0.048(2) 0.0188(16) 0.036(2) -0.0015(14) 0.0024(17) -0.0007(15)
C15B 0.055(3) 0.0257(19) 0.041(2) -0.0028(15) 0.0082(19) 0.0062(17)
C16B 0.052(3) 0.026(2) 0.065(3) 0.0005(19) 0.019(2) 0.0055(18)
C17B 0.043(2) 0.0250(19) 0.068(3) 0.0055(19) -0.006(2) 0.0072(17)
C18B 0.049(2) 0.0255(19) 0.045(2) 0.0028(16) -0.0026(19) 0.0038(16)
P1C 0.0249(4) 0.0231(4) 0.0191(4) -0.0003(3) 0.0004(3) -0.0003(3)
O1C 0.0291(13) 0.0429(16) 0.0396(15) -0.0046(12) 0.0021(11) -0.0071(12)
O2C 0.0396(15) 0.0302(14) 0.0379(14) 0.0027(11) 0.0020(11) 0.0100(11)
O3C 0.0388(14) 0.0274(13) 0.0313(13) -0.0021(10) 0.0057(10) -0.0027(11)
O4C 0.0369(14) 0.0322(13) 0.0203(11) -0.0016(9) 0.0016(10) -0.0052(11)
C1C 0.0357(18) 0.0247(17) 0.0215(15) 0.0004(12) -0.0003(13) -0.0060(14)
C2C 0.0348(18) 0.0331(19) 0.0241(16) 0.0025(14) 0.0010(13) -0.0082(15)
C3C 0.047(2) 0.039(2) 0.0312(19) 0.0025(16) 0.0002(16) -0.0218(18)
C4C 0.063(3) 0.0247(18) 0.0299(18) 0.0011(14) 0.0016(17) -0.0113(17)
C5C 0.065(3) 0.0252(18) 0.0266(18) 0.0043(14) 0.0053(17) 0.0016(17)
C6C 0.043(2) 0.0231(17) 0.0236(16) 0.0035(13) 0.0011(14) -0.0003(14)
C7C 0.0241(16) 0.0281(17) 0.0235(16) 0.0024(12) 0.0003(12) -0.0015(13)
C8C 0.0297(17) 0.0346(19) 0.0239(16) 0.0019(13) 0.0021(13) 0.0031(14)
C9C 0.0311(19) 0.051(3) 0.041(2) 0.0020(18) 0.0076(16) 0.0093(18)
C10C 0.0272(19) 0.060(3) 0.047(2) 0.008(2) 0.0087(17) -0.0027(18)
C11C 0.035(2) 0.040(2) 0.036(2) 0.0035(16) 0.0065(15) -0.0101(16)
C12C 0.0322(17) 0.0293(18) 0.0243(16) -0.0011(13) 0.0015(13) -0.0063(14)
C13C 0.0312(17) 0.0300(18) 0.0194(15) -0.0024(12) 0.0040(12) 0.0034(14)
C14C 0.0336(19) 0.038(2) 0.0228(16) -0.0038(14) 0.0026(14) 0.0040(15)
C15C 0.035(2) 0.058(3) 0.0312(19) -0.0089(18) -0.0045(15) 0.0150(19)
C16C 0.050(2) 0.042(2) 0.0304(19) -0.0012(16) -0.0021(16) 0.0216(19)
C17C 0.053(2) 0.0269(18) 0.0277(17) -0.0009(14) 0.0093(16) 0.0130(17)
C18C 0.0389(19) 0.0276(17) 0.0222(15) -0.0006(13) 0.0033(13) 0.0039(14)
O1 0.105(8) 0.079(7) 0.091(7) 0.031(6) 0.015(6) 0.007(6)
C1 0.098(13) 0.135(18) 0.150(18) -0.010(14) 0.030(12) 0.058(13)
C1D 0.077(5) 0.053(5) 0.037(4) 0.022(4) 0.001(4) 0.000(4)
C2D 0.082(5) 0.049(5) 0.046(5) 0.003(4) 0.008(5) -0.008(5)
C3D 0.071(5) 0.044(5) 0.026(4) -0.001(4) 0.018(4) 0.000(5)
C4D 0.074(5) 0.046(5) 0.029(4) -0.008(4) 0.004(4) 0.005(4)
C5D 0.062(5) 0.045(5) 0.036(4) -0.008(4) -0.019(4) -0.007(4)
C6D 0.074(5) 0.055(5) 0.053(5) 0.006(5) -0.017(5) -0.003(5)
C7D 0.048(4) 0.057(4) 0.055(4) 0.017(4) -0.012(4) 0.008(4)
C8D 0.023(4) 0.053(5) 0.060(5) 0.012(4) 0.000(4) 0.005(4)
C9D 0.039(4) 0.058(5) 0.073(5) 0.002(4) -0.012(4) -0.016(4)
C10D 0.058(5) 0.052(5) 0.058(5) -0.003(4) -0.024(4) -0.012(4)
C11D 0.065(5) 0.037(4) 0.049(4) -0.012(4) -0.006(4) -0.002(4)
C12D 0.064(5) 0.032(4) 0.059(5) -0.005(4) -0.005(4) -0.012(4)
C13D 0.063(5) 0.036(4) 0.064(5) 0.003(4) -0.004(5) -0.018(4)
C14D 0.068(5) 0.032(4) 0.054(5) 0.009(4) 0.021(4) -0.006(4)
C15D 0.049(4) 0.027(4) 0.041(4) 0.013(4) 0.025(4) -0.011(4)
C16D 0.054(5) 0.038(5) 0.068(5) -0.006(4) 0.049(4) -0.004(4)
C17D 0.033(4) 0.059(5) 0.078(5) 0.021(5) 0.019(4) -0.008(4)
C18D 0.048(4) 0.049(5) 0.069(5) 0.022(4) 0.008(4) -0.025(4)
C19D 0.032(4) 0.063(5) 0.072(5) 0.032(4) 0.016(4) 0.012(4)
C20D 0.046(4) 0.057(5) 0.077(5) 0.021(4) 0.027(4) 0.023(4)
C21D 0.066(5) 0.070(5) 0.072(5) -0.008(5) 0.040(5) 0.012(5)
C22D 0.076(5) 0.045(5) 0.061(5) -0.016(4) 0.035(4) 0.023(4)
C23D 0.075(5) 0.036(4) 0.076(5) -0.006(4) 0.026(4) 0.034(4)
C24D 0.044(4) 0.039(4) 0.078(5) 0.016(4) 0.014(4) 0.031(4)
C25D 0.058(5) 0.043(5) 0.064(5) 0.025(4) 0.002(4) 0.029(4)
C26D 0.074(5) 0.038(5) 0.054(5) 0.016(4) 0.007(5) 0.023(4)
C27D 0.067(5) 0.030(4) 0.078(5) 0.020(4) 0.017(5) 0.010(4)
C28D 0.066(5) 0.023(4) 0.075(5) -0.006(4) 0.000(5) 0.015(4)
C29D 0.073(5) 0.032(4) 0.065(5) -0.004(4) -0.007(5) 0.000(4)
C30D 0.070(5) 0.036(4) 0.069(5) 0.008(4) -0.011(5) -0.014(4)
C31D 0.066(5) 0.028(4) 0.059(5) 0.005(4) 0.016(4) 0.004(4)
C32D 0.045(4) 0.031(4) 0.028(4) 0.015(4) 0.022(3) -0.009(4)
C33D 0.039(4) 0.043(4) 0.036(4) 0.003(4) 0.017(4) -0.014(4)
C34D 0.055(4) 0.040(5) 0.040(4) -0.017(4) 0.025(4) -0.004(4)
C35D 0.045(4) 0.036(4) 0.032(4) 0.014(4) 0.026(4) 0.026(4)
C36D 0.035(4) 0.046(4) 0.052(4) 0.001(4) 0.009(4) 0.020(4)
C37D 0.030(4) 0.060(5) 0.060(5) 0.021(4) 0.001(4) 0.009(4)
C38D 0.036(5) 0.054(5) 0.059(5) 0.019(5) 0.008(4) -0.007(4)
C39D 0.052(5) 0.050(5) 0.053(5) 0.010(4) -0.012(4) -0.021(4)
C40D 0.052(4) 0.045(5) 0.052(4) 0.010(4) -0.023(4) -0.011(4)
C41D 0.075(5) 0.048(5) 0.047(4) -0.008(4) -0.020(4) -0.012(4)
C42D 0.074(5) 0.039(4) 0.050(5) -0.014(4) -0.015(4) 0.010(4)
C43D 0.080(5) 0.038(4) 0.037(4) -0.022(4) 0.011(4) 0.012(4)
C44D 0.076(4) 0.052(4) 0.030(3) -0.008(3) 0.020(3) 0.017(4)
C45D 0.078(5) 0.045(5) 0.023(4) -0.009(4) -0.011(4) 0.012(5)
C46D 0.084(5) 0.053(5) 0.048(5) 0.005(5) -0.023(5) 0.022(5)
C47D 0.054(4) 0.051(4) 0.044(4) 0.012(4) -0.022(4) 0.007(4)
C48D 0.035(4) 0.047(5) 0.047(4) 0.004(4) -0.011(4) -0.003(4)
C49D 0.053(5) 0.040(4) 0.055(5) 0.015(4) -0.018(4) 0.021(4)
C50D 0.048(4) 0.043(4) 0.062(5) 0.008(4) 0.002(4) 0.029(4)
C51D 0.057(5) 0.027(4) 0.068(5) -0.009(4) 0.009(4) 0.018(4)
C52D 0.060(4) 0.020(4) 0.064(4) -0.002(4) 0.001(4) 0.006(4)
C53D 0.063(5) 0.025(4) 0.069(5) 0.022(4) 0.017(4) 0.008(4)
C54D 0.078(5) 0.042(5) 0.045(5) 0.019(4) 0.014(4) 0.028(4)
C55D 0.078(5) 0.051(5) 0.042(4) 0.022(4) 0.000(4) 0.008(4)
C56D 0.085(5) 0.048(5) 0.053(5) 0.006(4) 0.017(4) -0.004(5)
C57D 0.088(4) 0.048(4) 0.040(4) 0.002(3) 0.032(4) 0.007(4)
C58D 0.068(5) 0.046(5) 0.057(5) -0.010(4) 0.043(4) -0.004(4)
C59D 0.073(5) 0.042(4) 0.037(4) -0.014(4) 0.008(4) 0.008(4)
C60D 0.065(5) 0.046(4) 0.053(5) -0.022(4) 0.017(4) 0.016(4)
C1E 0.066(5) 0.044(5) 0.035(5) 0.020(5) -0.007(5) 0.002(5)
C2E 0.070(6) 0.041(6) 0.027(6) 0.009(6) 0.002(6) 0.000(6)
C3E 0.064(6) 0.043(6) 0.024(5) -0.006(5) 0.006(5) -0.010(5)
C4E 0.067(5) 0.040(5) 0.031(5) -0.009(5) 0.005(5) -0.009(5)
C5E 0.058(5) 0.052(5) 0.040(5) -0.004(5) -0.012(5) -0.009(5)
C6E 0.065(6) 0.059(6) 0.049(5) 0.009(5) -0.016(5) -0.011(5)
C7E 0.046(5) 0.059(5) 0.065(5) 0.015(5) -0.015(5) 0.004(5)
C8E 0.046(5) 0.061(5) 0.079(5) 0.017(5) 0.000(5) -0.008(5)
C9E 0.053(5) 0.055(5) 0.069(5) 0.011(5) -0.004(5) -0.012(5)
C10E 0.056(5) 0.044(5) 0.057(5) -0.004(5) -0.009(5) -0.016(5)
C11E 0.070(5) 0.035(5) 0.054(5) -0.008(5) 0.000(5) -0.008(5)
C12E 0.074(5) 0.033(5) 0.060(5) -0.001(5) 0.008(5) -0.003(5)
C13E 0.070(5) 0.036(5) 0.063(5) 0.012(5) 0.005(5) -0.010(5)
C14E 0.075(5) 0.039(5) 0.055(5) 0.013(5) 0.012(5) 0.002(5)
C15E 0.078(6) 0.040(5) 0.047(5) 0.011(5) 0.020(5) -0.006(5)
C16E 0.060(5) 0.039(5) 0.045(5) 0.011(5) 0.035(5) 0.000(5)
C17E 0.057(5) 0.049(5) 0.067(5) 0.013(5) 0.018(5) -0.006(5)
C18E 0.056(5) 0.045(5) 0.067(5) 0.012(5) 0.022(5) -0.026(5)
C19E 0.045(5) 0.062(5) 0.080(5) 0.019(5) 0.017(5) 0.001(5)
C20E 0.047(5) 0.061(5) 0.077(6) 0.012(5) 0.027(5) 0.019(5)
C21E 0.067(5) 0.061(5) 0.067(5) 0.001(5) 0.038(5) 0.016(5)
C22E 0.076(5) 0.048(5) 0.062(5) -0.009(5) 0.030(5) 0.021(5)
C23E 0.069(6) 0.037(5) 0.076(6) -0.002(5) 0.023(5) 0.023(5)
C24E 0.045(5) 0.048(5) 0.074(5) 0.013(5) 0.020(5) 0.022(5)
C25E 0.048(6) 0.058(6) 0.074(6) 0.020(5) 0.002(5) 0.019(5)
C26E 0.057(5) 0.042(5) 0.057(5) 0.025(5) 0.000(5) 0.017(5)
C27E 0.075(6) 0.038(5) 0.063(6) 0.011(5) 0.002(5) 0.018(5)
C28E 0.073(5) 0.035(5) 0.072(5) 0.002(5) 0.014(5) 0.017(5)
C29E 0.074(5) 0.029(5) 0.063(5) 0.001(5) 0.005(5) 0.006(5)
C30E 0.069(5) 0.034(5) 0.055(5) 0.010(5) -0.003(5) -0.010(5)
C31E 0.072(5) 0.034(5) 0.054(5) 0.016(5) 0.009(5) 0.003(5)
C32E 0.070(5) 0.040(5) 0.040(5) 0.009(5) 0.009(5) -0.008(5)
C33E 0.061(5) 0.044(5) 0.040(5) 0.004(5) 0.016(5) -0.010(5)
C34E 0.056(5) 0.046(5) 0.029(5) -0.002(5) 0.020(5) 0.000(5)
C35E 0.054(6) 0.040(5) 0.044(5) 0.004(5) 0.026(5) 0.013(5)
C36E 0.031(5) 0.041(5) 0.050(5) -0.002(5) 0.018(5) 0.016(5)
C37E 0.039(5) 0.047(6) 0.063(6) 0.014(5) 0.007(5) -0.002(5)
C38E 0.049(5) 0.047(5) 0.052(5) 0.016(5) 0.009(5) -0.007(5)
C39E 0.058(5) 0.042(5) 0.056(5) 0.010(5) 0.006(5) -0.017(5)
C40E 0.061(5) 0.048(5) 0.059(5) 0.003(5) -0.013(5) -0.012(5)
C41E 0.067(5) 0.040(5) 0.051(5) -0.006(5) -0.017(5) -0.012(5)
C42E 0.080(5) 0.035(5) 0.059(5) -0.013(5) 0.002(5) 0.000(5)
C43E 0.083(5) 0.046(5) 0.052(5) -0.018(5) 0.011(5) 0.012(5)
C44E 0.076(4) 0.052(4) 0.030(3) -0.008(3) 0.020(3) 0.017(4)
C45E 0.071(5) 0.049(5) 0.035(5) -0.012(5) -0.012(5) 0.001(5)
C46E 0.070(5) 0.052(5) 0.046(5) 0.006(5) -0.020(5) 0.000(5)
C47E 0.053(5) 0.051(5) 0.049(5) 0.017(5) -0.021(5) 0.005(5)
C48E 0.047(5) 0.055(5) 0.062(5) 0.014(5) -0.010(5) -0.007(5)
C49E 0.052(6) 0.054(6) 0.056(6) 0.020(5) -0.002(5) 0.013(5)
C50E 0.039(5) 0.044(5) 0.057(5) 0.009(5) 0.004(5) 0.016(5)
C51E 0.057(5) 0.037(5) 0.066(5) -0.001(5) 0.015(5) 0.016(5)
C52E 0.068(5) 0.034(5) 0.064(5) 0.004(5) 0.008(5) 0.014(5)
C53E 0.070(6) 0.030(5) 0.054(6) 0.014(5) -0.003(5) 0.011(5)
C54E 0.059(5) 0.039(5) 0.043(5) 0.022(5) 0.001(5) 0.008(5)
C55E 0.070(5) 0.044(5) 0.023(5) 0.022(5) -0.003(5) 0.009(5)
C56E 0.083(6) 0.041(6) 0.031(6) 0.013(6) 0.018(6) 0.004(6)
C57E 0.088(4) 0.048(4) 0.040(4) 0.002(3) 0.032(4) 0.007(4)
C58E 0.068(5) 0.049(5) 0.048(5) -0.001(5) 0.039(5) 0.006(5)
C59E 0.070(5) 0.041(5) 0.046(5) -0.013(5) 0.005(5) 0.006(5)
C60E 0.061(5) 0.042(5) 0.053(5) -0.012(5) 0.016(5) 0.014(5)
C1F 0.072(5) 0.040(5) 0.046(5) 0.013(5) 0.005(5) 0.009(5)
C2F 0.072(5) 0.041(5) 0.039(5) 0.007(5) 0.010(5) 0.000(5)
C3F 0.068(5) 0.041(5) 0.030(5) 0.001(5) 0.012(5) 0.000(5)
C4F 0.071(5) 0.052(5) 0.038(5) 0.002(5) -0.003(5) -0.004(5)
C5F 0.066(6) 0.056(6) 0.050(5) 0.009(6) -0.013(5) -0.005(6)
C6F 0.063(5) 0.051(5) 0.054(5) 0.016(5) -0.006(5) 0.011(5)
C7F 0.050(6) 0.055(6) 0.071(6) 0.020(5) 0.004(5) 0.018(5)
C8F 0.044(5) 0.056(5) 0.077(5) 0.018(5) 0.008(5) 0.014(5)
C9F 0.044(5) 0.060(5) 0.074(5) 0.014(5) 0.000(5) -0.006(5)
C10F 0.052(5) 0.056(5) 0.055(5) 0.002(5) -0.012(5) -0.009(5)
C11F 0.061(5) 0.051(5) 0.055(5) -0.004(5) -0.010(5) -0.010(5)
C12F 0.061(5) 0.040(5) 0.060(5) -0.001(5) -0.001(5) -0.017(5)
C13F 0.055(5) 0.041(5) 0.061(5) 0.012(5) 0.004(5) -0.019(5)
C14F 0.058(5) 0.032(5) 0.053(6) 0.012(5) 0.022(5) -0.015(5)
C15F 0.063(5) 0.036(5) 0.055(5) 0.011(5) 0.026(5) -0.004(5)
C16F 0.057(6) 0.049(6) 0.056(6) 0.007(6) 0.034(6) -0.005(6)
C17F 0.043(5) 0.048(5) 0.067(6) 0.017(5) 0.025(5) 0.003(5)
C18F 0.039(5) 0.056(5) 0.071(6) 0.015(5) 0.010(5) -0.011(5)
C19F 0.045(5) 0.058(6) 0.075(6) 0.009(6) 0.024(5) 0.016(5)
C20F 0.062(5) 0.051(5) 0.069(6) 0.003(5) 0.028(5) 0.022(5)
C21F 0.074(5) 0.053(5) 0.052(5) -0.005(5) 0.030(5) 0.014(5)
C22F 0.077(6) 0.045(6) 0.046(6) -0.012(6) 0.018(6) 0.011(6)
C23F 0.080(5) 0.039(5) 0.064(5) -0.010(5) 0.018(5) 0.016(5)
C24F 0.065(6) 0.041(6) 0.073(6) 0.001(5) 0.025(5) 0.024(5)
C25F 0.064(5) 0.043(5) 0.071(5) 0.013(5) 0.011(5) 0.022(5)
C26F 0.071(5) 0.035(5) 0.062(5) 0.012(5) 0.008(5) 0.015(5)
C27F 0.070(6) 0.026(5) 0.058(6) 0.009(5) 0.006(5) 0.003(5)
C28F 0.075(5) 0.030(5) 0.061(5) -0.005(5) 0.008(5) 0.009(5)
C29F 0.068(5) 0.035(5) 0.054(5) 0.001(5) -0.007(5) -0.011(5)
C30F 0.057(6) 0.034(6) 0.050(6) 0.004(5) -0.007(5) -0.016(5)
C31F 0.061(6) 0.029(5) 0.041(6) 0.006(5) 0.007(6) -0.010(5)
C32F 0.056(5) 0.035(5) 0.044(5) 0.006(5) 0.014(5) -0.006(5)
C33F 0.047(6) 0.036(6) 0.039(6) 0.001(6) 0.017(6) -0.008(6)
C34F 0.059(5) 0.044(5) 0.033(5) -0.002(5) 0.018(5) 0.002(5)
C35F 0.062(5) 0.042(5) 0.041(5) -0.004(5) 0.019(5) 0.006(5)
C36F 0.053(5) 0.042(5) 0.058(5) -0.001(5) 0.015(5) 0.016(5)
C37F 0.037(5) 0.041(6) 0.055(6) 0.002(5) 0.013(5) 0.015(5)
C38F 0.044(5) 0.048(5) 0.053(5) 0.008(5) 0.011(5) -0.001(5)
C39F 0.042(5) 0.048(5) 0.057(5) 0.012(5) -0.005(5) -0.009(5)
C40F 0.048(5) 0.055(6) 0.055(5) 0.010(5) -0.012(5) -0.005(5)
C41F 0.062(5) 0.046(5) 0.043(5) -0.003(5) -0.018(5) -0.004(5)
C42F 0.074(6) 0.042(6) 0.046(5) -0.008(5) -0.012(5) -0.003(5)
C43F 0.081(6) 0.048(6) 0.040(6) -0.017(6) 0.003(6) 0.012(6)
C44F 0.085(5) 0.049(5) 0.035(5) -0.001(5) 0.007(5) 0.009(5)
C45F 0.074(6) 0.052(6) 0.040(6) 0.005(6) -0.015(6) 0.010(6)
C46F 0.070(5) 0.048(5) 0.046(5) 0.010(5) -0.009(5) 0.013(5)
C47F 0.054(5) 0.051(5) 0.052(5) 0.020(5) -0.001(5) 0.013(5)
C48F 0.042(5) 0.048(5) 0.059(5) 0.012(5) -0.004(5) 0.010(5)
C49F 0.061(5) 0.040(5) 0.059(5) 0.011(5) 0.006(5) 0.020(5)
C50F 0.058(5) 0.037(5) 0.063(5) -0.001(5) 0.014(5) 0.016(5)
C51F 0.072(5) 0.036(5) 0.056(5) -0.006(5) 0.008(5) 0.006(5)
C52F 0.071(5) 0.032(5) 0.061(5) 0.000(5) 0.004(5) -0.002(5)
C53F 0.068(6) 0.026(5) 0.057(6) 0.009(5) 0.008(5) 0.001(5)
C54F 0.067(5) 0.031(5) 0.050(5) 0.016(5) 0.008(5) 0.010(5)
C55F 0.076(5) 0.040(5) 0.043(5) 0.013(5) 0.011(5) 0.010(5)
C56F 0.079(6) 0.044(6) 0.047(6) 0.013(5) 0.019(5) 0.001(5)
C57F 0.081(6) 0.051(5) 0.043(5) 0.006(5) 0.023(5) 0.011(5)
C58F 0.068(5) 0.046(5) 0.047(5) 0.002(5) 0.037(5) 0.009(5)
C59F 0.067(5) 0.048(5) 0.043(5) -0.010(5) -0.002(5) -0.004(5)
C60F 0.067(6) 0.041(5) 0.044(5) -0.010(5) 0.007(5) 0.006(5)
C1G 0.070(5) 0.039(4) 0.017(3) 0.011(3) -0.002(4) 0.001(4)
C2G 0.072(5) 0.042(4) 0.023(4) -0.003(4) 0.017(4) 0.000(4)
C3G 0.078(5) 0.045(4) 0.032(4) -0.011(3) 0.009(4) -0.005(4)
C4G 0.072(5) 0.054(4) 0.043(4) -0.009(4) -0.014(4) -0.009(4)
C5G 0.064(5) 0.063(5) 0.048(4) 0.009(4) -0.014(4) -0.019(4)
C6G 0.070(5) 0.043(4) 0.033(4) 0.021(4) -0.020(4) 0.004(4)
C7G 0.062(4) 0.057(4) 0.061(4) 0.023(4) -0.004(4) 0.021(4)
C8G 0.047(4) 0.066(5) 0.085(5) 0.027(4) 0.005(4) 0.023(4)
C9G 0.042(4) 0.069(5) 0.088(5) 0.018(4) -0.005(4) 0.005(4)
C10G 0.047(4) 0.066(4) 0.063(4) 0.017(4) -0.028(4) -0.019(4)
C11G 0.047(4) 0.059(4) 0.065(4) -0.001(4) -0.008(4) -0.029(4)
C12G 0.056(4) 0.054(4) 0.075(5) 0.012(4) -0.006(4) -0.017(4)
C13G 0.038(4) 0.060(4) 0.075(5) 0.028(4) 0.018(4) -0.012(4)
C14G 0.055(4) 0.032(4) 0.061(4) 0.016(4) 0.028(4) -0.001(4)
C15G 0.069(4) 0.051(4) 0.057(4) 0.003(4) 0.042(4) 0.007(4)
C16G 0.067(5) 0.066(5) 0.072(5) -0.005(4) 0.048(4) 0.022(4)
C17G 0.053(4) 0.068(5) 0.082(5) 0.010(4) 0.035(4) 0.025(4)
C18G 0.039(4) 0.063(5) 0.089(5) 0.034(4) 0.015(4) 0.010(4)
C19G 0.053(4) 0.047(4) 0.086(5) 0.019(4) 0.026(4) 0.028(4)
C20G 0.078(5) 0.045(4) 0.082(5) 0.005(4) 0.030(4) 0.024(4)
C21G 0.088(5) 0.035(4) 0.063(4) -0.009(4) 0.031(4) 0.015(4)
C22G 0.091(5) 0.030(4) 0.062(5) -0.025(4) 0.000(5) 0.004(4)
C23G 0.074(4) 0.019(3) 0.052(4) 0.006(3) 0.019(4) -0.002(3)
C24G 0.081(5) 0.019(3) 0.059(4) 0.006(4) 0.021(4) 0.017(4)
C25G 0.072(4) 0.027(4) 0.040(4) 0.020(3) 0.018(4) 0.021(4)
C26G 0.058(4) 0.021(3) 0.029(3) 0.013(3) 0.022(3) 0.008(3)
C27G 0.067(4) 0.030(4) 0.052(4) 0.007(4) 0.010(4) -0.011(4)
C28G 0.059(4) 0.027(4) 0.050(4) 0.013(3) -0.014(4) -0.019(4)
C29G 0.049(4) 0.044(4) 0.052(4) 0.017(4) -0.013(4) -0.027(4)
C30G 0.025(4) 0.048(4) 0.046(4) 0.010(4) 0.004(3) -0.016(3)
C31G 0.045(4) 0.054(4) 0.045(4) 0.009(4) 0.015(4) -0.013(4)
C32G 0.056(4) 0.039(4) 0.044(4) 0.009(3) 0.039(3) 0.006(4)
C33G 0.059(4) 0.032(4) 0.052(4) 0.006(4) 0.035(4) 0.006(4)
C34G 0.074(5) 0.039(4) 0.041(4) -0.009(4) 0.023(4) 0.010(4)
C35G 0.081(4) 0.033(4) 0.049(4) -0.008(3) 0.020(4) 0.004(4)
C36G 0.064(4) 0.035(4) 0.069(4) 0.009(4) 0.018(4) 0.014(4)
C37G 0.041(4) 0.041(4) 0.058(4) 0.006(4) 0.013(4) 0.028(4)
C38G 0.048(4) 0.049(4) 0.066(4) 0.003(4) 0.024(4) 0.012(4)
C39G 0.029(4) 0.053(4) 0.069(4) 0.028(4) 0.010(4) 0.001(4)
C40G 0.035(4) 0.058(5) 0.068(4) 0.003(4) -0.015(4) 0.006(4)
C41G 0.050(4) 0.061(4) 0.053(4) 0.009(4) -0.024(4) -0.017(4)
C42G 0.058(4) 0.041(4) 0.053(4) -0.002(4) -0.018(4) -0.020(4)
C43G 0.083(5) 0.041(4) 0.049(4) -0.015(4) -0.015(4) -0.004(4)
C44G 0.091(5) 0.050(4) 0.036(4) -0.020(4) -0.005(4) 0.003(4)
C45G 0.076(5) 0.053(5) 0.033(4) 0.003(4) -0.022(4) -0.005(4)
C46G 0.074(4) 0.031(4) 0.028(3) 0.014(3) -0.021(4) -0.003(4)
C47G 0.067(4) 0.056(4) 0.046(4) 0.010(4) -0.003(4) 0.022(4)
C48G 0.050(4) 0.065(5) 0.053(4) 0.018(4) 0.005(4) 0.030(4)
C49G 0.071(4) 0.031(4) 0.034(4) 0.020(3) 0.006(4) 0.017(4)
C50G 0.076(4) 0.020(3) 0.044(4) 0.009(3) 0.018(4) 0.013(3)
C51G 0.073(4) 0.023(3) 0.057(4) 0.000(3) 0.019(4) -0.008(3)
C52G 0.059(4) 0.028(4) 0.062(5) 0.011(4) -0.001(4) -0.020(4)
C53G 0.065(5) 0.048(4) 0.070(5) 0.024(4) 0.022(4) -0.012(4)
C54G 0.055(4) 0.021(3) 0.032(3) 0.014(3) 0.022(3) 0.010(3)
C55G 0.089(5) 0.036(4) 0.015(3) 0.013(3) 0.016(4) 0.004(4)
C56G 0.093(5) 0.045(4) 0.033(4) 0.007(4) 0.037(4) 0.003(4)
C57G 0.090(5) 0.042(4) 0.035(4) -0.010(3) 0.022(4) 0.012(4)
C58G 0.090(5) 0.049(4) 0.060(4) -0.005(4) 0.036(4) 0.017(4)
C59G 0.072(5) 0.054(5) 0.063(4) -0.010(4) -0.003(4) -0.014(4)
C60G 0.077(5) 0.028(4) 0.050(4) -0.015(4) 0.003(4) -0.010(4)
C1H 0.097(6) 0.071(7) 0.058(6) 0.016(6) 0.002(6) 0.007(6)
C2H 0.094(7) 0.077(7) 0.062(6) 0.007(6) 0.016(6) 0.004(6)
C3H 0.081(6) 0.076(7) 0.061(6) -0.017(6) 0.018(6) -0.001(6)
C4H 0.071(6) 0.063(7) 0.059(6) -0.023(6) -0.007(6) 0.007(6)
C5H 0.071(6) 0.068(6) 0.061(6) -0.022(6) -0.026(6) -0.001(6)
C6H 0.082(6) 0.071(7) 0.067(6) -0.007(6) -0.029(6) 0.015(6)
C7H 0.069(7) 0.067(7) 0.080(7) 0.007(6) -0.033(6) 0.014(6)
C8H 0.047(6) 0.065(6) 0.094(6) -0.005(6) -0.027(6) 0.009(6)
C9H 0.038(6) 0.070(6) 0.096(7) -0.011(6) -0.017(6) -0.005(6)
C10H 0.049(6) 0.059(6) 0.085(6) -0.018(6) -0.017(6) -0.013(6)
C11H 0.062(6) 0.054(6) 0.075(7) -0.018(6) -0.012(6) -0.018(6)
C12H 0.061(6) 0.041(6) 0.084(6) -0.003(6) -0.002(6) -0.015(6)
C13H 0.050(6) 0.054(6) 0.094(6) 0.006(6) 0.013(6) -0.021(6)
C14H 0.074(6) 0.062(6) 0.085(6) 0.017(6) 0.026(6) -0.007(6)
C15H 0.078(6) 0.080(6) 0.080(6) 0.000(6) 0.036(6) -0.009(6)
C16H 0.061(6) 0.078(6) 0.098(6) -0.018(6) 0.027(6) -0.002(6)
C17H 0.036(6) 0.074(7) 0.103(7) -0.014(7) 0.010(6) 0.003(6)
C18H 0.035(6) 0.067(6) 0.097(6) -0.014(6) 0.002(6) -0.013(6)
C19H 0.050(6) 0.071(6) 0.113(7) -0.016(6) -0.002(6) 0.021(6)
C20H 0.064(6) 0.056(6) 0.110(6) -0.012(6) 0.000(6) 0.024(6)
C21H 0.067(6) 0.056(6) 0.105(7) -0.026(6) 0.004(6) 0.022(6)
C22H 0.083(7) 0.042(6) 0.100(7) -0.030(6) 0.001(7) 0.012(6)
C23H 0.074(6) 0.035(6) 0.104(7) -0.002(6) -0.010(6) 0.006(6)
C24H 0.072(6) 0.044(6) 0.105(6) 0.004(6) -0.008(6) 0.019(6)
C25H 0.079(6) 0.053(6) 0.083(6) 0.020(6) -0.016(6) 0.012(6)
C26H 0.089(6) 0.053(6) 0.075(6) 0.025(6) -0.004(6) 0.007(6)
C27H 0.085(6) 0.044(6) 0.085(7) 0.030(6) 0.002(6) -0.013(6)
C28H 0.077(6) 0.032(6) 0.100(6) 0.007(6) -0.003(6) -0.006(6)
C29H 0.068(6) 0.038(6) 0.098(6) 0.004(6) -0.010(6) -0.018(6)
C30H 0.061(6) 0.052(6) 0.096(6) 0.014(6) 0.012(6) -0.022(6)
C31H 0.081(6) 0.051(6) 0.093(6) 0.018(6) 0.020(6) -0.018(6)
C32H 0.079(6) 0.067(6) 0.079(6) 0.011(6) 0.029(6) -0.014(6)
C33H 0.067(6) 0.071(6) 0.084(6) 0.002(6) 0.035(5) -0.010(6)
C34H 0.074(6) 0.062(7) 0.071(6) -0.013(6) 0.027(6) 0.011(6)
C35H 0.066(6) 0.053(6) 0.081(6) -0.013(6) 0.012(6) 0.020(6)
C36H 0.055(6) 0.062(7) 0.087(7) 0.006(6) 0.008(6) 0.025(6)
C37H 0.042(6) 0.071(6) 0.094(6) -0.008(6) 0.002(6) 0.016(6)
C38H 0.043(6) 0.075(7) 0.092(7) 0.000(6) 0.025(6) 0.000(6)
C39H 0.041(6) 0.065(6) 0.096(6) -0.002(6) 0.014(6) -0.012(6)
C40H 0.039(6) 0.071(6) 0.084(6) -0.011(6) -0.010(6) -0.011(6)
C41H 0.049(6) 0.061(6) 0.085(6) -0.018(6) -0.015(6) -0.012(6)
C42H 0.068(6) 0.047(6) 0.090(7) -0.027(6) -0.012(6) -0.017(6)
C43H 0.074(6) 0.052(6) 0.086(6) -0.039(6) -0.007(6) 0.001(6)
C44H 0.075(7) 0.070(7) 0.071(7) -0.036(6) -0.004(6) 0.010(7)
C45H 0.067(6) 0.079(6) 0.062(6) -0.026(6) -0.019(6) 0.000(6)
C46H 0.068(6) 0.078(7) 0.059(6) -0.004(6) -0.021(6) 0.013(6)
C47H 0.058(6) 0.073(7) 0.069(6) 0.008(6) -0.022(6) 0.014(6)
C48H 0.041(6) 0.067(6) 0.078(6) -0.005(6) -0.014(6) 0.005(6)
C49H 0.071(6) 0.059(6) 0.069(6) 0.022(6) -0.009(6) 0.018(5)
C50H 0.060(6) 0.052(6) 0.082(7) 0.017(6) 0.000(6) 0.023(6)
C51H 0.063(6) 0.037(6) 0.077(6) 0.004(6) -0.001(6) 0.010(6)
C52H 0.076(6) 0.045(6) 0.090(6) 0.005(6) 0.010(6) -0.004(6)
C53H 0.079(6) 0.056(6) 0.077(6) 0.027(6) 0.010(6) -0.004(6)
C54H 0.085(7) 0.066(7) 0.067(7) 0.023(6) 0.010(6) 0.018(7)
C55H 0.088(6) 0.078(7) 0.054(6) 0.018(6) 0.010(6) 0.016(6)
C56H 0.088(7) 0.083(7) 0.066(6) 0.002(6) 0.027(6) 0.012(6)
C57H 0.080(7) 0.085(7) 0.077(7) -0.023(7) 0.021(6) 0.003(7)
C58H 0.070(6) 0.069(7) 0.086(6) -0.023(6) 0.029(6) 0.016(6)
C59H 0.070(6) 0.053(6) 0.074(6) -0.033(6) -0.003(6) -0.001(6)
C60H 0.081(6) 0.047(6) 0.079(6) -0.023(6) 0.009(6) 0.015(6)
C1I 0.084(7) 0.049(6) 0.084(7) 0.023(6) -0.010(6) 0.011(6)
C2I 0.093(7) 0.049(7) 0.077(7) 0.028(6) 0.006(7) -0.003(6)
C3I 0.093(7) 0.068(7) 0.064(7) 0.019(7) 0.008(7) 0.006(7)
C4I 0.083(7) 0.072(7) 0.054(6) -0.001(6) -0.009(6) 0.008(7)
C5I 0.063(7) 0.068(7) 0.068(6) -0.004(6) -0.036(6) 0.010(6)
C6I 0.072(7) 0.062(7) 0.080(7) 0.007(7) -0.028(7) 0.017(7)
C7I 0.040(6) 0.071(6) 0.084(7) -0.008(6) -0.010(6) -0.009(6)
C8I 0.079(6) 0.041(6) 0.102(6) 0.006(6) -0.005(6) 0.012(6)
C9I 0.082(6) 0.050(6) 0.090(6) 0.022(6) 0.015(6) -0.013(6)
C10I 0.059(6) 0.058(6) 0.099(6) 0.001(6) -0.016(6) 0.022(6)
C11I 0.064(6) 0.048(6) 0.106(6) -0.004(6) -0.001(6) 0.023(6)
C12I 0.080(7) 0.036(6) 0.106(7) -0.002(6) -0.006(7) 0.001(6)
C13I 0.084(6) 0.070(7) 0.075(6) 0.007(6) 0.028(6) -0.009(6)
C14I 0.076(6) 0.041(6) 0.102(6) 0.008(6) 0.000(6) -0.017(6)
C15I 0.077(7) 0.063(7) 0.091(7) 0.017(7) 0.028(7) -0.018(7)
C16I 0.055(6) 0.064(6) 0.077(6) -0.014(6) -0.031(6) 0.004(6)
C17I 0.037(6) 0.069(6) 0.106(6) -0.013(6) -0.008(6) 0.008(6)
C18I 0.065(6) 0.056(6) 0.104(6) -0.024(6) 0.006(6) 0.025(6)
C19I 0.075(6) 0.037(6) 0.094(6) -0.034(6) -0.003(6) -0.001(6)
C20I 0.075(6) 0.073(6) 0.062(6) -0.024(6) -0.007(6) -0.001(6)
C21I 0.077(7) 0.073(7) 0.067(7) -0.006(6) 0.024(6) 0.000(7)
C22I 0.064(6) 0.051(6) 0.097(7) -0.008(6) -0.004(6) -0.019(6)
C23I 0.055(6) 0.062(6) 0.092(6) 0.005(6) 0.023(6) -0.021(6)
C24I 0.049(6) 0.059(6) 0.094(6) -0.003(6) 0.002(6) -0.020(6)
C25I 0.038(6) 0.068(7) 0.097(7) -0.010(7) -0.016(7) -0.005(7)
C26I 0.064(6) 0.061(6) 0.070(6) -0.023(6) -0.013(6) -0.006(6)
C27I 0.038(6) 0.071(6) 0.100(6) -0.019(6) 0.015(6) 0.007(6)
C28I 0.055(6) 0.070(6) 0.103(6) -0.022(6) 0.020(6) 0.013(6)
C29I 0.075(7) 0.055(7) 0.096(7) -0.034(7) 0.008(7) 0.011(7)
C30I 0.067(6) 0.051(6) 0.088(6) -0.027(6) -0.009(6) -0.013(6)
C31I 0.078(6) 0.066(6) 0.063(6) -0.019(6) 0.020(6) 0.000(6)
C32I 0.057(6) 0.069(6) 0.085(6) -0.006(6) 0.024(6) 0.010(6)
C33I 0.040(6) 0.069(6) 0.087(6) -0.009(6) 0.022(6) 0.001(6)
C34I 0.040(7) 0.062(7) 0.094(7) -0.008(7) -0.003(7) -0.018(7)
C35I 0.062(6) 0.055(6) 0.075(7) -0.021(6) -0.009(6) -0.014(6)
C36I 0.046(6) 0.069(6) 0.094(6) -0.001(6) 0.021(6) -0.009(6)
C37I 0.073(7) 0.080(7) 0.077(7) -0.020(7) 0.028(6) 0.007(7)
C38I 0.076(6) 0.072(6) 0.079(6) -0.032(6) 0.017(6) 0.007(6)
C39I 0.067(6) 0.064(6) 0.074(6) -0.030(6) -0.016(6) -0.005(6)
C40I 0.075(6) 0.079(6) 0.069(6) -0.031(6) -0.006(6) 0.001(6)
C41I 0.074(7) 0.053(7) 0.072(7) -0.020(7) 0.017(7) 0.008(7)
C42I 0.067(6) 0.037(6) 0.073(6) -0.024(6) 0.007(6) -0.004(6)
C43I 0.068(6) 0.057(6) 0.083(7) -0.013(6) 0.014(6) 0.020(6)
C44I 0.040(6) 0.070(6) 0.091(6) -0.002(6) 0.001(6) 0.000(6)
C45I 0.050(6) 0.070(6) 0.070(6) -0.012(6) -0.021(6) 0.003(6)
C46I 0.057(7) 0.052(7) 0.089(7) -0.007(7) -0.006(7) -0.020(7)
C47I 0.066(6) 0.072(7) 0.088(7) 0.002(6) 0.030(6) -0.012(6)
C48I 0.078(6) 0.080(6) 0.078(6) -0.002(6) 0.032(6) -0.001(6)
C49I 0.082(7) 0.084(7) 0.055(7) -0.001(7) -0.005(7) 0.016(7)
C50I 0.078(7) 0.038(7) 0.087(7) -0.004(7) 0.007(7) 0.001(7)
C51I 0.058(6) 0.057(6) 0.086(6) 0.006(6) 0.005(6) 0.022(6)
C52I 0.051(6) 0.062(6) 0.082(6) 0.008(6) -0.008(6) 0.018(6)
C53I 0.057(6) 0.075(7) 0.062(6) -0.003(6) -0.023(6) 0.009(6)
C54I 0.070(6) 0.045(6) 0.090(6) 0.005(6) 0.006(6) -0.010(6)
C55I 0.075(6) 0.057(6) 0.082(6) 0.014(6) 0.022(6) -0.005(6)
C56I 0.090(7) 0.080(7) 0.062(7) 0.012(7) 0.020(7) 0.013(7)
C57I 0.075(6) 0.045(6) 0.083(6) 0.012(6) 0.002(6) 0.011(6)
C58I 0.060(7) 0.066(7) 0.067(7) 0.010(7) -0.017(7) 0.015(7)
C59I 0.086(7) 0.061(7) 0.071(7) 0.021(6) 0.011(6) 0.008(6)
C60I 0.074(7) 0.054(6) 0.069(6) 0.023(6) -0.001(6) 0.014(6)
C1J 0.110(5) 0.053(4) 0.054(4) 0.029(3) 0.007(4) 0.005(4)
C2J 0.105(5) 0.072(5) 0.080(4) 0.039(4) 0.024(4) -0.004(4)
C3J 0.104(5) 0.065(4) 0.055(4) 0.014(3) 0.043(4) 0.006(4)
C4J 0.084(5) 0.102(5) 0.037(3) -0.012(4) 0.003(3) 0.014(4)
C5J 0.101(5) 0.075(5) 0.059(4) -0.014(4) -0.030(4) 0.011(4)
C6J 0.104(5) 0.082(5) 0.064(4) 0.011(4) -0.036(4) 0.019(4)
C7J 0.024(2) 0.064(4) 0.068(4) -0.017(3) -0.012(3) -0.010(3)
C8J 0.088(4) 0.035(3) 0.090(4) 0.033(3) 0.000(4) 0.013(3)
C9J 0.086(4) 0.063(4) 0.105(5) 0.033(4) 0.039(4) -0.024(4)
C10J 0.075(4) 0.064(4) 0.075(4) 0.009(4) -0.034(4) 0.022(4)
C11J 0.075(4) 0.041(3) 0.081(4) 0.019(3) -0.021(4) 0.031(3)
C12J 0.091(4) 0.023(3) 0.098(5) 0.021(3) -0.007(4) -0.009(3)
C13J 0.064(4) 0.073(4) 0.074(4) -0.016(3) 0.043(3) -0.019(3)
C14J 0.070(4) 0.048(4) 0.100(5) 0.021(3) 0.007(4) -0.031(3)
C15J 0.067(4) 0.074(4) 0.092(5) -0.003(4) 0.039(4) -0.028(4)
C16J 0.048(3) 0.077(4) 0.061(4) -0.028(3) -0.028(3) -0.003(3)
C17J 0.037(3) 0.060(4) 0.095(4) -0.003(3) -0.043(3) 0.009(3)
C18J 0.058(4) 0.030(3) 0.107(5) 0.004(3) 0.001(4) 0.027(3)
C19J 0.084(4) 0.033(3) 0.118(5) -0.009(4) -0.017(4) -0.005(3)
C20J 0.070(4) 0.073(4) 0.061(4) -0.044(3) 0.010(3) -0.002(3)
C21J 0.056(3) 0.056(4) 0.062(4) -0.010(3) 0.024(3) 0.018(3)
C22J 0.056(4) 0.045(4) 0.108(5) 0.002(4) -0.007(4) -0.032(3)
C23J 0.036(3) 0.079(4) 0.099(5) -0.006(4) 0.026(3) -0.012(3)
C24J 0.028(3) 0.055(4) 0.091(4) 0.003(3) -0.003(3) -0.018(3)
C25J 0.027(3) 0.061(4) 0.092(5) -0.017(3) -0.030(3) -0.006(3)
C26J 0.055(4) 0.068(4) 0.079(4) -0.041(4) 0.001(3) -0.009(3)
C27J 0.033(3) 0.074(4) 0.133(5) -0.016(4) 0.000(4) 0.017(3)
C28J 0.053(4) 0.062(4) 0.117(5) -0.020(4) 0.003(4) 0.036(3)
C29J 0.092(4) 0.027(3) 0.105(5) -0.012(3) -0.003(4) 0.024(3)
C30J 0.069(4) 0.038(3) 0.109(5) -0.021(4) -0.014(4) -0.017(3)
C31J 0.080(4) 0.061(4) 0.065(4) -0.021(3) 0.033(3) 0.010(3)
C32J 0.046(3) 0.072(4) 0.084(4) -0.002(4) 0.012(3) 0.031(3)
C33J 0.030(3) 0.073(4) 0.105(5) -0.011(4) 0.003(3) 0.012(3)
C34J 0.025(3) 0.057(4) 0.093(5) -0.008(3) -0.009(3) -0.015(3)
C35J 0.066(4) 0.034(3) 0.098(5) -0.024(3) -0.012(4) -0.013(3)
C36J 0.030(3) 0.087(5) 0.115(5) -0.016(4) 0.014(3) -0.012(3)
C37J 0.046(3) 0.058(4) 0.093(4) -0.026(4) 0.019(3) 0.021(3)
C38J 0.084(4) 0.053(4) 0.100(5) -0.042(4) 0.020(4) 0.010(4)
C39J 0.066(4) 0.069(4) 0.088(4) -0.053(4) -0.009(4) -0.006(3)
C40J 0.070(4) 0.074(4) 0.074(4) -0.057(4) -0.003(3) 0.001(4)
C41J 0.087(4) 0.033(3) 0.089(4) -0.011(3) 0.009(4) 0.022(3)
C42J 0.092(5) 0.029(3) 0.098(5) -0.013(3) 0.006(4) 0.000(3)
C43J 0.053(3) 0.042(3) 0.090(4) 0.012(3) 0.010(3) 0.031(3)
C44J 0.028(3) 0.056(3) 0.073(4) 0.001(3) -0.025(3) 0.011(3)
C45J 0.044(3) 0.083(4) 0.056(3) -0.034(3) -0.021(3) 0.000(3)
C46J 0.052(4) 0.046(3) 0.089(4) 0.002(3) -0.001(3) -0.034(3)
C47J 0.058(4) 0.093(5) 0.101(5) -0.031(4) 0.041(4) -0.019(4)
C48J 0.056(4) 0.081(4) 0.077(4) -0.029(4) 0.036(3) -0.010(3)
C49J 0.077(4) 0.112(5) 0.051(4) -0.037(4) 0.004(3) 0.022(4)
C50J 0.077(4) 0.025(3) 0.073(4) 0.022(3) 0.007(3) -0.007(3)
C51J 0.059(3) 0.040(3) 0.068(4) 0.025(3) -0.011(3) 0.024(3)
C52J 0.058(4) 0.070(4) 0.060(4) 0.009(3) -0.026(3) 0.018(3)
C53J 0.085(5) 0.089(5) 0.056(4) -0.010(4) -0.018(4) 0.016(4)
C54J 0.057(4) 0.051(4) 0.092(4) 0.022(3) 0.009(3) -0.024(3)
C55J 0.069(4) 0.073(5) 0.094(5) 0.028(4) 0.048(4) -0.003(4)
C56J 0.112(5) 0.077(5) 0.061(4) -0.007(4) 0.055(4) 0.020(4)
C57J 0.073(4) 0.041(3) 0.065(4) 0.031(3) 0.012(3) 0.015(3)
C58J 0.093(5) 0.095(5) 0.052(4) 0.020(4) -0.019(4) 0.028(4)
C59J 0.101(5) 0.081(5) 0.070(4) 0.012(4) 0.044(4) 0.006(4)
C60J 0.107(5) 0.063(4) 0.044(3) 0.022(3) 0.002(4) 0.017(4)

loop_
_atom_type_symbol
_atom_type_description
_atom_type_scat_dispersion_real
_atom_type_scat_dispersion_imag
_atom_type_scat_source
C C 0.0137 0.0067 'International Tables Vol C Tables 4.2.6.8 and 6.1.1.4'
H H 0.0000 0.0000 'International Tables Vol C Tables 4.2.6.8 and 6.1.1.4'
O O 0.0389 0.0241 'International Tables Vol C Tables 4.2.6.8 and 6.1.1.4'
P P 0.2543 0.3332 'International Tables Vol C Tables 4.2.6.8 and 6.1.1.4'

loop_
_geom_angle_atom_site_label_1
_geom_angle_atom_site_label_2
_geom_angle_atom_site_label_3
_geom_angle
_geom_angle_site_symmetry_1
_geom_angle_site_symmetry_3
O4A P1A C1A 119.47(17) . .
O4A P1A C7A 119.70(17) . .
O4A P1A C13A 118.44(16) . .
C7A P1A C1A 98.25(17) . .
C13A P1A C1A 98.41(17) . .
C13A P1A C7A 97.97(16) . .
C2A O1A C14A 118.7(3) . .
C8A O2A C6A 119.0(3) . .
C12A O3A C18A 118.3(2) . .
C2A C1A P1A 119.1(3) . .
C2A C1A C6A 121.2(3) . .
C6A C1A P1A 119.1(3) . .
C1A C2A O1A 121.8(3) . .
C1A C2A C3A 119.9(4) . .
C3A C2A O1A 118.3(4) . .
C2A C3A H3A 121.5 . .
C4A C3A C2A 117.1(4) . .
C4A C3A H3A 121.5 . .
C3A C4A H4A 118.3 . .
C5A C4A C3A 123.5(4) . .
C5A C4A H4A 118.3 . .
C4A C5A H5A 121.2 . .
C6A C5A C4A 117.6(4) . .
C6A C5A H5A 121.2 . .
C1A C6A O2A 121.3(3) . .
C1A C6A C5A 119.4(4) . .
C5A C6A O2A 119.3(4) . .
C8A C7A P1A 119.3(3) . .
C12A C7A P1A 119.6(3) . .
C12A C7A C8A 120.7(3) . .
O2A C8A C7A 121.0(3) . .
C9A C8A O2A 119.8(3) . .
C9A C8A C7A 119.1(3) . .
C8A C9A H9A 120.8 . .
C10A C9A C8A 118.3(3) . .
C10A C9A H9A 120.8 . .
C9A C10A H10A 118.4 . .
C9A C10A C11A 123.2(3) . .
C11A C10A H10A 118.4 . .
C10A C11A H11A 121.4 . .
C12A C11A C10A 117.1(3) . .
C12A C11A H11A 121.4 . .
C7A C12A O3A 121.2(3) . .
C7A C12A C11A 120.4(3) . .
C11A C12A O3A 118.4(3) . .
C14A C13A P1A 120.2(3) . .
C18A C13A P1A 120.2(3) . .
C18A C13A C14A 119.5(3) . .
C13A C14A O1A 120.3(3) . .
C15A C14A O1A 119.5(3) . .
C15A C14A C13A 120.2(3) . .
C14A C15A H15A 120.9 . .
C14A C15A C16A 118.2(3) . .
C16A C15A H15A 120.9 . .
C15A C16A H16A 118.5 . .
C17A C16A C15A 123.0(3) . .
C17A C16A H16A 118.5 . .
C16A C17A H17A 121.5 . .
C16A C17A C18A 117.1(4) . .
C18A C17A H17A 121.5 . .
C13A C18A O3A 120.5(3) . .
C17A C18A O3A 118.8(3) . .
C17A C18A C13A 120.8(3) . .
O4B P1B C1B 117.5(2) . .
O4B P1B C7B 120.1(2) . .
O4B P1B C13B 119.5(2) . .
C1B P1B C7B 98.9(2) . .
C1B P1B C13B 98.12(19) . .
C13B P1B C7B 98.2(2) . .
C2B O1B C14B 118.6(3) . .
C6B O2B C8B 120.0(3) . .
C12B O3B C18B 117.6(4) . .
C2B C1B P1B 119.3(3) . .
C2B C1B C6B 120.5(4) . .
C6B C1B P1B 119.9(3) . .
O1B C2B C1B 120.3(4) . .
C3B C2B O1B 119.5(4) . .
C3B C2B C1B 120.2(4) . .
C2B C3B H3B 121.4 . .
C2B C3B C4B 117.2(4) . .
C4B C3B H3B 121.4 . .
C3B C4B H4B 117.9 . .
C3B C4B C5B 124.3(4) . .
C5B C4B H4B 117.9 . .
C4B C5B H5B 121.2 . .
C6B C5B C4B 117.6(4) . .
C6B C5B H5B 121.2 . .
O2B C6B C1B 119.7(4) . .
C5B C6B O2B 121.2(4) . .
C5B C6B C1B 119.0(4) . .
C8B C7B P1B 118.6(4) . .
C12B C7B P1B 118.7(4) . .
C12B C7B C8B 122.2(4) . .
C7B C8B O2B 121.8(4) . .
C9B C8B O2B 119.5(5) . .
C9B C8B C7B 118.7(5) . .
C8B C9B H9B 120.9 . .
C8B C9B C10B 118.2(5) . .
C10B C9B H9B 120.9 . .
C9B C10B H10B 118.6 . .
C11B C10B C9B 122.7(5) . .
C11B C10B H10B 118.6 . .
C10B C11B H11B 121.0 . .
C10B C11B C12B 118.0(6) . .
C12B C11B H11B 121.0 . .
O3B C12B C11B 118.8(5) . .
C7B C12B O3B 122.2(4) . .
C7B C12B C11B 118.9(5) . .
C14B C13B P1B 119.0(3) . .
C14B C13B C18B 120.7(4) . .
C18B C13B P1B 119.5(3) . .
C13B C14B O1B 121.2(4) . .
C13B C14B C15B 119.2(4) . .
C15B C14B O1B 119.5(4) . .
C14B C15B H15B 120.4 . .
C14B C15B C16B 119.3(4) . .
C16B C15B H15B 120.4 . .
C15B C16B H16B 119.2 . .
C17B C16B C15B 121.7(5) . .
C17B C16B H16B 119.2 . .
C16B C17B H17B 121.1 . .
C18B C17B C16B 117.9(4) . .
C18B C17B H17B 121.1 . .
C13B C18B O3B 121.0(4) . .
C13B C18B C17B 120.5(4) . .
C17B C18B O3B 118.5(4) . .
O4C P1C C1C 118.78(16) . .
O4C P1C C7C 119.64(16) . .
O4C P1C C13C 119.04(16) . .
C1C P1C C7C 98.25(17) . .
C13C P1C C1C 98.18(17) . .
C13C P1C C7C 98.41(17) . .
C14C O1C C2C 119.2(3) . .
C8C O2C C6C 117.8(3) . .
C18C O3C C12C 118.5(3) . .
C2C C1C P1C 119.1(3) . .
C6C C1C P1C 120.0(3) . .
C6C C1C C2C 120.6(3) . .
C1C C2C O1C 120.6(3) . .
C3C C2C O1C 119.7(3) . .
C3C C2C C1C 119.6(4) . .
C2C C3C H3C 121.2 . .
C2C C3C C4C 117.5(4) . .
C4C C3C H3C 121.2 . .
C3C C4C H4C 118.2 . .
C5C C4C C3C 123.5(4) . .
C5C C4C H4C 118.2 . .
C4C C5C H5C 121.4 . .
C4C C5C C6C 117.2(4) . .
C6C C5C H5C 121.4 . .
C1C C6C O2C 120.8(3) . .
C1C C6C C5C 120.4(4) . .
C5C C6C O2C 118.7(4) . .
C8C C7C P1C 119.2(3) . .
C8C C7C C12C 120.5(3) . .
C12C C7C P1C 119.7(3) . .
C7C C8C O2C 121.5(3) . .
C9C C8C O2C 118.4(3) . .
C9C C8C C7C 120.1(4) . .
C8C C9C H9C 121.1 . .
C8C C9C C10C 117.8(4) . .
C10C C9C H9C 121.1 . .
C9C C10C H10C 118.7 . .
C11C C10C C9C 122.6(4) . .
C11C C10C H10C 118.7 . .
C10C C11C H11C 120.7 . .
C10C C11C C12C 118.7(4) . .
C12C C11C H11C 120.7 . .
O3C C12C C7C 121.1(3) . .
C11C C12C O3C 120.0(3) . .
C11C C12C C7C 118.9(4) . .
C14C C13C P1C 119.3(3) . .
C14C C13C C18C 120.9(3) . .
C18C C13C P1C 119.5(3) . .
C13C C14C O1C 121.0(3) . .
C13C C14C C15C 120.3(4) . .
C15C C14C O1C 118.7(4) . .
C14C C15C H15C 121.6 . .
C14C C15C C16C 116.8(4) . .
C16C C15C H15C 121.6 . .
C15C C16C H16C 118.5 . .
C17C C16C C15C 123.1(4) . .
C17C C16C H16C 118.5 . .
C16C C17C H17C 120.8 . .
C16C C17C C18C 118.4(4) . .
C18C C17C H17C 120.8 . .
O3C C18C C13C 121.9(3) . .
C17C C18C O3C 118.7(3) . .
C17C C18C C13C 119.4(4) . .
C1 O1 H1 110.8 . .
O1 C1 H1A 109.5 . .
O1 C1 H1B 109.5 . .
O1 C1 H1C 109.5 . .
H1A C1 H1B 109.5 . .
H1A C1 H1C 109.5 . .
H1B C1 H1C 109.5 . .
C2D C1D C6D 117.8 . .
C2D C1D C26D 123.4 . .
C26D C1D C6D 105.5 . .
C1D C2D C3D 117.4 . .
C1D C2D C32D 114.2 . .
C3D C2D C32D 115.8 . .
C2D C3D C34D 107.6 . .
C4D C3D C2D 123.7 . .
C4D C3D C34D 116.1 . .
C3D C4D C5D 119.7 . .
C3D C4D C59D 122.3 . .
C59D C4D C5D 107.2 . .
C4D C5D C10D 109.4 . .
C6D C5D C4D 121.5 . .
C6D C5D C10D 113.2 . .
C5D C6D C1D 119.5 . .
C5D C6D C7D 125.9 . .
C7D C6D C1D 104.5 . .
C6D C7D C25D 108.0 . .
C8D C7D C6D 123.5 . .
C8D C7D C25D 116.1 . .
C7D C8D C9D 117.1 . .
C7D C8D C19D 122.2 . .
C19D C8D C9D 108.7 . .
C10D C9D C8D 114.4 . .
C18D C9D C8D 115.0 . .
C18D C9D C10D 118.1 . .
C9D C10D C5D 125.7 . .
C11D C10D C5D 100.3 . .
C11D C10D C9D 123.1 . .
C10D C11D C59D 115.1 . .
C12D C11D C10D 117.4 . .
C12D C11D C59D 115.7 . .
C11D C12D C13D 123.5 . .
C11D C12D C52D 122.7 . .
C13D C12D C52D 101.1 . .
C14D C13D C12D 113.0 . .
C14D C13D C18D 117.6 . .
C18D C13D C12D 118.3 . .
C13D C14D C53D 109.1 . .
C15D C14D C13D 114.1 . .
C15D C14D C53D 125.2 . .
C14D C15D C16D 129.0 . .
C14D C15D C56D 117.0 . .
C56D C15D C16D 99.0 . .
C17D C16D C15D 106.8 . .
C17D C16D C58D 134.0 . .
C58D C16D C15D 109.0 . .
C16D C17D C18D 129.7 . .
C16D C17D C19D 110.4 . .
C18D C17D C19D 107.2 . .
C9D C18D C13D 119.5 . .
C9D C18D C17D 106.3 . .
C13D C18D C17D 121.5 . .
C8D C19D C17D 102.8 . .
C20D C19D C8D 120.8 . .
C20D C19D C17D 124.4 . .
C19D C20D C21D 116.0 . .
C19D C20D C24D 122.6 . .
C24D C20D C21D 110.5 . .
C22D C21D C20D 111.2 . .
C22D C21D C58D 116.4 . .
C58D C21D C20D 118.8 . .
C21D C22D C23D 103.8 . .
C43D C22D C21D 130.6 . .
C43D C22D C23D 114.4 . .
C24D C23D C22D 106.1 . .
C28D C23D C22D 117.6 . .
C28D C23D C24D 123.4 . .
C20D C24D C23D 108.4 . .
C20D C24D C25D 121.0 . .
C25D C24D C23D 118.9 . .
C24D C25D C7D 117.2 . .
C24D C25D C26D 119.0 . .
C26D C25D C7D 110.6 . .
C1D C26D C25D 111.3 . .
C27D C26D C1D 125.0 . .
C27D C26D C25D 111.8 . .
C26D C27D C28D 130.7 . .
C26D C27D C31D 111.1 . .
C28D C27D C31D 107.6 . .
C23D C28D C27D 116.0 . .
C23D C28D C29D 129.5 . .
C27D C28D C29D 102.7 . .
C30D C29D C28D 117.0 . .
C42D C29D C28D 115.2 . .
C42D C29D C30D 117.8 . .
C29D C30D C31D 105.9 . .
C29D C30D C39D 125.4 . .
C39D C30D C31D 116.7 . .
C30D C31D C27D 106.8 . .
C32D C31D C27D 121.7 . .
C32D C31D C30D 117.1 . .
C31D C32D C2D 124.2 . .
C31D C32D C33D 131.0 . .
C33D C32D C2D 95.8 . .
C32D C33D C34D 121.1 . .
C38D C33D C32D 118.9 . .
C38D C33D C34D 106.7 . .
C3D C34D C33D 98.5 . .
C35D C34D C3D 119.9 . .
C35D C34D C33D 128.0 . .
C34D C35D C36D 118.7 . .
C34D C35D C60D 120.7 . .
C60D C35D C36D 110.5 . .
C37D C36D C35D 118.0 . .
C37D C36D C50D 119.9 . .
C50D C36D C35D 108.9 . .
C36D C37D C38D 118.5 . .
C36D C37D C48D 123.5 . .
C48D C37D C38D 106.5 . .
C33D C38D C37D 129.2 . .
C33D C38D C39D 115.4 . .
C39D C38D C37D 102.4 . .
C30D C39D C38D 120.8 . .
C40D C39D C30D 117.0 . .
C40D C39D C38D 110.1 . .
C39D C40D C48D 110.7 . .
C41D C40D C39D 119.0 . .
C41D C40D C48D 119.2 . .
C40D C41D C42D 120.4 . .
C40D C41D C45D 121.5 . .
C42D C41D C45D 105.4 . .
C29D C42D C41D 120.2 . .
C29D C42D C43D 119.6 . .
C41D C42D C43D 108.2 . .
C22D C43D C42D 123.2 . .
C22D C43D C44D 112.3 . .
C44D C43D C42D 109.7 . .
C45D C44D C43D 101.9 . .
C57D C44D C43D 121.5 . .
C57D C44D C45D 124.4 . .
C44D C45D C41D 114.5 . .
C46D C45D C41D 110.8 . .
C46D C45D C44D 123.4 . .
C45D C46D C47D 131.2 . .
C45D C46D C55D 112.6 . .
C47D C46D C55D 102.9 . .
C46D C47D C48D 120.2 . .
C46D C47D C49D 109.6 . .
C48D C47D C49D 118.4 . .
C40D C48D C37D 110.3 . .
C47D C48D C37D 120.8 . .
C47D C48D C40D 116.7 . .
C50D C49D C47D 116.8 . .
C54D C49D C47D 115.1 . .
C54D C49D C50D 116.2 . .
C36D C50D C49D 120.5 . .
C36D C50D C51D 105.9 . .
C49D C50D C51D 121.5 . .
C50D C51D C60D 108.5 . .
C52D C51D C50D 120.9 . .
C52D C51D C60D 119.9 . .
C51D C52D C12D 120.2 . .
C51D C52D C53D 119.9 . .
C53D C52D C12D 108.7 . .
C52D C53D C14D 108.2 . .
C52D C53D C54D 126.1 . .
C54D C53D C14D 113.9 . .
C49D C54D C53D 115.3 . .
C55D C54D C49D 109.9 . .
C55D C54D C53D 122.5 . .
C54D C55D C46D 102.5 . .
C56D C55D C46D 120.9 . .
C56D C55D C54D 121.2 . .
C55D C56D C15D 119.9 . .
C55D C56D C57D 120.6 . .
C57D C56D C15D 110.4 . .
C56D C57D C44D 117.6 . .
C58D C57D C44D 114.1 . .
C58D C57D C56D 113.4 . .
C21D C58D C16D 116.0 . .
C57D C58D C16D 108.0 . .
C57D C58D C21D 125.1 . .
C4D C59D C11D 107.5 . .
C60D C59D C4D 118.7 . .
C60D C59D C11D 123.2 . .
C35D C60D C51D 106.2 . .
C35D C60D C59D 122.3 . .
C59D C60D C51D 118.1 . .
C2E C1E C6E 117.8 . .
C2E C1E C26E 123.3 . .
C26E C1E C6E 105.5 . .
C1E C2E C3E 117.5 . .
C1E C2E C32E 114.3 . .
C3E C2E C32E 115.9 . .
C2E C3E C34E 107.5 . .
C4E C3E C2E 123.7 . .
C4E C3E C34E 116.0 . .
C3E C4E C5E 119.7 . .
C3E C4E C59E 122.4 . .
C59E C4E C5E 107.1 . .
C4E C5E C10E 109.4 . .
C6E C5E C4E 121.5 . .
C6E C5E C10E 113.3 . .
C5E C6E C1E 119.5 . .
C5E C6E C7E 126.0 . .
C7E C6E C1E 104.6 . .
C6E C7E C25E 108.1 . .
C8E C7E C6E 123.4 . .
C8E C7E C25E 116.0 . .
C7E C8E C9E 117.1 . .
C7E C8E C19E 122.2 . .
C19E C8E C9E 108.6 . .
C10E C9E C8E 114.5 . .
C18E C9E C8E 114.9 . .
C18E C9E C10E 118.0 . .
C9E C10E C5E 125.6 . .
C11E C10E C5E 100.3 . .
C11E C10E C9E 123.2 . .
C10E C11E C59E 115.0 . .
C12E C11E C10E 117.4 . .
C12E C11E C59E 115.9 . .
C11E C12E C13E 123.6 . .
C11E C12E C52E 122.6 . .
C13E C12E C52E 101.2 . .
C14E C13E C12E 113.0 . .
C14E C13E C18E 117.4 . .
C18E C13E C12E 118.4 . .
C13E C14E C53E 109.1 . .
C15E C14E C13E 114.1 . .
C15E C14E C53E 125.1 . .
C14E C15E C16E 129.0 . .
C14E C15E C56E 117.1 . .
C56E C15E C16E 99.0 . .
C17E C16E C15E 106.8 . .
C17E C16E C58E 134.1 . .
C58E C16E C15E 109.0 . .
C16E C17E C18E 129.6 . .
C16E C17E C19E 110.4 . .
C18E C17E C19E 107.1 . .
C9E C18E C13E 119.4 . .
C9E C18E C17E 106.3 . .
C13E C18E C17E 121.5 . .
C8E C19E C17E 102.9 . .
C20E C19E C8E 120.9 . .
C20E C19E C17E 124.4 . .
C19E C20E C21E 116.0 . .
C19E C20E C24E 122.5 . .
C24E C20E C21E 110.5 . .
C22E C21E C20E 111.2 . .
C22E C21E C58E 116.4 . .
C58E C21E C20E 118.8 . .
C21E C22E C23E 103.7 . .
C43E C22E C21E 130.6 . .
C43E C22E C23E 114.5 . .
C24E C23E C22E 106.1 . .
C28E C23E C22E 117.4 . .
C28E C23E C24E 123.5 . .
C20E C24E C23E 108.4 . .
C20E C24E C25E 121.0 . .
C25E C24E C23E 118.8 . .
C24E C25E C7E 117.4 . .
C24E C25E C26E 119.2 . .
C26E C25E C7E 110.4 . .
C1E C26E C25E 111.4 . .
C27E C26E C1E 125.0 . .
C27E C26E C25E 111.6 . .
C26E C27E C28E 130.7 . .
C26E C27E C31E 111.1 . .
C28E C27E C31E 107.6 . .
C23E C28E C27E 115.9 . .
C23E C28E C29E 129.5 . .
C27E C28E C29E 102.7 . .
C30E C29E C28E 116.9 . .
C42E C29E C28E 115.3 . .
C42E C29E C30E 117.8 . .
C29E C30E C31E 105.9 . .
C29E C30E C39E 125.5 . .
C39E C30E C31E 116.5 . .
C30E C31E C27E 106.8 . .
C32E C31E C27E 121.8 . .
C32E C31E C30E 117.1 . .
C31E C32E C2E 124.1 . .
C31E C32E C33E 131.2 . .
C33E C32E C2E 95.7 . .
C32E C33E C34E 121.3 . .
C38E C33E C32E 118.8 . .
C38E C33E C34E 106.6 . .
C3E C34E C33E 98.5 . .
C35E C34E C3E 119.8 . .
C35E C34E C33E 128.3 . .
C34E C35E C36E 118.6 . .
C34E C35E C60E 120.8 . .
C60E C35E C36E 110.4 . .
C37E C36E C35E 118.0 . .
C37E C36E C50E 119.9 . .
C50E C36E C35E 109.0 . .
C36E C37E C38E 118.6 . .
C36E C37E C48E 123.5 . .
C48E C37E C38E 106.6 . .
C33E C38E C37E 129.2 . .
C33E C38E C39E 115.3 . .
C39E C38E C37E 102.5 . .
C30E C39E C38E 121.1 . .
C40E C39E C30E 116.8 . .
C40E C39E C38E 110.1 . .
C39E C40E C48E 110.5 . .
C41E C40E C39E 119.1 . .
C41E C40E C48E 119.2 . .
C40E C41E C42E 120.4 . .
C40E C41E C45E 121.5 . .
C42E C41E C45E 105.4 . .
C29E C42E C41E 120.2 . .
C29E C42E C43E 119.6 . .
C41E C42E C43E 108.3 . .
C22E C43E C42E 123.2 . .
C22E C43E C44E 112.3 . .
C44E C43E C42E 109.7 . .
C45E C44E C43E 101.8 . .
C57E C44E C43E 121.4 . .
C57E C44E C45E 124.2 . .
C44E C45E C41E 114.5 . .
C46E C45E C41E 110.8 . .
C46E C45E C44E 123.4 . .
C45E C46E C47E 131.2 . .
C45E C46E C55E 112.6 . .
C47E C46E C55E 102.9 . .
C46E C47E C48E 120.3 . .
C46E C47E C49E 109.6 . .
C48E C47E C49E 118.3 . .
C37E C48E C40E 110.3 . .
C47E C48E C37E 120.9 . .
C47E C48E C40E 116.6 . .
C50E C49E C47E 116.9 . .
C54E C49E C47E 115.1 . .
C54E C49E C50E 116.2 . .
C36E C50E C49E 120.6 . .
C36E C50E C51E 105.8 . .
C49E C50E C51E 121.5 . .
C50E C51E C60E 108.5 . .
C52E C51E C50E 120.7 . .
C52E C51E C60E 119.9 . .
C51E C52E C12E 120.3 . .
C51E C52E C53E 119.9 . .
C53E C52E C12E 108.7 . .
C52E C53E C14E 108.1 . .
C54E C53E C14E 114.1 . .
C54E C53E C52E 126.0 . .
C49E C54E C53E 115.4 . .
C55E C54E C49E 109.9 . .
C55E C54E C53E 122.4 . .
C54E C55E C46E 102.5 . .
C56E C55E C46E 120.9 . .
C56E C55E C54E 121.3 . .
C55E C56E C15E 119.8 . .
C55E C56E C57E 120.5 . .
C57E C56E C15E 110.4 . .
C56E C57E C44E 117.8 . .
C58E C57E C44E 114.1 . .
C58E C57E C56E 113.5 . .
C21E C58E C16E 115.9 . .
C57E C58E C16E 108.0 . .
C57E C58E C21E 125.0 . .
C4E C59E C11E 107.6 . .
C60E C59E C4E 118.6 . .
C60E C59E C11E 123.0 . .
C35E C60E C51E 106.2 . .
C35E C60E C59E 122.2 . .
C59E C60E C51E 118.2 . .
C2F C1F C6F 117.8 . .
C2F C1F C26F 123.3 . .
C26F C1F C6F 105.5 . .
C1F C2F C3F 117.4 . .
C1F C2F C32F 114.3 . .
C3F C2F C32F 115.9 . .
C2F C3F C34F 107.6 . .
C4F C3F C2F 123.7 . .
C4F C3F C34F 116.0 . .
C3F C4F C5F 119.6 . .
C3F C4F C59F 122.4 . .
C59F C4F C5F 107.2 . .
C4F C5F C10F 109.4 . .
C6F C5F C4F 121.6 . .
C6F C5F C10F 113.2 . .
C5F C6F C1F 119.5 . .
C5F C6F C7F 126.0 . .
C7F C6F C1F 104.6 . .
C6F C7F C25F 108.0 . .
C8F C7F C6F 123.5 . .
C8F C7F C25F 116.1 . .
C7F C8F C9F 117.0 . .
C7F C8F C19F 122.2 . .
C19F C8F C9F 108.7 . .
C10F C9F C8F 114.6 . .
C18F C9F C8F 114.9 . .
C18F C9F C10F 118.0 . .
C9F C10F C5F 125.6 . .
C11F C10F C5F 100.3 . .
C11F C10F C9F 123.2 . .
C10F C11F C59F 115.0 . .
C12F C11F C10F 117.4 . .
C12F C11F C59F 115.9 . .
C11F C12F C13F 123.5 . .
C11F C12F C52F 122.6 . .
C13F C12F C52F 101.2 . .
C14F C13F C12F 112.9 . .
C14F C13F C18F 117.4 . .
C18F C13F C12F 118.5 . .
C13F C14F C53F 109.2 . .
C15F C14F C13F 114.2 . .
C15F C14F C53F 125.1 . .
C14F C15F C16F 129.0 . .
C14F C15F C56F 116.9 . .
C56F C15F C16F 99.0 . .
C17F C16F C15F 106.8 . .
C17F C16F C58F 134.0 . .
C58F C16F C15F 109.0 . .
C16F C17F C18F 129.6 . .
C16F C17F C19F 110.5 . .
C18F C17F C19F 107.1 . .
C9F C18F C13F 119.3 . .
C9F C18F C17F 106.3 . .
C13F C18F C17F 121.6 . .
C8F C19F C17F 102.8 . .
C20F C19F C8F 120.8 . .
C20F C19F C17F 124.5 . .
C19F C20F C21F 116.0 . .
C19F C20F C24F 122.6 . .
C24F C20F C21F 110.6 . .
C22F C21F C20F 111.2 . .
C22F C21F C58F 116.4 . .
C58F C21F C20F 118.9 . .
C21F C22F C23F 103.8 . .
C43F C22F C21F 130.6 . .
C43F C22F C23F 114.5 . .
C24F C23F C22F 106.1 . .
C28F C23F C22F 117.4 . .
C28F C23F C24F 123.5 . .
C20F C24F C23F 108.3 . .
C20F C24F C25F 121.0 . .
C25F C24F C23F 118.8 . .
C24F C25F C7F 117.3 . .
C24F C25F C26F 119.1 . .
C26F C25F C7F 110.5 . .
C1F C26F C25F 111.4 . .
C27F C26F C1F 125.0 . .
C27F C26F C25F 111.8 . .
C26F C27F C28F 130.6 . .
C26F C27F C31F 111.1 . .
C28F C27F C31F 107.6 . .
C23F C28F C27F 115.8 . .
C23F C28F C29F 129.6 . .
C27F C28F C29F 102.6 . .
C30F C29F C28F 117.1 . .
C42F C29F C28F 115.2 . .
C42F C29F C30F 117.8 . .
C29F C30F C31F 105.9 . .
C29F C30F C39F 125.5 . .
C39F C30F C31F 116.5 . .
C30F C31F C27F 106.7 . .
C32F C31F C27F 121.7 . .
C32F C31F C30F 117.1 . .
C31F C32F C2F 124.2 . .
C31F C32F C33F 131.1 . .
C33F C32F C2F 95.8 . .
C32F C33F C34F 121.2 . .
C38F C33F C32F 118.8 . .
C38F C33F C34F 106.6 . .
C3F C34F C33F 98.5 . .
C35F C34F C3F 119.9 . .
C35F C34F C33F 128.2 . .
C34F C35F C36F 118.7 . .
C34F C35F C60F 120.7 . .
C60F C35F C36F 110.4 . .
C37F C36F C35F 118.0 . .
C37F C36F C50F 119.8 . .
C50F C36F C35F 109.0 . .
C36F C37F C38F 118.5 . .
C36F C37F C48F 123.6 . .
C48F C37F C38F 106.6 . .
C33F C38F C37F 129.2 . .
C33F C38F C39F 115.4 . .
C39F C38F C37F 102.4 . .
C30F C39F C38F 120.9 . .
C40F C39F C30F 117.0 . .
C40F C39F C38F 110.1 . .
C39F C40F C48F 110.7 . .
C41F C40F C39F 119.0 . .
C41F C40F C48F 119.1 . .
C40F C41F C42F 120.4 . .
C40F C41F C45F 121.6 . .
C42F C41F C45F 105.4 . .
C29F C42F C41F 120.2 . .
C29F C42F C43F 119.6 . .
C41F C42F C43F 108.2 . .
C22F C43F C42F 123.2 . .
C22F C43F C44F 112.4 . .
C44F C43F C42F 109.7 . .
C45F C44F C43F 101.9 . .
C57F C44F C43F 121.5 . .
C57F C44F C45F 124.3 . .
C44F C45F C41F 114.6 . .
C46F C45F C41F 110.7 . .
C46F C45F C44F 123.4 . .
C45F C46F C47F 131.3 . .
C45F C46F C55F 112.5 . .
C47F C46F C55F 102.9 . .
C46F C47F C48F 120.2 . .
C46F C47F C49F 109.7 . .
C48F C47F C49F 118.3 . .
C37F C48F C40F 110.3 . .
C47F C48F C37F 120.8 . .
C47F C48F C40F 116.7 . .
C50F C49F C47F 117.0 . .
C54F C49F C47F 115.0 . .
C54F C49F C50F 116.3 . .
C36F C50F C49F 120.6 . .
C36F C50F C51F 105.8 . .
C49F C50F C51F 121.5 . .
C50F C51F C60F 108.5 . .
C52F C51F C50F 120.8 . .
C52F C51F C60F 119.9 . .
C51F C52F C12F 120.2 . .
C51F C52F C53F 119.9 . .
C53F C52F C12F 108.7 . .
C52F C53F C14F 108.0 . .
C52F C53F C54F 126.0 . .
C54F C53F C14F 114.1 . .
C49F C54F C53F 115.3 . .
C55F C54F C49F 110.0 . .
C55F C54F C53F 122.4 . .
C54F C55F C46F 102.4 . .
C56F C55F C46F 121.0 . .
C56F C55F C54F 121.2 . .
C55F C56F C15F 120.1 . .
C55F C56F C57F 120.5 . .
C57F C56F C15F 110.4 . .
C56F C57F C44F 117.7 . .
C58F C57F C44F 114.1 . .
C58F C57F C56F 113.4 . .
C21F C58F C16F 116.0 . .
C57F C58F C16F 108.0 . .
C57F C58F C21F 125.1 . .
C4F C59F C11F 107.6 . .
C60F C59F C4F 118.6 . .
C60F C59F C11F 122.9 . .
C35F C60F C51F 106.3 . .
C35F C60F C59F 122.2 . .
C59F C60F C51F 118.3 . .
C2G C1G C6G 117.8 . .
C2G C1G C26G 123.4 . .
C26G C1G C6G 105.6 . .
C1G C2G C3G 117.5 . .
C1G C2G C32G 114.2 . .
C3G C2G C32G 115.9 . .
C2G C3G C34G 107.5 . .
C4G C3G C2G 123.7 . .
C4G C3G C34G 116.0 . .
C3G C4G C5G 119.7 . .
C3G C4G C59G 122.4 . .
C59G C4G C5G 107.2 . .
C4G C5G C10G 109.4 . .
C6G C5G C4G 121.6 . .
C6G C5G C10G 113.2 . .
C5G C6G C1G 119.5 . .
C5G C6G C7G 126.0 . .
C7G C6G C1G 104.5 . .
C6G C7G C25G 108.0 . .
C8G C7G C6G 123.4 . .
C8G C7G C25G 116.1 . .
C7G C8G C9G 117.0 . .
C7G C8G C19G 122.2 . .
C19G C8G C9G 108.7 . .
C10G C9G C8G 114.6 . .
C18G C9G C8G 114.9 . .
C18G C9G C10G 118.0 . .
C9G C10G C5G 125.6 . .
C11G C10G C5G 100.4 . .
C11G C10G C9G 123.1 . .
C10G C11G C59G 115.0 . .
C12G C11G C10G 117.4 . .
C12G C11G C59G 115.8 . .
C11G C12G C13G 123.5 . .
C11G C12G C52G 122.6 . .
C13G C12G C52G 101.2 . .
C14G C13G C12G 112.9 . .
C14G C13G C18G 117.5 . .
C18G C13G C12G 118.4 . .
C13G C14G C53G 109.2 . .
C15G C14G C13G 114.2 . .
C15G C14G C53G 125.1 . .
C14G C15G C16G 129.0 . .
C14G C15G C56G 117.1 . .
C56G C15G C16G 99.0 . .
C17G C16G C15G 106.8 . .
C17G C16G C58G 134.0 . .
C58G C16G C15G 108.9 . .
C16G C17G C18G 129.7 . .
C16G C17G C19G 110.5 . .
C18G C17G C19G 107.1 . .
C9G C18G C13G 119.4 . .
C9G C18G C17G 106.3 . .
C13G C18G C17G 121.5 . .
C8G C19G C17G 102.9 . .
C20G C19G C8G 120.9 . .
C20G C19G C17G 124.3 . .
C19G C20G C21G 116.1 . .
C19G C20G C24G 122.5 . .
C24G C20G C21G 110.5 . .
C22G C21G C20G 111.3 . .
C22G C21G C58G 116.4 . .
C58G C21G C20G 118.9 . .
C21G C22G C23G 103.7 . .
C43G C22G C21G 130.6 . .
C43G C22G C23G 114.4 . .
C24G C23G C22G 106.1 . .
C28G C23G C22G 117.4 . .
C28G C23G C24G 123.5 . .
C20G C24G C23G 108.3 . .
C20G C24G C25G 121.0 . .
C25G C24G C23G 118.8 . .
C24G C25G C7G 117.3 . .
C24G C25G C26G 119.1 . .
C26G C25G C7G 110.5 . .
C1G C26G C25G 111.3 . .
C27G C26G C1G 125.0 . .
C27G C26G C25G 111.8 . .
C26G C27G C28G 130.6 . .
C26G C27G C31G 111.0 . .
C28G C27G C31G 107.6 . .
C23G C28G C27G 115.9 . .
C23G C28G C29G 129.6 . .
C27G C28G C29G 102.7 . .
C30G C29G C28G 117.0 . .
C42G C29G C28G 115.2 . .
C42G C29G C30G 117.8 . .
C29G C30G C31G 106.0 . .
C29G C30G C39G 125.5 . .
C39G C30G C31G 116.5 . .
C30G C31G C27G 106.7 . .
C32G C31G C27G 121.8 . .
C32G C31G C30G 117.1 . .
C31G C32G C2G 124.1 . .
C31G C32G C33G 131.1 . .
C33G C32G C2G 95.8 . .
C32G C33G C34G 121.2 . .
C38G C33G C32G 118.9 . .
C38G C33G C34G 106.7 . .
C3G C34G C33G 98.6 . .
C35G C34G C3G 119.9 . .
C35G C34G C33G 128.0 . .
C34G C35G C36G 118.7 . .
C34G C35G C60G 120.6 . .
C60G C35G C36G 110.6 . .
C37G C36G C35G 117.9 . .
C37G C36G C50G 119.9 . .
C50G C36G C35G 109.0 . .
C36G C37G C38G 118.6 . .
C36G C37G C48G 123.6 . .
C48G C37G C38G 106.5 . .
C33G C38G C37G 129.1 . .
C33G C38G C39G 115.4 . .
C39G C38G C37G 102.5 . .
C30G C39G C38G 121.0 . .
C40G C39G C30G 116.9 . .
C40G C39G C38G 110.1 . .
C39G C40G C48G 110.5 . .
C41G C40G C39G 119.1 . .
C41G C40G C48G 119.3 . .
C40G C41G C42G 120.3 . .
C40G C41G C45G 121.5 . .
C42G C41G C45G 105.4 . .
C29G C42G C41G 120.2 . .
C29G C42G C43G 119.7 . .
C41G C42G C43G 108.3 . .
C22G C43G C42G 123.2 . .
C22G C43G C44G 112.3 . .
C44G C43G C42G 109.7 . .
C45G C44G C43G 101.9 . .
C57G C44G C43G 121.5 . .
C57G C44G C45G 124.3 . .
C44G C45G C41G 114.5 . .
C46G C45G C41G 110.7 . .
C46G C45G C44G 123.4 . .
C45G C46G C47G 131.3 . .
C45G C46G C55G 112.5 . .
C47G C46G C55G 103.0 . .
C46G C47G C48G 120.3 . .
C46G C47G C49G 109.6 . .
C48G C47G C49G 118.3 . .
C37G C48G C40G 110.4 . .
C47G C48G C37G 120.9 . .
C47G C48G C40G 116.5 . .
C50G C49G C47G 116.9 . .
C54G C49G C47G 115.1 . .
C54G C49G C50G 116.2 . .
C36G C50G C49G 120.6 . .
C36G C50G C51G 105.8 . .
C49G C50G C51G 121.6 . .
C50G C51G C60G 108.6 . .
C52G C51G C50G 120.8 . .
C52G C51G C60G 119.8 . .
C51G C52G C12G 120.3 . .
C51G C52G C53G 119.9 . .
C53G C52G C12G 108.6 . .
C52G C53G C14G 108.0 . .
C54G C53G C14G 114.1 . .
C54G C53G C52G 126.0 . .
C49G C54G C53G 115.3 . .
C55G C54G C49G 110.0 . .
C55G C54G C53G 122.4 . .
C54G C55G C46G 102.4 . .
C56G C55G C46G 120.9 . .
C56G C55G C54G 121.3 . .
C55G C56G C15G 119.9 . .
C55G C56G C57G 120.5 . .
C57G C56G C15G 110.5 . .
C56G C57G C44G 117.8 . .
C58G C57G C44G 114.0 . .
C58G C57G C56G 113.3 . .
C21G C58G C16G 115.9 . .
C57G C58G C16G 108.1 . .
C57G C58G C21G 125.1 . .
C4G C59G C11G 107.6 . .
C60G C59G C4G 118.5 . .
C60G C59G C11G 123.2 . .
C35G C60G C51G 106.0 . .
C35G C60G C59G 122.4 . .
C59G C60G C51G 118.1 . .
C2H C1H C6H 120.1 . .
C2H C1H C26H 120.8 . .
C26H C1H C6H 104.9 . .
C1H C2H C3H 120.5 . .
C1H C2H C32H 115.8 . .
C3H C2H C32H 111.4 . .
C2H C3H C4H 115.3 . .
C34H C3H C2H 114.5 . .
C34H C3H C4H 118.6 . .
C3H C4H C5H 126.1 . .
C59H C4H C3H 119.1 . .
C59H C4H C5H 103.3 . .
C4H C5H C10H 112.9 . .
C6H C5H C4H 119.6 . .
C6H C5H C10H 112.9 . .
C5H C6H C1H 118.0 . .
C5H C6H C7H 128.4 . .
C7H C6H C1H 104.2 . .
C6H C7H C25H 109.0 . .
C8H C7H C6H 121.2 . .
C8H C7H C25H 117.7 . .
C7H C8H C9H 117.9 . .
C7H C8H C19H 120.2 . .
C19H C8H C9H 109.7 . .
C10H C9H C8H 114.9 . .
C18H C9H C8H 115.2 . .
C18H C9H C10H 118.0 . .
C9H C10H C5H 124.6 . .
C9H C10H C11H 122.7 . .
C11H C10H C5H 101.2 . .
C10H C11H C59H 111.0 . .
C12H C11H C10H 117.9 . .
C12H C11H C59H 118.7 . .
C11H C12H C13H 121.6 . .
C11H C12H C52H 124.0 . .
C13H C12H C52H 103.1 . .
C12H C13H C14H 109.5 . .
C18H C13H C12H 119.3 . .
C18H C13H C14H 118.1 . .
C13H C14H C53H 110.4 . .
C15H C14H C13H 114.9 . .
C15H C14H C53H 123.6 . .
C14H C15H C16H 127.3 . .
C14H C15H C56H 117.9 . .
C56H C15H C16H 100.1 . .
C17H C16H C15H 104.8 . .
C17H C16H C58H 140.6 . .
C58H C16H C15H 105.7 . .
C16H C17H C18H 135.5 . .
C16H C17H C19H 107.4 . .
C18H C17H C19H 102.4 . .
C9H C18H C13H 120.5 . .
C9H C18H C17H 110.2 . .
C13H C18H C17H 117.4 . .
C8H C19H C17H 102.5 . .
C20H C19H C8H 122.6 . .
C20H C19H C17H 122.7 . .
C19H C20H C21H 117.4 . .
C19H C20H C24H 119.7 . .
C24H C20H C21H 111.9 . .
C22H C21H C20H 108.8 . .
C22H C21H C58H 121.0 . .
C58H C21H C20H 117.1 . .
C21H C22H C23H 106.1 . .
C43H C22H C21H 123.2 . .
C43H C22H C23H 119.2 . .
C24H C23H C22H 106.9 . .
C28H C23H C22H 114.6 . .
C28H C23H C24H 125.8 . .
C20H C24H C23H 106.2 . .
C25H C24H C20H 123.3 . .
C25H C24H C23H 117.7 . .
C24H C25H C7H 116.5 . .
C26H C25H C7H 113.2 . .
C26H C25H C24H 117.8 . .
C25H C26H C1H 108.5 . .
C27H C26H C1H 122.8 . .
C27H C26H C25H 117.7 . .
C26H C27H C28H 128.4 . .
C26H C27H C31H 116.6 . .
C28H C27H C31H 102.8 . .
C23H C28H C27H 112.2 . .
C23H C28H C29H 129.0 . .
C27H C28H C29H 107.8 . .
C30H C29H C28H 111.7 . .
C42H C29H C28H 116.0 . .
C42H C29H C30H 121.3 . .
C29H C30H C31H 107.7 . .
C29H C30H C39H 124.1 . .
C39H C30H C31H 116.4 . .
C30H C31H C27H 109.9 . .
C32H C31H C27H 118.0 . .
C32H C31H C30H 119.4 . .
C31H C32H C2H 126.1 . .
C31H C32H C33H 125.2 . .
C33H C32H C2H 97.9 . .
C32H C33H C34H 117.2 . .
C38H C33H C32H 120.9 . .
C38H C33H C34H 109.2 . .
C3H C34H C33H 98.4 . .
C3H C34H C35H 122.4 . .
C35H C34H C33H 127.3 . .
C34H C35H C36H 118.6 . .
C34H C35H C60H 119.8 . .
C60H C35H C36H 110.9 . .
C37H C36H C35H 119.3 . .
C37H C36H C50H 116.9 . .
C50H C36H C35H 111.3 . .
C36H C37H C38H 118.3 . .
C36H C37H C48H 124.9 . .
C48H C37H C38H 105.0 . .
C33H C38H C37H 126.8 . .
C33H C38H C39H 115.6 . .
C39H C38H C37H 105.2 . .
C30H C39H C38H 122.2 . .
C40H C39H C30H 117.6 . .
C40H C39H C38H 107.6 . .
C39H C40H C41H 117.2 . .
C39H C40H C48H 111.8 . .
C41H C40H C48H 118.3 . .
C40H C41H C42H 124.5 . .
C40H C41H C45H 121.3 . .
C42H C41H C45H 102.7 . .
C29H C42H C41H 115.3 . .
C29H C42H C43H 121.3 . .
C41H C42H C43H 111.8 . .
C22H C43H C42H 119.7 . .
C22H C43H C44H 119.6 . .
C44H C43H C42H 107.2 . .
C43H C44H C45H 106.2 . .
C43H C44H C57H 118.5 . .
C57H C44H C45H 123.4 . .
C44H C45H C41H 111.9 . .
C46H C45H C41H 113.4 . .
C46H C45H C44H 122.8 . .
C45H C46H C47H 129.8 . .
C45H C46H C55H 115.3 . .
C47H C46H C55H 103.1 . .
C46H C47H C49H 110.4 . .
C48H C47H C46H 119.0 . .
C48H C47H C49H 118.2 . .
C37H C48H C40H 110.4 . .
C47H C48H C37H 120.2 . .
C47H C48H C40H 118.0 . .
C50H C49H C47H 116.8 . .
C54H C49H C47H 113.2 . .
C54H C49H C50H 118.5 . .
C36H C50H C51H 107.3 . .
C49H C50H C36H 123.0 . .
C49H C50H C51H 117.6 . .
C50H C51H C60H 105.5 . .
C52H C51H C50H 124.7 . .
C52H C51H C60H 118.7 . .
C51H C52H C12H 120.5 . .
C51H C52H C53H 116.8 . .
C53H C52H C12H 111.2 . .
C52H C53H C14H 105.7 . .
C52H C53H C54H 126.3 . .
C54H C53H C14H 116.4 . .
C49H C54H C55H 110.1 . .
C53H C54H C49H 115.9 . .
C53H C54H C55H 121.2 . .
C54H C55H C46H 103.3 . .
C56H C55H C46H 122.0 . .
C56H C55H C54H 121.1 . .
C55H C56H C15H 119.7 . .
C55H C56H C57H 117.7 . .
C57H C56H C15H 110.6 . .
C44H C57H C56H 118.5 . .
C58H C57H C44H 119.8 . .
C58H C57H C56H 108.6 . .
C16H C58H C21H 114.5 . .
C57H C58H C16H 114.9 . .
C57H C58H C21H 117.8 . .
C4H C59H C11H 111.1 . .
C60H C59H C4H 118.8 . .
C60H C59H C11H 119.0 . .
C35H C60H C51H 104.9 . .
C59H C60H C35H 121.3 . .
C59H C60H C51H 119.0 . .
C2I C1I C6I 120.2 . .
C2I C1I C8I 120.8 . .
C8I C1I C6I 105.0 . .
C1I C2I C3I 120.5 . .
C1I C2I C9I 115.8 . .
C3I C2I C9I 111.3 . .
C2I C3I C4I 115.3 . .
C13I C3I C2I 114.6 . .
C13I C3I C4I 118.6 . .
C3I C4I C5I 126.1 . .
C20I C4I C3I 119.0 . .
C20I C4I C5I 103.4 . .
C4I C5I C16I 112.9 . .
C6I C5I C4I 119.7 . .
C6I C5I C16I 112.9 . .
C5I C6I C1I 117.9 . .
C5I C6I C10I 128.4 . .
C10I C6I C1I 104.1 . .
C24I C7I C44I 111.9 . .
C24I C7I C45I 117.3 . .
C45I C7I C44I 118.3 . .
C11I C8I C1I 108.4 . .
C12I C8I C1I 122.8 . .
C12I C8I C11I 117.9 . .
C14I C9I C2I 126.0 . .
C14I C9I C15I 125.2 . .
C15I C9I C2I 97.9 . .
C6I C10I C11I 109.0 . .
C17I C10I C6I 121.1 . .
C17I C10I C11I 117.8 . .
C8I C11I C10I 113.5 . .
C8I C11I C18I 117.6 . .
C18I C11I C10I 116.3 . .
C8I C12I C14I 116.6 . .
C8I C12I C19I 128.4 . .
C19I C12I C14I 102.7 . .
C3I C13I C15I 98.3 . .
C3I C13I C21I 122.4 . .
C21I C13I C15I 127.3 . .
C9I C14I C12I 117.9 . .
C9I C14I C22I 119.4 . .
C22I C14I C12I 110.0 . .
C9I C15I C13I 117.3 . .
C23I C15I C9I 121.0 . .
C23I C15I C13I 109.1 . .
C25I C16I C5I 124.6 . .
C25I C16I C26I 122.7 . .
C26I C16I C5I 101.3 . .
C10I C17I C25I 117.9 . .
C10I C17I C27I 120.2 . .
C27I C17I C25I 109.7 . .
C11I C18I C28I 123.3 . .
C11I C18I C29I 117.7 . .
C28I C18I C29I 106.3 . .
C12I C19I C30I 107.8 . .
C29I C19I C12I 112.0 . .
C29I C19I C30I 129.0 . .
C4I C20I C26I 111.0 . .
C31I C20I C4I 118.8 . .
C31I C20I C26I 119.0 . .
C13I C21I C31I 119.7 . .
C13I C21I C32I 118.7 . .
C31I C21I C32I 111.1 . .
C24I C22I C14I 116.3 . .
C30I C22I C14I 107.7 . .
C30I C22I C24I 124.1 . .
C15I C23I C24I 115.5 . .
C15I C23I C33I 127.0 . .
C24I C23I C33I 105.0 . .
C7I C24I C22I 117.6 . .
C7I C24I C23I 107.7 . .
C22I C24I C23I 122.3 . .
C16I C25I C17I 115.0 . .
C34I C25I C16I 117.9 . .
C34I C25I C17I 115.3 . .
C16I C26I C20I 110.9 . .
C35I C26I C16I 117.9 . .
C35I C26I C20I 118.6 . .
C17I C27I C36I 102.6 . .
C28I C27I C17I 122.5 . .
C28I C27I C36I 122.8 . .
C18I C28I C37I 111.9 . .
C27I C28I C18I 119.7 . .
C27I C28I C37I 117.3 . .
C18I C29I C38I 106.9 . .
C19I C29I C18I 125.9 . .
C19I C29I C38I 114.6 . .
C22I C30I C19I 111.7 . .
C39I C30I C19I 116.0 . .
C39I C30I C22I 121.3 . .
C20I C31I C21I 121.3 . .
C20I C31I C41I 119.0 . .
C21I C31I C41I 104.8 . .
C33I C32I C21I 119.4 . .
C33I C32I C43I 116.7 . .
C43I C32I C21I 111.2 . .
C32I C33I C23I 118.1 . .
C32I C33I C44I 125.0 . .
C44I C33I C23I 105.2 . .
C25I C34I C36I 110.1 . .
C25I C34I C46I 120.7 . .
C46I C34I C36I 117.2 . .
C26I C35I C42I 124.0 . .
C26I C35I C46I 121.7 . .
C46I C35I C42I 103.1 . .
C34I C36I C27I 102.3 . .
C47I C36I C27I 107.5 . .
C47I C36I C34I 135.6 . .
C38I C37I C28I 108.8 . .
C38I C37I C48I 121.0 . .
C48I C37I C28I 117.2 . .
C37I C38I C29I 106.1 . .
C40I C38I C29I 119.1 . .
C40I C38I C37I 123.2 . .
C30I C39I C40I 121.3 . .
C30I C39I C45I 115.3 . .
C45I C39I C40I 111.8 . .
C38I C40I C39I 119.8 . .
C38I C40I C49I 119.6 . .
C49I C40I C39I 107.4 . .
C42I C41I C31I 118.6 . .
C42I C41I C43I 124.6 . .
C43I C41I C31I 105.7 . .
C41I C42I C35I 120.6 . .
C41I C42I C50I 116.7 . .
C50I C42I C35I 111.2 . .
C32I C43I C41I 107.2 . .
C51I C43I C32I 123.1 . .
C51I C43I C41I 117.7 . .
C33I C44I C7I 110.3 . .
C52I C44I C7I 118.0 . .
C52I C44I C33I 120.3 . .
C7I C45I C39I 124.3 . .
C7I C45I C53I 121.3 . .
C39I C45I C53I 102.7 . .
C34I C46I C35I 119.1 . .
C34I C46I C54I 118.2 . .
C35I C46I C54I 109.6 . .
C36I C47I C48I 140.6 . .
C36I C47I C55I 104.8 . .
C48I C47I C55I 105.6 . .
C47I C48I C37I 114.4 . .
C56I C48I C37I 117.8 . .
C56I C48I C47I 114.9 . .
C40I C49I C53I 106.1 . .
C40I C49I C56I 118.5 . .
C56I C49I C53I 123.3 . .
C42I C50I C54I 105.7 . .
C42I C50I C57I 126.4 . .
C57I C50I C54I 116.4 . .
C43I C51I C52I 116.8 . .
C57I C51I C43I 118.6 . .
C57I C51I C52I 113.1 . .
C44I C52I C51I 118.0 . .
C44I C52I C58I 119.1 . .
C58I C52I C51I 110.3 . .
C49I C53I C45I 112.0 . .
C58I C53I C45I 113.5 . .
C58I C53I C49I 122.7 . .
C46I C54I C50I 110.4 . .
C55I C54I C46I 114.9 . .
C55I C54I C50I 123.6 . .
C54I C55I C47I 127.3 . .
C54I C55I C59I 118.0 . .
C59I C55I C47I 100.2 . .
C48I C56I C49I 119.8 . .
C48I C56I C59I 108.6 . .
C49I C56I C59I 118.5 . .
C50I C57I C51I 115.8 . .
C50I C57I C60I 121.2 . .
C51I C57I C60I 110.2 . .
C52I C58I C60I 103.2 . .
C53I C58I C52I 129.7 . .
C53I C58I C60I 115.4 . .
C56I C59I C55I 110.6 . .
C60I C59I C55I 119.6 . .
C60I C59I C56I 117.7 . .
C57I C60I C58I 103.3 . .
C59I C60I C57I 121.1 . .
C59I C60I C58I 122.1 . .
C2J C1J C6J 120.2 . .
C2J C1J C8J 120.9 . .
C8J C1J C6J 104.9 . .
C1J C2J C3J 120.5 . .
C1J C2J C9J 115.7 . .
C3J C2J C9J 111.3 . .
C2J C3J C4J 115.2 . .
C13J C3J C2J 114.6 . .
C13J C3J C4J 118.6 . .
C3J C4J C5J 126.1 . .
C20J C4J C3J 119.1 . .
C20J C4J C5J 103.4 . .
C4J C5J C16J 112.9 . .
C6J C5J C4J 119.7 . .
C6J C5J C16J 112.9 . .
C5J C6J C1J 117.9 . .
C5J C6J C10J 128.4 . .
C10J C6J C1J 104.2 . .
C24J C7J C44J 111.8 . .
C24J C7J C45J 117.3 . .
C45J C7J C44J 118.3 . .
C11J C8J C1J 108.4 . .
C12J C8J C1J 122.7 . .
C12J C8J C11J 117.8 . .
C14J C9J C2J 126.0 . .
C14J C9J C15J 125.1 . .
C15J C9J C2J 97.9 . .
C6J C10J C11J 108.9 . .
C17J C10J C6J 121.1 . .
C17J C10J C11J 117.8 . .
C8J C11J C10J 113.4 . .
C8J C11J C18J 117.7 . .
C18J C11J C10J 116.4 . .
C8J C12J C14J 116.6 . .
C8J C12J C19J 128.4 . .
C19J C12J C14J 102.7 . .
C3J C13J C15J 98.4 . .
C3J C13J C21J 122.4 . .
C21J C13J C15J 127.2 . .
C9J C14J C12J 118.0 . .
C9J C14J C22J 119.5 . .
C22J C14J C12J 110.0 . .
C9J C15J C13J 117.2 . .
C23J C15J C9J 121.1 . .
C23J C15J C13J 109.2 . .
C25J C16J C5J 124.5 . .
C25J C16J C26J 122.6 . .
C26J C16J C5J 101.3 . .
C10J C17J C25J 117.9 . .
C10J C17J C27J 120.2 . .
C27J C17J C25J 109.8 . .
C11J C18J C28J 123.3 . .
C11J C18J C29J 117.7 . .
C28J C18J C29J 106.2 . .
C12J C19J C30J 107.8 . .
C29J C19J C12J 112.2 . .
C29J C19J C30J 128.9 . .
C4J C20J C26J 111.0 . .
C31J C20J C4J 118.8 . .
C31J C20J C26J 119.0 . .
C13J C21J C31J 119.8 . .
C13J C21J C32J 118.6 . .
C31J C21J C32J 111.1 . .
C24J C22J C14J 116.3 . .
C30J C22J C14J 107.7 . .
C30J C22J C24J 124.2 . .
C15J C23J C24J 115.5 . .
C15J C23J C33J 126.9 . .
C24J C23J C33J 105.2 . .
C7J C24J C22J 117.6 . .
C7J C24J C23J 107.7 . .
C22J C24J C23J 122.4 . .
C16J C25J C17J 115.0 . .
C34J C25J C16J 118.0 . .
C34J C25J C17J 115.1 . .
C16J C26J C20J 110.9 . .
C35J C26J C16J 117.9 . .
C35J C26J C20J 118.6 . .
C17J C27J C36J 102.5 . .
C28J C27J C17J 122.5 . .
C28J C27J C36J 122.8 . .
C18J C28J C37J 111.9 . .
C27J C28J C18J 119.8 . .
C27J C28J C37J 117.3 . .
C18J C29J C38J 106.9 . .
C19J C29J C18J 125.7 . .
C19J C29J C38J 114.7 . .
C22J C30J C19J 111.7 . .
C39J C30J C19J 116.0 . .
C39J C30J C22J 121.2 . .
C20J C31J C21J 121.3 . .
C20J C31J C41J 119.0 . .
C21J C31J C41J 104.9 . .
C33J C32J C21J 119.4 . .
C33J C32J C43J 116.7 . .
C43J C32J C21J 111.2 . .
C32J C33J C23J 118.2 . .
C32J C33J C44J 125.0 . .
C44J C33J C23J 105.0 . .
C25J C34J C36J 110.2 . .
C25J C34J C46J 120.6 . .
C46J C34J C36J 117.2 . .
C26J C35J C42J 124.0 . .
C26J C35J C46J 121.7 . .
C46J C35J C42J 103.1 . .
C34J C36J C27J 102.3 . .
C47J C36J C27J 107.5 . .
C47J C36J C34J 135.6 . .
C38J C37J C28J 108.7 . .
C38J C37J C48J 121.0 . .
C48J C37J C28J 117.1 . .
C37J C38J C29J 106.3 . .
C40J C38J C29J 119.2 . .
C40J C38J C37J 123.2 . .
C30J C39J C40J 121.3 . .
C30J C39J C45J 115.3 . .
C45J C39J C40J 111.8 . .
C38J C40J C39J 119.8 . .
C38J C40J C49J 119.6 . .
C49J C40J C39J 107.4 . .
C42J C41J C31J 118.7 . .
C42J C41J C43J 124.6 . .
C43J C41J C31J 105.5 . .
C41J C42J C35J 120.5 . .
C41J C42J C50J 116.8 . .
C50J C42J C35J 111.2 . .
C32J C43J C41J 107.2 . .
C51J C43J C32J 123.1 . .
C51J C43J C41J 117.6 . .
C33J C44J C7J 110.3 . .
C52J C44J C7J 118.1 . .
C52J C44J C33J 120.1 . .
C7J C45J C39J 124.3 . .
C7J C45J C53J 121.3 . .
C39J C45J C53J 102.6 . .
C34J C46J C35J 119.1 . .
C34J C46J C54J 118.2 . .
C35J C46J C54J 109.5 . .
C36J C47J C48J 140.6 . .
C36J C47J C55J 104.8 . .
C48J C47J C55J 105.6 . .
C47J C48J C37J 114.5 . .
C56J C48J C37J 117.8 . .
C56J C48J C47J 115.0 . .
C40J C49J C53J 106.1 . .
C40J C49J C56J 118.5 . .
C56J C49J C53J 123.3 . .
C42J C50J C54J 105.7 . .
C42J C50J C57J 126.3 . .
C57J C50J C54J 116.4 . .
C43J C51J C52J 116.8 . .
C57J C51J C43J 118.6 . .
C57J C51J C52J 113.1 . .
C44J C52J C51J 118.2 . .
C44J C52J C58J 119.0 . .
C58J C52J C51J 110.3 . .
C49J C53J C45J 111.9 . .
C58J C53J C45J 113.3 . .
C58J C53J C49J 122.8 . .
C46J C54J C50J 110.4 . .
C55J C54J C46J 114.9 . .
C55J C54J C50J 123.6 . .
C54J C55J C47J 127.4 . .
C54J C55J C59J 117.9 . .
C59J C55J C47J 100.2 . .
C48J C56J C49J 119.8 . .
C48J C56J C59J 108.6 . .
C49J C56J C59J 118.6 . .
C50J C57J C51J 115.8 . .
C50J C57J C60J 121.2 . .
C51J C57J C60J 110.2 . .
C52J C58J C60J 103.1 . .
C53J C58J C52J 129.8 . .
C53J C58J C60J 115.3 . .
C56J C59J C55J 110.6 . .
C60J C59J C55J 119.6 . .
C60J C59J C56J 117.7 . .
C57J C60J C58J 103.3 . .
C59J C60J C57J 121.2 . .
C59J C60J C58J 122.1 . .

loop_
_geom_bond_atom_site_label_1
_geom_bond_atom_site_label_2
_geom_bond_distance
_geom_bond_site_symmetry_2
P1A O4A 1.477(3) .
P1A C1A 1.753(4) .
P1A C7A 1.745(4) .
P1A C13A 1.734(4) .
O1A C2A 1.400(5) .
O1A C14A 1.410(5) .
O2A C6A 1.394(5) .
O2A C8A 1.392(4) .
O3A C12A 1.402(4) .
O3A C18A 1.406(4) .
C1A C2A 1.382(6) .
C1A C6A 1.393(6) .
C2A C3A 1.399(6) .
C3A H3A 0.9500 .
C3A C4A 1.396(7) .
C4A H4A 0.9500 .
C4A C5A 1.395(7) .
C5A H5A 0.9500 .
C5A C6A 1.393(5) .
C7A C8A 1.399(5) .
C7A C12A 1.388(5) .
C8A C9A 1.391(5) .
C9A H9A 0.9500 .
C9A C10A 1.383(6) .
C10A H10A 0.9500 .
C10A C11A 1.403(5) .
C11A H11A 0.9500 .
C11A C12A 1.389(5) .
C13A C14A 1.391(5) .
C13A C18A 1.391(5) .
C14A C15A 1.373(6) .
C15A H15A 0.9500 .
C15A C16A 1.389(6) .
C16A H16A 0.9500 .
C16A C17A 1.387(5) .
C17A H17A 0.9500 .
C17A C18A 1.387(5) .
P1B O4B 1.485(3) .
P1B C1B 1.748(4) .
P1B C7B 1.761(5) .
P1B C13B 1.753(5) .
O1B C2B 1.387(5) .
O1B C14B 1.400(5) .
O2B C6B 1.397(5) .
O2B C8B 1.401(7) .
O3B C12B 1.386(6) .
O3B C18B 1.394(6) .
C1B C2B 1.402(6) .
C1B C6B 1.411(6) .
C2B C3B 1.376(6) .
C3B H3B 0.9500 .
C3B C4B 1.383(7) .
C4B H4B 0.9500 .
C4B C5B 1.400(7) .
C5B H5B 0.9500 .
C5B C6B 1.379(7) .
C7B C8B 1.390(7) .
C7B C12B 1.377(7) .
C8B C9B 1.382(7) .
C9B H9B 0.9500 .
C9B C10B 1.398(9) .
C10B H10B 0.9500 .
C10B C11B 1.383(9) .
C11B H11B 0.9500 .
C11B C12B 1.393(7) .
C13B C14B 1.385(6) .
C13B C18B 1.387(7) .
C14B C15B 1.388(6) .
C15B H15B 0.9500 .
C15B C16B 1.395(8) .
C16B H16B 0.9500 .
C16B C17B 1.392(7) .
C17B H17B 0.9500 .
C17B C18B 1.391(7) .
P1C O4C 1.484(2) .
P1C C1C 1.742(4) .
P1C C7C 1.748(4) .
P1C C13C 1.742(4) .
O1C C2C 1.401(5) .
O1C C14C 1.392(5) .
O2C C6C 1.407(5) .
O2C C8C 1.406(5) .
O3C C12C 1.393(5) .
O3C C18C 1.390(5) .
C1C C2C 1.389(5) .
C1C C6C 1.385(5) .
C2C C3C 1.386(5) .
C3C H3C 0.9500 .
C3C C4C 1.404(7) .
C4C H4C 0.9500 .
C4C C5C 1.375(6) .
C5C H5C 0.9500 .
C5C C6C 1.391(5) .
C7C C8C 1.389(5) .
C7C C12C 1.398(5) .
C8C C9C 1.383(5) .
C9C H9C 0.9500 .
C9C C10C 1.398(7) .
C10C H10C 0.9500 .
C10C C11C 1.382(7) .
C11C H11C 0.9500 .
C11C C12C 1.390(5) .
C13C C14C 1.381(5) .
C13C C18C 1.392(5) .
C14C C15C 1.386(6) .
C15C H15C 0.9500 .
C15C C16C 1.415(7) .
C16C H16C 0.9500 .
C16C C17C 1.372(6) .
C17C H17C 0.9500 .
C17C C18C 1.386(5) .
O1 H1 0.8400 .
O1 C1 1.41(2) .
C1 H1A 0.9800 .
C1 H1B 0.9800 .
C1 H1C 0.9800 .
C1D C2D 1.3444 .
C1D C6D 1.6725 .
C1D C26D 1.4079 .
C2D C3D 1.4274 .
C2D C32D 1.5026 .
C3D C4D 1.3757 .
C3D C34D 1.4827 .
C4D C5D 1.4710 .
C4D C59D 1.3893 .
C5D C6D 1.2091 .
C5D C10D 1.5511 .
C6D C7D 1.4673 .
C7D C8D 1.3773 .
C7D C25D 1.4959 .
C8D C9D 1.4738 .
C8D C19D 1.4053 .
C9D C10D 1.4271 .
C9D C18D 1.3590 .
C10D C11D 1.3940 .
C11D C12D 1.2921 .
C11D C59D 1.4557 .
C12D C13D 1.4375 .
C12D C52D 1.5885 .
C13D C14D 1.4119 .
C13D C18D 1.4155 .
C14D C15D 1.3321 .
C14D C53D 1.4367 .
C15D C16D 1.6433 .
C15D C56D 1.4692 .
C16D C17D 1.1601 .
C16D C58D 1.4400 .
C17D C18D 1.4559 .
C17D C19D 1.6469 .
C19D C20D 1.2877 .
C20D C21D 1.5391 .
C20D C24D 1.3680 .
C21D C22D 1.3691 .
C21D C58D 1.4077 .
C22D C23D 1.6467 .
C22D C43D 1.2523 .
C23D C24D 1.4969 .
C23D C28D 1.1896 .
C24D C25D 1.4074 .
C25D C26D 1.4463 .
C26D C27D 1.3631 .
C27D C28D 1.4199 .
C27D C31D 1.5816 .
C28D C29D 1.4821 .
C29D C30D 1.3594 .
C29D C42D 1.3019 .
C30D C31D 1.4266 .
C30D C39D 1.4032 .
C31D C32D 1.2495 .
C32D C33D 1.3867 .
C33D C34D 1.5215 .
C33D C38D 1.2897 .
C34D C35D 1.3433 .
C35D C36D 1.4931 .
C35D C60D 1.3601 .
C36D C37D 1.2788 .
C36D C50D 1.4326 .
C37D C38D 1.5725 .
C37D C48D 1.4434 .
C38D C39D 1.5455 .
C39D C40D 1.3761 .
C40D C41D 1.3680 .
C40D C48D 1.4422 .
C41D C42D 1.4709 .
C41D C45D 1.5344 .
C42D C43D 1.5817 .
C43D C44D 1.5420 .
C44D C45D 1.5139 .
C44D C57D 1.4750 .
C45D C46D 1.2659 .
C46D C47D 1.3345 .
C46D C55D 1.8313 .
C47D C48D 1.3779 .
C47D C49D 1.4743 .
C49D C50D 1.4628 .
C49D C54D 1.4020 .
C50D C51D 1.4639 .
C51D C52D 1.1975 .
C51D C60D 1.5370 .
C52D C53D 1.4144 .
C53D C54D 1.4157 .
C54D C55D 1.3750 .
C55D C56D 1.3387 .
C56D C57D 1.4609 .
C57D C58D 1.3403 .
C59D C60D 1.3635 .
C1E C2E 1.3439 .
C1E C6E 1.6725 .
C1E C26E 1.4072 .
C2E C3E 1.4280 .
C2E C32E 1.5020 .
C3E C4E 1.3753 .
C3E C34E 1.4845 .
C4E C5E 1.4725 .
C4E C59E 1.3887 .
C5E C6E 1.2089 .
C5E C10E 1.5518 .
C6E C7E 1.4661 .
C7E C8E 1.3773 .
C7E C25E 1.4961 .
C8E C9E 1.4735 .
C8E C19E 1.4056 .
C9E C10E 1.4250 .
C9E C18E 1.3609 .
C10E C11E 1.3939 .
C11E C12E 1.2897 .
C11E C59E 1.4568 .
C12E C13E 1.4348 .
C12E C52E 1.5881 .
C13E C14E 1.4129 .
C13E C18E 1.4160 .
C14E C15E 1.3303 .
C14E C53E 1.4364 .
C15E C16E 1.6428 .
C15E C56E 1.4703 .
C16E C17E 1.1575 .
C16E C58E 1.4413 .
C17E C18E 1.4561 .
C17E C19E 1.6477 .
C19E C20E 1.2882 .
C20E C21E 1.5381 .
C20E C24E 1.3681 .
C21E C22E 1.3684 .
C21E C58E 1.4087 .
C22E C23E 1.6481 .
C22E C43E 1.2519 .
C23E C24E 1.4947 .
C23E C28E 1.1899 .
C24E C25E 1.4051 .
C25E C26E 1.4487 .
C26E C27E 1.3626 .
C27E C28E 1.4204 .
C27E C31E 1.5810 .
C28E C29E 1.4836 .
C29E C30E 1.3587 .
C29E C42E 1.3030 .
C30E C31E 1.4282 .
C30E C39E 1.4029 .
C31E C32E 1.2483 .
C32E C33E 1.3867 .
C33E C34E 1.5195 .
C33E C38E 1.2898 .
C34E C35E 1.3414 .
C35E C36E 1.4935 .
C35E C60E 1.3593 .
C36E C37E 1.2788 .
C36E C50E 1.4341 .
C37E C38E 1.5729 .
C37E C48E 1.4427 .
C38E C39E 1.5438 .
C39E C40E 1.3799 .
C40E C41E 1.3688 .
C40E C48E 1.4435 .
C41E C42E 1.4708 .
C41E C45E 1.5334 .
C42E C43E 1.5806 .
C43E C44E 1.5423 .
C44E C45E 1.5155 .
C44E C57E 1.4742 .
C45E C46E 1.2655 .
C46E C47E 1.3332 .
C46E C55E 1.8312 .
C47E C48E 1.3795 .
C47E C49E 1.4743 .
C49E C50E 1.4617 .
C49E C54E 1.4004 .
C50E C51E 1.4648 .
C51E C52E 1.1985 .
C51E C60E 1.5362 .
C52E C53E 1.4162 .
C53E C54E 1.4145 .
C54E C55E 1.3752 .
C55E C56E 1.3391 .
C56E C57E 1.4599 .
C57E C58E 1.3394 .
C59E C60E 1.3645 .
C1F C2F 1.3446 .
C1F C6F 1.6718 .
C1F C26F 1.4087 .
C2F C3F 1.4275 .
C2F C32F 1.5019 .
C3F C4F 1.3759 .
C3F C34F 1.4831 .
C4F C5F 1.4723 .
C4F C59F 1.3879 .
C5F C6F 1.2095 .
C5F C10F 1.5518 .
C6F C7F 1.4661 .
C7F C8F 1.3772 .
C7F C25F 1.4957 .
C8F C9F 1.4730 .
C8F C19F 1.4060 .
C9F C10F 1.4240 .
C9F C18F 1.3607 .
C10F C11F 1.3951 .
C11F C12F 1.2896 .
C11F C59F 1.4564 .
C12F C13F 1.4334 .
C12F C52F 1.5890 .
C13F C14F 1.4129 .
C13F C18F 1.4161 .
C14F C15F 1.3335 .
C14F C53F 1.4348 .
C15F C16F 1.6411 .
C15F C56F 1.4689 .
C16F C17F 1.1599 .
C16F C58F 1.4416 .
C17F C18F 1.4561 .
C17F C19F 1.6468 .
C19F C20F 1.2881 .
C20F C21F 1.5385 .
C20F C24F 1.3691 .
C21F C22F 1.3691 .
C21F C58F 1.4084 .
C22F C23F 1.6462 .
C22F C43F 1.2515 .
C23F C24F 1.4965 .
C23F C28F 1.1889 .
C24F C25F 1.4052 .
C25F C26F 1.4461 .
C26F C27F 1.3625 .
C27F C28F 1.4222 .
C27F C31F 1.5827 .
C28F C29F 1.4824 .
C29F C30F 1.3588 .
C29F C42F 1.3011 .
C30F C31F 1.4300 .
C30F C39F 1.4029 .
C31F C32F 1.2482 .
C32F C33F 1.3868 .
C33F C34F 1.5200 .
C33F C38F 1.2907 .
C34F C35F 1.3418 .
C35F C36F 1.4920 .
C35F C60F 1.3601 .
C36F C37F 1.2790 .
C36F C50F 1.4346 .
C37F C38F 1.5732 .
C37F C48F 1.4420 .
C38F C39F 1.5458 .
C39F C40F 1.3751 .
C40F C41F 1.3688 .
C40F C48F 1.4429 .
C41F C42F 1.4717 .
C41F C45F 1.5332 .
C42F C43F 1.5812 .
C43F C44F 1.5428 .
C44F C45F 1.5142 .
C44F C57F 1.4738 .
C45F C46F 1.2665 .
C46F C47F 1.3332 .
C46F C55F 1.8322 .
C47F C48F 1.3793 .
C47F C49F 1.4736 .
C49F C50F 1.4588 .
C49F C54F 1.4023 .
C50F C51F 1.4640 .
C51F C52F 1.1979 .
C51F C60F 1.5351 .
C52F C53F 1.4153 .
C53F C54F 1.4154 .
C54F C55F 1.3755 .
C55F C56F 1.3373 .
C56F C57F 1.4612 .
C57F C58F 1.3407 .
C59F C60F 1.3648 .
C1G C2G 1.3449 .
C1G C6G 1.6722 .
C1G C26G 1.4058 .
C2G C3G 1.4276 .
C2G C32G 1.5027 .
C3G C4G 1.3756 .
C3G C34G 1.4840 .
C4G C5G 1.4715 .
C4G C59G 1.3896 .
C5G C6G 1.2083 .
C5G C10G 1.5516 .
C6G C7G 1.4652 .
C7G C8G 1.3784 .
C7G C25G 1.4957 .
C8G C9G 1.4725 .
C8G C19G 1.4049 .
C9G C10G 1.4250 .
C9G C18G 1.3609 .
C10G C11G 1.3945 .
C11G C12G 1.2911 .
C11G C59G 1.4558 .
C12G C13G 1.4351 .
C12G C52G 1.5872 .
C13G C14G 1.4104 .
C13G C18G 1.4160 .
C14G C15G 1.3316 .
C14G C53G 1.4360 .
C15G C16G 1.6430 .
C15G C56G 1.4686 .
C16G C17G 1.1594 .
C16G C58G 1.4413 .
C17G C18G 1.4549 .
C17G C19G 1.6477 .
C19G C20G 1.2892 .
C20G C21G 1.5366 .
C20G C24G 1.3687 .
C21G C22G 1.3685 .
C21G C58G 1.4089 .
C22G C23G 1.6472 .
C22G C43G 1.2522 .
C23G C24G 1.4951 .
C23G C28G 1.1896 .
C24G C25G 1.4085 .
C25G C26G 1.4457 .
C26G C27G 1.3626 .
C27G C28G 1.4226 .
C27G C31G 1.5824 .
C28G C29G 1.4824 .
C29G C30G 1.3602 .
C29G C42G 1.3003 .
C30G C31G 1.4300 .
C30G C39G 1.4022 .
C31G C32G 1.2465 .
C32G C33G 1.3875 .
C33G C34G 1.5199 .
C33G C38G 1.2887 .
C34G C35G 1.3430 .
C35G C36G 1.4918 .
C35G C60G 1.3604 .
C36G C37G 1.2788 .
C36G C50G 1.4341 .
C37G C38G 1.5725 .
C37G C48G 1.4408 .
C38G C39G 1.5445 .
C39G C40G 1.3774 .
C40G C41G 1.3687 .
C40G C48G 1.4438 .
C41G C42G 1.4715 .
C41G C45G 1.5350 .
C42G C43G 1.5803 .
C43G C44G 1.5425 .
C44G C45G 1.5144 .
C44G C57G 1.4738 .
C45G C46G 1.2658 .
C46G C47G 1.3337 .
C46G C55G 1.8331 .
C47G C48G 1.3802 .
C47G C49G 1.4745 .
C49G C50G 1.4616 .
C49G C54G 1.4018 .
C50G C51G 1.4633 .
C51G C52G 1.1987 .
C51G C60G 1.5388 .
C52G C53G 1.4159 .
C53G C54G 1.4154 .
C54G C55G 1.3745 .
C55G C56G 1.3383 .
C56G C57G 1.4612 .
C57G C58G 1.3408 .
C59G C60G 1.3627 .
C1H C2H 1.3690 .
C1H C6H 1.6451 .
C1H C26H 1.5040 .
C2H C3H 1.3730 .
C2H C32H 1.4481 .
C3H C4H 1.4398 .
C3H C34H 1.3470 .
C4H C5H 1.4660 .
C4H C59H 1.4120 .
C5H C6H 1.1811 .
C5H C10H 1.5426 .
C6H C7H 1.4503 .
C7H C8H 1.3720 .
C7H C25H 1.4783 .
C8H C9H 1.4568 .
C8H C19H 1.4484 .
C9H C10H 1.4126 .
C9H C18H 1.3322 .
C10H C11H 1.4169 .
C11H C12H 1.3060 .
C11H C59H 1.4935 .
C12H C13H 1.4229 .
C12H C52H 1.5485 .
C13H C14H 1.4414 .
C13H C18H 1.4167 .
C14H C15H 1.3161 .
C14H C53H 1.4513 .
C15H C16H 1.7077 .
C15H C56H 1.5189 .
C16H C17H 1.0628 .
C16H C58H 1.4077 .
C17H C18H 1.5096 .
C17H C19H 1.7166 .
C19H C20H 1.2645 .
C20H C21H 1.5281 .
C20H C24H 1.3964 .
C21H C22H 1.3611 .
C21H C58H 1.4391 .
C22H C23H 1.6118 .
C22H C43H 1.3385 .
C23H C24H 1.4822 .
C23H C28H 1.2319 .
C24H C25H 1.3919 .
C25H C26H 1.3827 .
C26H C27H 1.3224 .
C27H C28H 1.4323 .
C27H C31H 1.5514 .
C28H C29H 1.4902 .
C29H C30H 1.3498 .
C29H C42H 1.3487 .
C30H C31H 1.4138 .
C30H C39H 1.3884 .
C31H C32H 1.3340 .
C32H C33H 1.3995 .
C33H C34H 1.4850 .
C33H C38H 1.2992 .
C34H C35H 1.3674 .
C35H C36H 1.4592 .
C35H C60H 1.3784 .
C36H C37H 1.2847 .
C36H C50H 1.4273 .
C37H C38H 1.5781 .
C37H C48H 1.4339 .
C38H C39H 1.5332 .
C39H C40H 1.3833 .
C40H C41H 1.3870 .
C40H C48H 1.4598 .
C41H C42H 1.4268 .
C41H C45H 1.4994 .
C42H C43H 1.4953 .
C43H C44H 1.4342 .
C44H C45H 1.4590 .
C44H C57H 1.4582 .
C45H C46H 1.2508 .
C46H C47H 1.3909 .
C46H C55H 1.7518 .
C47H C48H 1.3580 .
C47H C49H 1.4758 .
C49H C50H 1.4098 .
C49H C54H 1.3960 .
C50H C51H 1.4665 .
C51H C52H 1.2155 .
C51H C60H 1.6347 .
C52H C53H 1.3850 .
C53H C54H 1.3888 .
C54H C55H 1.4390 .
C55H C56H 1.3062 .
C56H C57H 1.5063 .
C57H C58H 1.3986 .
C59H C60H 1.3746 .
C1I C2I 1.3676 .
C1I C6I 1.6471 .
C1I C8I 1.5037 .
C2I C3I 1.3732 .
C2I C9I 1.4471 .
C3I C4I 1.4411 .
C3I C13I 1.3461 .
C4I C5I 1.4655 .
C4I C20I 1.4130 .
C5I C6I 1.1793 .
C5I C16I 1.5430 .
C6I C10I 1.4504 .
C7I C24I 1.3810 .
C7I C44I 1.4597 .
C7I C45I 1.3896 .
C8I C11I 1.3811 .
C8I C12I 1.3199 .
C9I C14I 1.3353 .
C9I C15I 1.3976 .
C10I C11I 1.4767 .
C10I C17I 1.3727 .
C11I C18I 1.3949 .
C12I C14I 1.5512 .
C12I C19I 1.4339 .
C13I C15I 1.4852 .
C13I C21I 1.3681 .
C14I C22I 1.4146 .
C15I C23I 1.2993 .
C16I C25I 1.4128 .
C16I C26I 1.4174 .
C17I C25I 1.4557 .
C17I C27I 1.4485 .
C18I C28I 1.3962 .
C18I C29I 1.4817 .
C19I C29I 1.2310 .
C19I C30I 1.4915 .
C20I C26I 1.4940 .
C20I C31I 1.3738 .
C21I C31I 1.3782 .
C21I C32I 1.4570 .
C22I C24I 1.3891 .
C22I C30I 1.3492 .
C23I C24I 1.5349 .
C23I C33I 1.5796 .
C25I C34I 1.3300 .
C26I C35I 1.3041 .
C27I C28I 1.2641 .
C27I C36I 1.7160 .
C28I C37I 1.5288 .
C29I C38I 1.6141 .
C30I C39I 1.3480 .
C31I C41I 1.6337 .
C32I C33I 1.2861 .
C32I C43I 1.4291 .
C33I C44I 1.4319 .
C34I C36I 1.5124 .
C34I C46I 1.4179 .
C35I C42I 1.5487 .
C35I C46I 1.4235 .
C36I C47I 1.0608 .
C37I C38I 1.3604 .
C37I C48I 1.4399 .
C38I C40I 1.3386 .
C39I C40I 1.4934 .
C39I C45I 1.4284 .
C40I C49I 1.4345 .
C41I C42I 1.2151 .
C41I C43I 1.4669 .
C42I C50I 1.3868 .
C43I C51I 1.4073 .
C44I C52I 1.3582 .
C45I C53I 1.4984 .
C46I C54I 1.4402 .
C47I C48I 1.4097 .
C47I C55I 1.7076 .
C48I C56I 1.3974 .
C49I C53I 1.4613 .
C49I C56I 1.4580 .
C50I C54I 1.4526 .
C50I C57I 1.3884 .
C51I C52I 1.4788 .
C51I C57I 1.3953 .
C52I C58I 1.3897 .
C53I C58I 1.2512 .
C54I C55I 1.3151 .
C55I C59I 1.5190 .
C56I C59I 1.5064 .
C57I C60I 1.4378 .
C58I C60I 1.7505 .
C59I C60I 1.3069 .
C1J C2J 1.3681 .
C1J C6J 1.6453 .
C1J C8J 1.5031 .
C2J C3J 1.3731 .
C2J C9J 1.4489 .
C3J C4J 1.4401 .
C3J C13J 1.3459 .
C4J C5J 1.4658 .
C4J C20J 1.4123 .
C5J C6J 1.1801 .
C5J C16J 1.5420 .
C6J C10J 1.4489 .
C7J C24J 1.3831 .
C7J C44J 1.4586 .
C7J C45J 1.3878 .
C8J C11J 1.3812 .
C8J C12J 1.3216 .
C9J C14J 1.3352 .
C9J C15J 1.3984 .
C10J C11J 1.4773 .
C10J C17J 1.3732 .
C11J C18J 1.3927 .
C12J C14J 1.5509 .
C12J C19J 1.4344 .
C13J C15J 1.4866 .
C13J C21J 1.3685 .
C14J C22J 1.4152 .
C15J C23J 1.2986 .
C16J C25J 1.4123 .
C16J C26J 1.4175 .
C17J C25J 1.4558 .
C17J C27J 1.4487 .
C18J C28J 1.3969 .
C18J C29J 1.4836 .
C19J C29J 1.2313 .
C19J C30J 1.4915 .
C20J C26J 1.4947 .
C20J C31J 1.3744 .
C21J C31J 1.3770 .
C21J C32J 1.4576 .
C22J C24J 1.3875 .
C22J C30J 1.3497 .
C23J C24J 1.5332 .
C23J C33J 1.5787 .
C25J C34J 1.3319 .
C26J C35J 1.3054 .
C27J C28J 1.2634 .
C27J C36J 1.7155 .
C28J C37J 1.5298 .
C29J C38J 1.6097 .
C30J C39J 1.3470 .
C31J C41J 1.6331 .
C32J C33J 1.2860 .
C32J C43J 1.4288 .
C33J C44J 1.4340 .
C34J C36J 1.5109 .
C34J C46J 1.4187 .
C35J C42J 1.5484 .
C35J C46J 1.4238 .
C36J C47J 1.0624 .
C37J C38J 1.3595 .
C37J C48J 1.4410 .
C38J C40J 1.3402 .
C39J C40J 1.4935 .
C39J C45J 1.4284 .
C40J C49J 1.4344 .
C41J C42J 1.2151 .
C41J C43J 1.4672 .
C42J C50J 1.3850 .
C43J C51J 1.4082 .
C44J C52J 1.3565 .
C45J C53J 1.5002 .
C46J C54J 1.4395 .
C47J C48J 1.4085 .
C47J C55J 1.7072 .
C48J C56J 1.3975 .
C49J C53J 1.4600 .
C49J C56J 1.4571 .
C50J C54J 1.4517 .
C50J C57J 1.3904 .
C51J C52J 1.4776 .
C51J C57J 1.3951 .
C52J C58J 1.3914 .
C53J C58J 1.2515 .
C54J C55J 1.3161 .
C55J C59J 1.5188 .
C56J C59J 1.5067 .
C57J C60J 1.4374 .
C58J C60J 1.7517 .
C59J C60J 1.3066 .

loop_
_geom_hbond_atom_site_label_D
_geom_hbond_atom_site_label_H
_geom_hbond_atom_site_label_A
_geom_hbond_distance_DH
_geom_hbond_distance_HA
_geom_hbond_distance_DA
_geom_hbond_angle_DHA
_geom_hbond_site_symmetry_A
_geom_hbond_publ_flag
O1 H1 O2C 0.84 2.72 3.301(11) 128.1 . yes

loop_
_geom_torsion_atom_site_label_1
_geom_torsion_atom_site_label_2
_geom_torsion_atom_site_label_3
_geom_torsion_atom_site_label_4
_geom_torsion
_geom_torsion_site_symmetry_1
_geom_torsion_site_symmetry_2
_geom_torsion_site_symmetry_3
_geom_torsion_site_symmetry_4
P1A C1A C2A O1A 4.6(5) . . . .
P1A C1A C2A C3A -175.8(3) . . . .
P1A C1A C6A O2A -5.3(5) . . . .
P1A C1A C6A C5A 175.9(3) . . . .
P1A C7A C8A O2A 7.8(4) . . . .
P1A C7A C8A C9A -174.8(3) . . . .
P1A C7A C12A O3A -4.3(4) . . . .
P1A C7A C12A C11A 175.9(3) . . . .
P1A C13A C14A O1A -8.6(4) . . . .
P1A C13A C14A C15A 172.6(3) . . . .
P1A C13A C18A O3A 8.5(4) . . . .
P1A C13A C18A C17A -172.7(3) . . . .
O1A C2A C3A C4A 175.2(4) . . . .
O1A C14A C15A C16A -175.4(3) . . . .
O2A C8A C9A C10A 172.6(3) . . . .
O4A P1A C1A C2A 93.8(3) . . . .
O4A P1A C1A C6A -94.8(3) . . . .
O4A P1A C7A C8A 93.4(3) . . . .
O4A P1A C7A C12A -93.3(3) . . . .
O4A P1A C13A C14A -92.5(3) . . . .
O4A P1A C13A C18A 92.0(3) . . . .
C1A P1A C7A C8A -37.5(3) . . . .
C1A P1A C7A C12A 135.8(3) . . . .
C1A P1A C13A C14A 37.8(3) . . . .
C1A P1A C13A C18A -137.8(3) . . . .
C1A C2A C3A C4A -4.4(6) . . . .
C2A O1A C14A C13A -32.6(5) . . . .
C2A O1A C14A C15A 146.3(3) . . . .
C2A C1A C6A O2A 165.9(3) . . . .
C2A C1A C6A C5A -12.8(6) . . . .
C2A C3A C4A C5A -4.3(6) . . . .
C3A C4A C5A C6A 4.4(7) . . . .
C4A C5A C6A O2A -174.6(4) . . . .
C4A C5A C6A C1A 4.1(6) . . . .
C6A O2A C8A C7A 33.6(5) . . . .
C6A O2A C8A C9A -143.8(3) . . . .
C6A C1A C2A O1A -166.6(3) . . . .
C6A C1A C2A C3A 13.0(6) . . . .
C7A P1A C1A C2A -135.1(3) . . . .
C7A P1A C1A C6A 36.3(3) . . . .
C7A P1A C13A C14A 137.4(3) . . . .
C7A P1A C13A C18A -38.2(3) . . . .
C7A C8A C9A C10A -4.9(5) . . . .
C8A O2A C6A C1A -34.9(5) . . . .
C8A O2A C6A C5A 143.8(4) . . . .
C8A C7A C12A O3A 168.9(3) . . . .
C8A C7A C12A C11A -10.9(5) . . . .
C8A C9A C10A C11A -3.4(6) . . . .
C9A C10A C11A C12A 4.6(5) . . . .
C10A C11A C12A O3A -177.2(3) . . . .
C10A C11A C12A C7A 2.6(5) . . . .
C12A O3A C18A C13A 33.3(4) . . . .
C12A O3A C18A C17A -145.4(3) . . . .
C12A C7A C8A O2A -165.4(3) . . . .
C12A C7A C8A C9A 12.0(5) . . . .
C13A P1A C1A C2A -35.7(3) . . . .
C13A P1A C1A C6A 135.7(3) . . . .
C13A P1A C7A C8A -137.3(3) . . . .
C13A P1A C7A C12A 36.0(3) . . . .
C13A C14A C15A C16A 3.4(5) . . . .
C14A O1A C2A C1A 34.8(5) . . . .
C14A O1A C2A C3A -144.8(3) . . . .
C14A C13A C18A O3A -167.1(3) . . . .
C14A C13A C18A C17A 11.7(5) . . . .
C14A C15A C16A C17A 5.5(6) . . . .
C15A C16A C17A C18A -5.6(5) . . . .
C16A C17A C18A O3A 175.7(3) . . . .
C16A C17A C18A C13A -3.1(5) . . . .
C18A O3A C12A C7A -35.6(4) . . . .
C18A O3A C12A C11A 144.1(3) . . . .
C18A C13A C14A O1A 167.0(3) . . . .
C18A C13A C14A C15A -11.8(5) . . . .
P1B C1B C2B O1B 8.0(5) . . . .
P1B C1B C2B C3B -174.0(3) . . . .
P1B C1B C6B O2B -6.1(5) . . . .
P1B C1B C6B C5B 174.9(3) . . . .
P1B C7B C8B O2B 6.1(6) . . . .
P1B C7B C8B C9B -177.2(4) . . . .
P1B C7B C12B O3B -5.9(6) . . . .
P1B C7B C12B C11B 176.9(4) . . . .
P1B C13B C14B O1B -2.8(5) . . . .
P1B C13B C14B C15B -179.2(3) . . . .
P1B C13B C18B O3B 1.0(5) . . . .
P1B C13B C18B C17B 178.6(3) . . . .
O1B C2B C3B C4B 174.0(4) . . . .
O1B C14B C15B C16B -173.4(4) . . . .
O2B C8B C9B C10B 174.5(4) . . . .
O4B P1B C1B C2B 91.1(4) . . . .
O4B P1B C1B C6B -94.9(4) . . . .
O4B P1B C7B C8B 93.3(4) . . . .
O4B P1B C7B C12B -95.0(4) . . . .
O4B P1B C13B C14B -92.4(4) . . . .
O4B P1B C13B C18B 97.8(4) . . . .
C1B P1B C7B C8B -35.8(4) . . . .
C1B P1B C7B C12B 135.8(4) . . . .
C1B P1B C13B C14B 35.7(3) . . . .
C1B P1B C13B C18B -134.2(3) . . . .
C1B C2B C3B C4B -4.0(6) . . . .
C2B O1B C14B C13B -38.5(5) . . . .
C2B O1B C14B C15B 137.9(4) . . . .
C2B C1B C6B O2B 167.9(4) . . . .
C2B C1B C6B C5B -11.1(6) . . . .
C2B C3B C4B C5B -4.7(6) . . . .
C3B C4B C5B C6B 5.4(6) . . . .
C4B C5B C6B O2B -176.4(4) . . . .
C4B C5B C6B C1B 2.7(6) . . . .
C6B O2B C8B C7B 34.4(6) . . . .
C6B O2B C8B C9B -142.3(4) . . . .
C6B C1B C2B O1B -166.1(4) . . . .
C6B C1B C2B C3B 11.9(6) . . . .
C7B P1B C1B C2B -138.0(3) . . . .
C7B P1B C1B C6B 36.0(4) . . . .
C7B P1B C13B C14B 136.0(3) . . . .
C7B P1B C13B C18B -33.8(4) . . . .
C7B C8B C9B C10B -2.2(7) . . . .
C8B O2B C6B C1B -34.1(6) . . . .
C8B O2B C6B C5B 144.9(4) . . . .
C8B C7B C12B O3B 165.4(4) . . . .
C8B C7B C12B C11B -11.7(7) . . . .
C8B C9B C10B C11B -6.5(8) . . . .
C9B C10B C11B C12B 6.3(8) . . . .
C10B C11B C12B O3B -174.5(5) . . . .
C10B C11B C12B C7B 2.8(7) . . . .
C12B O3B C18B C13B 39.4(6) . . . .
C12B O3B C18B C17B -138.2(4) . . . .
C12B C7B C8B O2B -165.3(4) . . . .
C12B C7B C8B C9B 11.4(7) . . . .
C13B P1B C1B C2B -38.4(3) . . . .
C13B P1B C1B C6B 135.7(3) . . . .
C13B P1B C7B C8B -135.4(4) . . . .
C13B P1B C7B C12B 36.2(4) . . . .
C13B C14B C15B C16B 3.1(6) . . . .
C14B O1B C2B C1B 35.4(5) . . . .
C14B O1B C2B C3B -142.6(4) . . . .
C14B C13B C18B O3B -168.7(4) . . . .
C14B C13B C18B C17B 8.9(6) . . . .
C14B C15B C16B C17B 4.0(6) . . . .
C15B C16B C17B C18B -4.6(6) . . . .
C16B C17B C18B O3B 175.8(4) . . . .
C16B C17B C18B C13B -1.8(6) . . . .
C18B O3B C12B C7B -36.8(6) . . . .
C18B O3B C12B C11B 140.4(5) . . . .
C18B C13B C14B O1B 166.9(4) . . . .
C18B C13B C14B C15B -9.5(6) . . . .
P1C C1C C2C O1C 7.5(4) . . . .
P1C C1C C2C C3C -174.2(3) . . . .
P1C C1C C6C O2C -5.8(5) . . . .
P1C C1C C6C C5C 174.1(3) . . . .
P1C C7C C8C O2C 5.5(5) . . . .
P1C C7C C8C C9C -175.7(3) . . . .
P1C C7C C12C O3C -5.5(5) . . . .
P1C C7C C12C C11C 175.0(3) . . . .
P1C C13C C14C O1C -7.8(4) . . . .
P1C C13C C14C C15C 175.3(3) . . . .
P1C C13C C18C O3C 5.1(4) . . . .
P1C C13C C18C C17C -176.2(3) . . . .
O1C C2C C3C C4C 174.9(3) . . . .
O1C C14C C15C C16C -173.0(3) . . . .
O2C C8C C9C C10C 174.8(3) . . . .
O4C P1C C1C C2C 91.6(3) . . . .
O4C P1C C1C C6C -93.7(3) . . . .
O4C P1C C7C C8C 93.5(3) . . . .
O4C P1C C7C C12C -95.0(3) . . . .
O4C P1C C13C C14C -91.2(3) . . . .
O4C P1C C13C C18C 95.7(3) . . . .
C1C P1C C7C C8C -36.4(3) . . . .
C1C P1C C7C C12C 135.0(3) . . . .
C1C P1C C13C C14C 38.3(3) . . . .
C1C P1C C13C C18C -134.8(3) . . . .
C1C C2C C3C C4C -3.4(5) . . . .
C2C O1C C14C C13C -33.6(5) . . . .
C2C O1C C14C C15C 143.4(4) . . . .
C2C C1C C6C O2C 168.7(3) . . . .
C2C C1C C6C C5C -11.4(5) . . . .
C2C C3C C4C C5C -4.4(6) . . . .
C3C C4C C5C C6C 4.3(6) . . . .
C4C C5C C6C O2C -176.5(3) . . . .
C4C C5C C6C C1C 3.6(5) . . . .
C6C O2C C8C C7C 35.4(5) . . . .
C6C O2C C8C C9C -143.5(4) . . . .
C6C C1C C2C O1C -167.1(3) . . . .
C6C C1C C2C C3C 11.2(5) . . . .
C7C P1C C1C C2C -137.8(3) . . . .
C7C P1C C1C C6C 36.8(3) . . . .
C7C P1C C13C C14C 138.0(3) . . . .
C7C P1C C13C C18C -35.2(3) . . . .
C7C C8C C9C C10C -4.1(6) . . . .
C8C O2C C6C C1C -35.2(5) . . . .
C8C O2C C6C C5C 144.9(3) . . . .
C8C C7C C12C O3C 165.8(3) . . . .
C8C C7C C12C C11C -13.6(5) . . . .
C8C C9C C10C C11C -4.1(7) . . . .
C9C C10C C11C C12C 3.3(7) . . . .
C10C C11C C12C O3C -174.0(4) . . . .
C10C C11C C12C C7C 5.5(6) . . . .
C12C O3C C18C C13C 34.8(5) . . . .
C12C O3C C18C C17C -143.9(3) . . . .
C12C C7C C8C O2C -165.9(3) . . . .
C12C C7C C8C C9C 13.0(5) . . . .
C13C P1C C1C C2C -38.0(3) . . . .
C13C P1C C1C C6C 136.6(3) . . . .
C13C P1C C7C C8C -136.0(3) . . . .
C13C P1C C7C C12C 35.4(3) . . . .
C13C C14C C15C C16C 4.0(5) . . . .
C14C O1C C2C C1C 33.7(5) . . . .
C14C O1C C2C C3C -144.6(3) . . . .
C14C C13C C18C O3C -167.9(3) . . . .
C14C C13C C18C C17C 10.8(5) . . . .
C14C C15C C16C C17C 4.5(6) . . . .
C15C C16C C17C C18C -5.3(6) . . . .
C16C C17C C18C O3C 176.4(3) . . . .
C16C C17C C18C C13C -2.3(5) . . . .
C18C O3C C12C C7C -34.4(5) . . . .
C18C O3C C12C C11C 145.0(3) . . . .
C18C C13C C14C O1C 165.2(3) . . . .
C18C C13C C14C C15C -11.7(5) . . . .
C1D C2D C3D C4D -4.1 . . . .
C1D C2D C3D C34D -144.1 . . . .
C1D C2D C32D C31D -0.1 . . . .
C1D C2D C32D C33D 149.9 . . . .
C1D C6D C7D C8D -140.1 . . . .
C1D C6D C7D C25D 0.1 . . . .
C1D C26D C27D C28D -133.0 . . . .
C1D C26D C27D C31D 6.3 . . . .
C2D C1D C6D C5D -4.2 . . . .
C2D C1D C6D C7D 143.3 . . . .
C2D C1D C26D C25D -141.4 . . . .
C2D C1D C26D C27D -1.9 . . . .
C2D C3D C4D C5D 4.8 . . . .
C2D C3D C4D C59D -135.1 . . . .
C2D C3D C34D C33D -2.2 . . . .
C2D C3D C34D C35D 141.5 . . . .
C2D C32D C33D C34D -11.0 . . . .
C2D C32D C33D C38D -146.7 . . . .
C3D C2D C32D C31D -141.3 . . . .
C3D C2D C32D C33D 8.8 . . . .
C3D C4D C5D C6D -5.4 . . . .
C3D C4D C5D C10D -140.3 . . . .
C3D C4D C59D C11D 143.2 . . . .
C3D C4D C59D C60D -2.6 . . . .
C3D C34D C35D C36D -139.1 . . . .
C3D C34D C35D C60D 2.9 . . . .
C4D C3D C34D C33D -145.6 . . . .
C4D C3D C34D C35D -1.9 . . . .
C4D C5D C6D C1D 4.9 . . . .
C4D C5D C6D C7D -135.2 . . . .
C4D C5D C10D C9D 137.5 . . . .
C4D C5D C10D C11D -6.9 . . . .
C4D C59D C60D C35D 3.5 . . . .
C4D C59D C60D C51D 138.9 . . . .
C5D C4D C59D C11D -1.0 . . . .
C5D C4D C59D C60D -146.7 . . . .
C5D C6D C7D C8D 4.6 . . . .
C5D C6D C7D C25D 144.9 . . . .
C5D C10D C11D C12D 148.0 . . . .
C5D C10D C11D C59D 6.6 . . . .
C6D C1D C2D C3D 3.4 . . . .
C6D C1D C2D C32D -137.1 . . . .
C6D C1D C26D C25D -1.7 . . . .
C6D C1D C26D C27D 137.8 . . . .
C6D C5D C10D C9D -1.4 . . . .
C6D C5D C10D C11D -145.8 . . . .
C6D C7D C8D C9D -3.7 . . . .
C6D C7D C8D C19D 134.7 . . . .
C6D C7D C25D C24D -142.1 . . . .
C6D C7D C25D C26D -1.1 . . . .
C7D C8D C9D C10D 0.6 . . . .
C7D C8D C9D C18D 142.2 . . . .
C7D C8D C19D C17D -141.9 . . . .
C7D C8D C19D C20D 2.4 . . . .
C7D C25D C26D C1D 1.9 . . . .
C7D C25D C26D C27D -143.2 . . . .
C8D C7D C25D C24D 1.5 . . . .
C8D C7D C25D C26D 142.4 . . . .
C8D C9D C10D C5D 2.0 . . . .
C8D C9D C10D C11D 138.8 . . . .
C8D C9D C18D C13D -139.3 . . . .
C8D C9D C18D C17D 2.8 . . . .
C8D C19D C20D C21D -141.5 . . . .
C8D C19D C20D C24D -0.8 . . . .
C9D C8D C19D C17D -0.5 . . . .
C9D C8D C19D C20D 143.8 . . . .
C9D C10D C11D C12D 2.4 . . . .
C9D C10D C11D C59D -139.1 . . . .
C10D C5D C6D C1D 138.2 . . . .
C10D C5D C6D C7D -1.8 . . . .
C10D C9D C18D C13D 0.8 . . . .
C10D C9D C18D C17D 142.9 . . . .
C10D C11D C12D C13D -2.7 . . . .
C10D C11D C12D C52D -137.1 . . . .
C10D C11D C59D C4D -4.0 . . . .
C10D C11D C59D C60D 139.8 . . . .
C11D C12D C13D C14D -141.0 . . . .
C11D C12D C13D C18D 2.2 . . . .
C11D C12D C52D C51D -2.4 . . . .
C11D C12D C52D C53D 141.3 . . . .
C11D C59D C60D C35D -136.6 . . . .
C11D C59D C60D C51D -1.2 . . . .
C12D C11D C59D C4D -146.1 . . . .
C12D C11D C59D C60D -2.3 . . . .
C12D C13D C14D C15D 144.7 . . . .
C12D C13D C14D C53D -0.7 . . . .
C12D C13D C18D C9D -1.1 . . . .
C12D C13D C18D C17D -137.4 . . . .
C12D C52D C53D C14D 1.0 . . . .
C12D C52D C53D C54D -139.1 . . . .
C13D C12D C52D C51D -145.0 . . . .
C13D C12D C52D C53D -1.3 . . . .
C13D C14D C15D C16D -11.0 . . . .
C13D C14D C15D C56D -140.6 . . . .
C13D C14D C53D C52D -0.2 . . . .
C13D C14D C53D C54D 145.2 . . . .
C14D C13D C18D C9D 140.4 . . . .
C14D C13D C18D C17D 4.1 . . . .
C14D C15D C16D C17D 14.9 . . . .
C14D C15D C16D C58D -135.7 . . . .
C14D C15D C56D C55D -2.5 . . . .
C14D C15D C56D C57D 144.7 . . . .
C14D C53D C54D C49D -142.0 . . . .
C14D C53D C54D C55D -3.6 . . . .
C15D C14D C53D C52D -140.8 . . . .
C15D C14D C53D C54D 4.6 . . . .
C15D C16D C17D C18D -8.8 . . . .
C15D C16D C17D C19D -144.7 . . . .
C15D C16D C58D C21D 143.6 . . . .
C15D C16D C58D C57D -2.5 . . . .
C15D C56D C57D C44D -140.8 . . . .
C15D C56D C57D C58D -4.0 . . . .
C16D C15D C56D C55D -145.2 . . . .
C16D C15D C56D C57D 2.0 . . . .
C16D C17D C18D C9D -139.9 . . . .
C16D C17D C18D C13D 1.3 . . . .
C16D C17D C19D C8D 148.0 . . . .
C16D C17D C19D C20D 5.4 . . . .
C17D C16D C58D C21D 4.3 . . . .
C17D C16D C58D C57D -141.8 . . . .
C17D C19D C20D C21D -5.2 . . . .
C17D C19D C20D C24D 135.5 . . . .
C18D C9D C10D C5D -138.3 . . . .
C18D C9D C10D C11D -1.4 . . . .
C18D C13D C14D C15D 1.2 . . . .
C18D C13D C14D C53D -144.2 . . . .
C18D C17D C19D C8D 2.1 . . . .
C18D C17D C19D C20D -140.4 . . . .
C19D C8D C9D C10D -143.0 . . . .
C19D C8D C9D C18D -1.4 . . . .
C19D C17D C18D C9D -2.9 . . . .
C19D C17D C18D C13D 138.3 . . . .
C19D C20D C21D C22D 143.5 . . . .
C19D C20D C21D C58D 4.1 . . . .
C19D C20D C24D C23D -142.8 . . . .
C19D C20D C24D C25D -0.3 . . . .
C20D C21D C22D C23D 2.7 . . . .
C20D C21D C22D C43D -137.7 . . . .
C20D C21D C58D C16D -3.1 . . . .
C20D C21D C58D C57D 136.6 . . . .
C20D C24D C25D C7D -0.1 . . . .
C20D C24D C25D C26D -137.6 . . . .
C21D C20D C24D C23D -0.2 . . . .
C21D C20D C24D C25D 142.2 . . . .
C21D C22D C23D C24D -2.7 . . . .
C21D C22D C23D C28D -145.5 . . . .
C21D C22D C43D C42D 131.5 . . . .
C21D C22D C43D C44D -3.3 . . . .
C22D C21D C58D C16D -140.4 . . . .
C22D C21D C58D C57D -0.7 . . . .
C22D C23D C24D C20D 1.7 . . . .
C22D C23D C24D C25D -141.6 . . . .
C22D C23D C28D C27D 139.8 . . . .
C22D C23D C28D C29D 3.9 . . . .
C22D C43D C44D C45D 146.0 . . . .
C22D C43D C44D C57D 2.3 . . . .
C23D C22D C43D C42D -5.6 . . . .
C23D C22D C43D C44D -140.5 . . . .
C23D C24D C25D C7D 138.6 . . . .
C23D C24D C25D C26D 1.0 . . . .
C23D C28D C29D C30D 138.6 . . . .
C23D C28D C29D C42D -6.3 . . . .
C24D C20D C21D C22D -1.8 . . . .
C24D C20D C21D C58D -141.1 . . . .
C24D C23D C28D C27D 3.9 . . . .
C24D C23D C28D C29D -132.0 . . . .
C24D C25D C26D C1D 142.0 . . . .
C24D C25D C26D C27D -3.0 . . . .
C25D C7D C8D C9D -141.0 . . . .
C25D C7D C8D C19D -2.7 . . . .
C25D C26D C27D C28D 6.3 . . . .
C25D C26D C27D C31D 145.6 . . . .
C26D C1D C2D C3D 138.6 . . . .
C26D C1D C2D C32D -1.8 . . . .
C26D C1D C6D C5D -146.6 . . . .
C26D C1D C6D C7D 1.0 . . . .
C26D C27D C28D C23D -7.0 . . . .
C26D C27D C28D C29D 139.6 . . . .
C26D C27D C31D C30D -146.2 . . . .
C26D C27D C31D C32D -8.0 . . . .
C27D C28D C29D C30D -1.5 . . . .
C27D C28D C29D C42D -146.4 . . . .
C27D C31D C32D C2D 5.2 . . . .
C27D C31D C32D C33D -133.7 . . . .
C28D C23D C24D C20D 141.8 . . . .
C28D C23D C24D C25D -1.6 . . . .
C28D C27D C31D C30D 2.5 . . . .
C28D C27D C31D C32D 140.8 . . . .
C28D C29D C30D C31D 3.1 . . . .
C28D C29D C30D C39D -137.6 . . . .
C28D C29D C42D C41D 140.8 . . . .
C28D C29D C42D C43D 2.4 . . . .
C29D C30D C31D C27D -3.3 . . . .
C29D C30D C31D C32D -143.7 . . . .
C29D C30D C39D C38D 134.1 . . . .
C29D C30D C39D C40D -4.6 . . . .
C29D C42D C43D C22D 3.4 . . . .
C29D C42D C43D C44D 139.3 . . . .
C30D C29D C42D C41D -3.9 . . . .
C30D C29D C42D C43D -142.2 . . . .
C30D C31D C32D C2D 139.5 . . . .
C30D C31D C32D C33D 0.6 . . . .
C30D C39D C40D C41D 0.4 . . . .
C30D C39D C40D C48D 144.0 . . . .
C31D C27D C28D C23D -147.3 . . . .
C31D C27D C28D C29D -0.7 . . . .
C31D C30D C39D C38D -2.9 . . . .
C31D C30D C39D C40D -141.7 . . . .
C31D C32D C33D C34D 135.9 . . . .
C31D C32D C33D C38D 0.1 . . . .
C32D C2D C3D C4D 135.7 . . . .
C32D C2D C3D C34D -4.2 . . . .
C32D C33D C34D C3D 9.2 . . . .
C32D C33D C34D C35D -130.0 . . . .
C32D C33D C38D C37D 131.9 . . . .
C32D C33D C38D C39D -2.1 . . . .
C33D C34D C35D C36D -7.2 . . . .
C33D C34D C35D C60D 134.8 . . . .
C33D C38D C39D C30D 3.5 . . . .
C33D C38D C39D C40D 144.8 . . . .
C34D C3D C4D C5D 141.7 . . . .
C34D C3D C4D C59D 1.8 . . . .
C34D C33D C38D C37D -9.4 . . . .
C34D C33D C38D C39D -143.4 . . . .
C34D C35D C36D C37D 2.0 . . . .
C34D C35D C36D C50D 143.3 . . . .
C34D C35D C60D C51D -143.6 . . . .
C34D C35D C60D C59D -3.8 . . . .
C35D C36D C37D C38D -1.1 . . . .
C35D C36D C37D C48D 137.5 . . . .
C35D C36D C50D C49D -140.6 . . . .
C35D C36D C50D C51D 2.3 . . . .
C36D C35D C60D C51D 1.2 . . . .
C36D C35D C60D C59D 141.0 . . . .
C36D C37D C38D C33D 6.2 . . . .
C36D C37D C38D C39D 144.5 . . . .
C36D C37D C48D C40D -141.6 . . . .
C36D C37D C48D C47D -0.5 . . . .
C36D C50D C51D C52D -145.9 . . . .
C36D C50D C51D C60D -1.6 . . . .
C37D C36D C50D C49D -0.2 . . . .
C37D C36D C50D C51D 142.7 . . . .
C37D C38D C39D C30D -141.7 . . . .
C37D C38D C39D C40D -0.4 . . . .
C38D C33D C34D C3D 149.6 . . . .
C38D C33D C34D C35D 10.3 . . . .
C38D C37D C48D C40D 1.0 . . . .
C38D C37D C48D C47D 142.1 . . . .
C38D C39D C40D C41D -142.6 . . . .
C38D C39D C40D C48D 1.0 . . . .
C39D C30D C31D C27D 141.4 . . . .
C39D C30D C31D C32D 0.9 . . . .
C39D C40D C41D C42D 1.8 . . . .
C39D C40D C41D C45D 137.9 . . . .
C39D C40D C48D C37D -1.3 . . . .
C39D C40D C48D C47D -144.2 . . . .
C40D C41D C42D C29D 0.0 . . . .
C40D C41D C42D C43D 142.5 . . . .
C40D C41D C45D C44D -138.6 . . . .
C40D C41D C45D C46D 6.4 . . . .
C41D C40D C48D C37D 142.2 . . . .
C41D C40D C48D C47D -0.6 . . . .
C41D C42D C43D C22D -139.4 . . . .
C41D C42D C43D C44D -3.5 . . . .
C41D C45D C46D C47D -8.1 . . . .
C41D C45D C46D C55D -141.5 . . . .
C42D C29D C30D C31D 147.1 . . . .
C42D C29D C30D C39D 6.4 . . . .
C42D C41D C45D C44D 3.1 . . . .
C42D C41D C45D C46D 148.1 . . . .
C42D C43D C44D C45D 5.0 . . . .
C42D C43D C44D C57D -138.6 . . . .
C43D C22D C23D C24D 145.1 . . . .
C43D C22D C23D C28D 2.3 . . . .
C43D C44D C45D C41D -5.1 . . . .
C43D C44D C45D C46D -145.1 . . . .
C43D C44D C57D C56D 135.6 . . . .
C43D C44D C57D C58D -0.9 . . . .
C44D C45D C46D C47D 133.2 . . . .
C44D C45D C46D C55D -0.2 . . . .
C44D C57D C58D C16D 142.4 . . . .
C44D C57D C58D C21D 0.1 . . . .
C45D C41D C42D C29D -142.2 . . . .
C45D C41D C42D C43D 0.3 . . . .
C45D C44D C57D C56D 0.3 . . . .
C45D C44D C57D C58D -136.2 . . . .
C45D C46D C47D C48D 5.4 . . . .
C45D C46D C47D C49D -136.8 . . . .
C45D C46D C55D C54D 145.1 . . . .
C45D C46D C55D C56D 6.4 . . . .
C46D C47D C48D C37D -138.8 . . . .
C46D C47D C48D C40D -0.1 . . . .
C46D C47D C49D C50D 143.1 . . . .
C46D C47D C49D C54D 1.4 . . . .
C46D C55D C56D C15D 134.5 . . . .
C46D C55D C56D C57D -9.3 . . . .
C47D C46D C55D C54D -0.7 . . . .
C47D C46D C55D C56D -139.5 . . . .
C47D C49D C50D C36D -0.1 . . . .
C47D C49D C50D C51D -137.3 . . . .
C47D C49D C54D C53D 141.4 . . . .
C47D C49D C54D C55D -2.0 . . . .
C48D C37D C38D C33D -138.7 . . . .
C48D C37D C38D C39D -0.4 . . . .
C48D C40D C41D C42D -138.8 . . . .
C48D C40D C41D C45D -2.6 . . . .
C48D C47D C49D C50D 0.1 . . . .
C48D C47D C49D C54D -141.5 . . . .
C49D C47D C48D C37D 0.2 . . . .
C49D C47D C48D C40D 138.9 . . . .
C49D C50D C51D C52D -3.4 . . . .
C49D C50D C51D C60D 140.9 . . . .
C49D C54D C55D C46D 1.5 . . . .
C49D C54D C55D C56D 140.1 . . . .
C50D C36D C37D C38D -138.0 . . . .
C50D C36D C37D C48D 0.5 . . . .
C50D C49D C54D C53D -0.4 . . . .
C50D C49D C54D C55D -143.9 . . . .
C50D C51D C52D C12D 138.8 . . . .
C50D C51D C52D C53D -0.8 . . . .
C50D C51D C60D C35D 0.3 . . . .
C50D C51D C60D C59D -141.5 . . . .
C51D C52D C53D C14D 144.8 . . . .
C51D C52D C53D C54D 4.7 . . . .
C52D C12D C13D C14D 1.2 . . . .
C52D C12D C13D C18D 144.3 . . . .
C52D C51D C60D C35D 144.9 . . . .
C52D C51D C60D C59D 3.1 . . . .
C52D C53D C54D C49D -3.9 . . . .
C52D C53D C54D C55D 134.5 . . . .
C53D C14D C15D C16D 127.9 . . . .
C53D C14D C15D C56D -1.7 . . . .
C53D C54D C55D C46D -138.7 . . . .
C53D C54D C55D C56D -0.2 . . . .
C54D C49D C50D C36D 141.1 . . . .
C54D C49D C50D C51D 3.9 . . . .
C54D C55D C56D C15D 3.4 . . . .
C54D C55D C56D C57D -140.4 . . . .
C55D C46D C47D C48D 141.9 . . . .
C55D C46D C47D C49D -0.4 . . . .
C55D C56D C57D C44D 6.2 . . . .
C55D C56D C57D C58D 142.9 . . . .
C56D C15D C16D C17D 150.9 . . . .
C56D C15D C16D C58D 0.2 . . . .
C56D C57D C58D C16D 4.0 . . . .
C56D C57D C58D C21D -138.3 . . . .
C57D C44D C45D C41D 137.1 . . . .
C57D C44D C45D C46D -2.9 . . . .
C58D C16D C17D C18D 131.0 . . . .
C58D C16D C17D C19D -4.9 . . . .
C58D C21D C22D C23D 143.1 . . . .
C58D C21D C22D C43D 2.7 . . . .
C59D C4D C5D C6D 139.9 . . . .
C59D C4D C5D C10D 5.0 . . . .
C59D C11D C12D C13D 138.5 . . . .
C59D C11D C12D C52D 4.1 . . . .
C60D C35D C36D C37D -143.6 . . . .
C60D C35D C36D C50D -2.3 . . . .
C60D C51D C52D C12D -1.5 . . . .
C60D C51D C52D C53D -141.1 . . . .
C1E C2E C3E C4E -4.5 . . . .
C1E C2E C3E C34E -144.1 . . . .
C1E C2E C32E C31E 0.0 . . . .
C1E C2E C32E C33E 150.1 . . . .
C1E C6E C7E C8E -140.2 . . . .
C1E C6E C7E C25E -0.1 . . . .
C1E C26E C27E C28E -133.0 . . . .
C1E C26E C27E C31E 6.2 . . . .
C2E C1E C6E C5E -4.4 . . . .
C2E C1E C6E C7E 143.2 . . . .
C2E C1E C26E C25E -141.2 . . . .
C2E C1E C26E C27E -1.8 . . . .
C2E C3E C4E C5E 4.8 . . . .
C2E C3E C4E C59E -135.0 . . . .
C2E C3E C34E C33E -2.4 . . . .
C2E C3E C34E C35E 141.4 . . . .
C2E C32E C33E C34E -11.1 . . . .
C2E C32E C33E C38E -146.8 . . . .
C3E C2E C32E C31E -141.4 . . . .
C3E C2E C32E C33E 8.7 . . . .
C3E C4E C5E C6E -5.2 . . . .
C3E C4E C5E C10E -140.3 . . . .
C3E C4E C59E C11E 143.0 . . . .
C3E C4E C59E C60E -2.5 . . . .
C3E C34E C35E C36E -139.3 . . . .
C3E C34E C35E C60E 2.7 . . . .
C4E C3E C34E C33E -145.6 . . . .
C4E C3E C34E C35E -1.8 . . . .
C4E C5E C6E C1E 4.8 . . . .
C4E C5E C6E C7E -135.4 . . . .
C4E C5E C10E C9E 137.7 . . . .
C4E C5E C10E C11E -6.8 . . . .
C4E C59E C60E C35E 3.4 . . . .
C4E C59E C60E C51E 138.9 . . . .
C5E C4E C59E C11E -1.0 . . . .
C5E C4E C59E C60E -146.6 . . . .
C5E C6E C7E C8E 4.6 . . . .
C5E C6E C7E C25E 144.8 . . . .
C5E C10E C11E C12E 148.1 . . . .
C5E C10E C11E C59E 6.4 . . . .
C6E C1E C2E C3E 3.8 . . . .
C6E C1E C2E C32E -137.0 . . . .
C6E C1E C26E C25E -1.6 . . . .
C6E C1E C26E C27E 137.7 . . . .
C6E C5E C10E C9E -1.3 . . . .
C6E C5E C10E C11E -145.8 . . . .
C6E C7E C8E C9E -3.7 . . . .
C6E C7E C8E C19E 134.6 . . . .
C6E C7E C25E C24E -142.0 . . . .
C6E C7E C25E C26E -0.9 . . . .
C7E C8E C9E C10E 0.7 . . . .
C7E C8E C9E C18E 142.1 . . . .
C7E C8E C19E C17E -141.8 . . . .
C7E C8E C19E C20E 2.5 . . . .
C7E C25E C26E C1E 1.7 . . . .
C7E C25E C26E C27E -143.3 . . . .
C8E C7E C25E C24E 1.4 . . . .
C8E C7E C25E C26E 142.6 . . . .
C8E C9E C10E C5E 1.8 . . . .
C8E C9E C10E C11E 138.7 . . . .
C8E C9E C18E C13E -139.4 . . . .
C8E C9E C18E C17E 2.9 . . . .
C8E C19E C20E C21E -141.5 . . . .
C8E C19E C20E C24E -0.8 . . . .
C9E C8E C19E C17E -0.5 . . . .
C9E C8E C19E C20E 143.8 . . . .
C9E C10E C11E C12E 2.4 . . . .
C9E C10E C11E C59E -139.2 . . . .
C10E C5E C6E C1E 138.3 . . . .
C10E C5E C6E C7E -1.9 . . . .
C10E C9E C18E C13E 0.6 . . . .
C10E C9E C18E C17E 142.9 . . . .
C10E C11E C12E C13E -2.8 . . . .
C10E C11E C12E C52E -137.2 . . . .
C10E C11E C59E C4E -3.8 . . . .
C10E C11E C59E C60E 139.8 . . . .
C11E C12E C13E C14E -140.9 . . . .
C11E C12E C13E C18E 2.1 . . . .
C11E C12E C52E C51E -2.4 . . . .
C11E C12E C52E C53E 141.3 . . . .
C11E C59E C60E C35E -136.5 . . . .
C11E C59E C60E C51E -1.1 . . . .
C12E C11E C59E C4E -146.1 . . . .
C12E C11E C59E C60E -2.4 . . . .
C12E C13E C14E C15E 144.5 . . . .
C12E C13E C14E C53E -0.8 . . . .
C12E C13E C18E C9E -0.9 . . . .
C12E C13E C18E C17E -137.3 . . . .
C12E C52E C53E C14E 1.0 . . . .
C12E C52E C53E C54E -139.1 . . . .
C13E C12E C52E C51E -145.1 . . . .
C13E C12E C52E C53E -1.3 . . . .
C13E C14E C15E C16E -10.9 . . . .
C13E C14E C15E C56E -140.6 . . . .
C13E C14E C53E C52E -0.2 . . . .
C13E C14E C53E C54E 145.1 . . . .
C14E C13E C18E C9E 140.5 . . . .
C14E C13E C18E C17E 4.1 . . . .
C14E C15E C16E C17E 15.0 . . . .
C14E C15E C16E C58E -135.8 . . . .
C14E C15E C56E C55E -2.3 . . . .
C14E C15E C56E C57E 144.6 . . . .
C14E C53E C54E C49E -141.9 . . . .
C14E C53E C54E C55E -3.5 . . . .
C15E C14E C53E C52E -140.8 . . . .
C15E C14E C53E C54E 4.5 . . . .
C15E C16E C17E C18E -8.9 . . . .
C15E C16E C17E C19E -144.6 . . . .
C15E C16E C58E C21E 143.6 . . . .
C15E C16E C58E C57E -2.4 . . . .
C15E C56E C57E C44E -140.8 . . . .
C15E C56E C57E C58E -3.7 . . . .
C16E C15E C56E C55E -145.1 . . . .
C16E C15E C56E C57E 1.8 . . . .
C16E C17E C18E C9E -139.8 . . . .
C16E C17E C18E C13E 1.5 . . . .
C16E C17E C19E C8E 147.9 . . . .
C16E C17E C19E C20E 5.2 . . . .
C17E C16E C58E C21E 4.1 . . . .
C17E C16E C58E C57E -141.9 . . . .
C17E C19E C20E C21E -5.0 . . . .
C17E C19E C20E C24E 135.7 . . . .
C18E C9E C10E C5E -138.3 . . . .
C18E C9E C10E C11E -1.4 . . . .
C18E C13E C14E C15E 1.1 . . . .
C18E C13E C14E C53E -144.2 . . . .
C18E C17E C19E C8E 2.1 . . . .
C18E C17E C19E C20E -140.5 . . . .
C19E C8E C9E C10E -142.9 . . . .
C19E C8E C9E C18E -1.5 . . . .
C19E C17E C18E C9E -3.0 . . . .
C19E C17E C18E C13E 138.2 . . . .
C19E C20E C21E C22E 143.4 . . . .
C19E C20E C21E C58E 4.0 . . . .
C19E C20E C24E C23E -142.7 . . . .
C19E C20E C24E C25E -0.4 . . . .
C20E C21E C22E C23E 2.7 . . . .
C20E C21E C22E C43E -137.8 . . . .
C20E C21E C58E C16E -3.0 . . . .
C20E C21E C58E C57E 136.5 . . . .
C20E C24E C25E C7E 0.0 . . . .
C20E C24E C25E C26E -137.6 . . . .
C21E C20E C24E C23E -0.2 . . . .
C21E C20E C24E C25E 142.2 . . . .
C21E C22E C23E C24E -2.8 . . . .
C21E C22E C23E C28E -145.6 . . . .
C21E C22E C43E C42E 131.5 . . . .
C21E C22E C43E C44E -3.3 . . . .
C22E C21E C58E C16E -140.3 . . . .
C22E C21E C58E C57E -0.8 . . . .
C22E C23E C24E C20E 1.7 . . . .
C22E C23E C24E C25E -141.6 . . . .
C22E C23E C28E C27E 139.8 . . . .
C22E C23E C28E C29E 3.9 . . . .
C22E C43E C44E C45E 145.8 . . . .
C22E C43E C44E C57E 2.5 . . . .
C23E C22E C43E C42E -5.7 . . . .
C23E C22E C43E C44E -140.5 . . . .
C23E C24E C25E C7E 138.7 . . . .
C23E C24E C25E C26E 1.0 . . . .
C23E C28E C29E C30E 138.6 . . . .
C23E C28E C29E C42E -6.3 . . . .
C24E C20E C21E C22E -1.8 . . . .
C24E C20E C21E C58E -141.2 . . . .
C24E C23E C28E C27E 3.9 . . . .
C24E C23E C28E C29E -132.0 . . . .
C24E C25E C26E C1E 142.0 . . . .
C24E C25E C26E C27E -3.0 . . . .
C25E C7E C8E C9E -141.0 . . . .
C25E C7E C8E C19E -2.7 . . . .
C25E C26E C27E C28E 6.3 . . . .
C25E C26E C27E C31E 145.5 . . . .
C26E C1E C2E C3E 138.8 . . . .
C26E C1E C2E C32E -1.9 . . . .
C26E C1E C6E C5E -146.6 . . . .
C26E C1E C6E C7E 1.0 . . . .
C26E C27E C28E C23E -7.0 . . . .
C26E C27E C28E C29E 139.6 . . . .
C26E C27E C31E C30E -146.2 . . . .
C26E C27E C31E C32E -7.9 . . . .
C27E C28E C29E C30E -1.5 . . . .
C27E C28E C29E C42E -146.3 . . . .
C27E C31E C32E C2E 5.1 . . . .
C27E C31E C32E C33E -133.7 . . . .
C28E C23E C24E C20E 141.7 . . . .
C28E C23E C24E C25E -1.6 . . . .
C28E C27E C31E C30E 2.5 . . . .
C28E C27E C31E C32E 140.8 . . . .
C28E C29E C30E C31E 3.1 . . . .
C28E C29E C30E C39E -137.5 . . . .
C28E C29E C42E C41E 140.8 . . . .
C28E C29E C42E C43E 2.3 . . . .
C29E C30E C31E C27E -3.2 . . . .
C29E C30E C31E C32E -143.8 . . . .
C29E C30E C39E C38E 134.0 . . . .
C29E C30E C39E C40E -4.8 . . . .
C29E C42E C43E C22E 3.5 . . . .
C29E C42E C43E C44E 139.4 . . . .
C30E C29E C42E C41E -3.7 . . . .
C30E C29E C42E C43E -142.2 . . . .
C30E C31E C32E C2E 139.5 . . . .
C30E C31E C32E C33E 0.6 . . . .
C30E C39E C40E C41E 0.5 . . . .
C30E C39E C40E C48E 144.1 . . . .
C31E C27E C28E C23E -147.3 . . . .
C31E C27E C28E C29E -0.7 . . . .
C31E C30E C39E C38E -2.9 . . . .
C31E C30E C39E C40E -141.8 . . . .
C31E C32E C33E C34E 135.7 . . . .
C31E C32E C33E C38E 0.0 . . . .
C32E C2E C3E C4E 135.7 . . . .
C32E C2E C3E C34E -4.0 . . . .
C32E C33E C34E C3E 9.5 . . . .
C32E C33E C34E C35E -129.8 . . . .
C32E C33E C38E C37E 132.0 . . . .
C32E C33E C38E C39E -2.0 . . . .
C33E C34E C35E C36E -7.3 . . . .
C33E C34E C35E C60E 134.7 . . . .
C33E C38E C39E C30E 3.5 . . . .
C33E C38E C39E C40E 144.8 . . . .
C34E C3E C4E C5E 141.5 . . . .
C34E C3E C4E C59E 1.6 . . . .
C34E C33E C38E C37E -9.5 . . . .
C34E C33E C38E C39E -143.4 . . . .
C34E C35E C36E C37E 2.1 . . . .
C34E C35E C36E C50E 143.3 . . . .
C34E C35E C60E C51E -143.6 . . . .
C34E C35E C60E C59E -3.6 . . . .
C35E C36E C37E C38E -1.1 . . . .
C35E C36E C37E C48E 137.4 . . . .
C35E C36E C50E C49E -140.5 . . . .
C35E C36E C50E C51E 2.4 . . . .
C36E C35E C60E C51E 1.2 . . . .
C36E C35E C60E C59E 141.2 . . . .
C36E C37E C38E C33E 6.2 . . . .
C36E C37E C38E C39E 144.4 . . . .
C36E C37E C48E C40E -141.6 . . . .
C36E C37E C48E C47E -0.6 . . . .
C36E C50E C51E C52E -145.9 . . . .
C36E C50E C51E C60E -1.7 . . . .
C37E C36E C50E C49E -0.2 . . . .
C37E C36E C50E C51E 142.8 . . . .
C37E C38E C39E C30E -141.6 . . . .
C37E C38E C39E C40E -0.3 . . . .
C38E C33E C34E C3E 149.8 . . . .
C38E C33E C34E C35E 10.5 . . . .
C38E C37E C48E C40E 1.0 . . . .
C38E C37E C48E C47E 142.0 . . . .
C38E C39E C40E C41E -142.6 . . . .
C38E C39E C40E C48E 1.0 . . . .
C39E C30E C31E C27E 141.5 . . . .
C39E C30E C31E C32E 1.0 . . . .
C39E C40E C41E C42E 1.8 . . . .
C39E C40E C41E C45E 137.7 . . . .
C39E C40E C48E C37E -1.3 . . . .
C39E C40E C48E C47E -144.2 . . . .
C40E C41E C42E C29E -0.2 . . . .
C40E C41E C42E C43E 142.5 . . . .
C40E C41E C45E C44E -138.6 . . . .
C40E C41E C45E C46E 6.6 . . . .
C41E C40E C48E C37E 142.3 . . . .
C41E C40E C48E C47E -0.6 . . . .
C41E C42E C43E C22E -139.3 . . . .
C41E C42E C43E C44E -3.5 . . . .
C41E C45E C46E C47E -8.2 . . . .
C41E C45E C46E C55E -141.5 . . . .
C42E C29E C30E C31E 147.0 . . . .
C42E C29E C30E C39E 6.5 . . . .
C42E C41E C45E C44E 2.9 . . . .
C42E C41E C45E C46E 148.1 . . . .
C42E C43E C44E C45E 4.9 . . . .
C42E C43E C44E C57E -138.4 . . . .
C43E C22E C23E C24E 145.2 . . . .
C43E C22E C23E C28E 2.3 . . . .
C43E C44E C45E C41E -4.9 . . . .
C43E C44E C45E C46E -145.1 . . . .
C43E C44E C57E C56E 135.6 . . . .
C43E C44E C57E C58E -1.3 . . . .
C44E C45E C46E C47E 133.3 . . . .
C44E C45E C46E C55E 0.0 . . . .
C44E C57E C58E C16E 142.5 . . . .
C44E C57E C58E C21E 0.4 . . . .
C45E C41E C42E C29E -142.2 . . . .
C45E C41E C42E C43E 0.4 . . . .
C45E C44E C57E C56E 0.6 . . . .
C45E C44E C57E C58E -136.2 . . . .
C45E C46E C47E C48E 5.5 . . . .
C45E C46E C47E C49E -136.8 . . . .
C45E C46E C55E C54E 145.1 . . . .
C45E C46E C55E C56E 6.2 . . . .
C46E C47E C48E C37E -138.8 . . . .
C46E C47E C48E C40E 0.0 . . . .
C46E C47E C49E C50E 143.1 . . . .
C46E C47E C49E C54E 1.5 . . . .
C46E C55E C56E C15E 134.5 . . . .
C46E C55E C56E C57E -9.1 . . . .
C47E C46E C55E C54E -0.7 . . . .
C47E C46E C55E C56E -139.6 . . . .
C47E C49E C50E C36E -0.1 . . . .
C47E C49E C50E C51E -137.2 . . . .
C47E C49E C54E C53E 141.4 . . . .
C47E C49E C54E C55E -2.0 . . . .
C48E C37E C38E C33E -138.6 . . . .
C48E C37E C38E C39E -0.4 . . . .
C48E C40E C41E C42E -138.7 . . . .
C48E C40E C41E C45E -2.7 . . . .
C48E C47E C49E C50E 0.0 . . . .
C48E C47E C49E C54E -141.6 . . . .
C49E C47E C48E C37E 0.3 . . . .
C49E C47E C48E C40E 139.0 . . . .
C49E C50E C51E C52E -3.4 . . . .
C49E C50E C51E C60E 140.7 . . . .
C49E C54E C55E C46E 1.5 . . . .
C49E C54E C55E C56E 140.2 . . . .
C50E C36E C37E C38E -138.0 . . . .
C50E C36E C37E C48E 0.5 . . . .
C50E C49E C54E C53E -0.6 . . . .
C50E C49E C54E C55E -143.9 . . . .
C50E C51E C52E C12E 138.8 . . . .
C50E C51E C52E C53E -0.9 . . . .
C50E C51E C60E C35E 0.3 . . . .
C50E C51E C60E C59E -141.6 . . . .
C51E C52E C53E C14E 144.8 . . . .
C51E C52E C53E C54E 4.8 . . . .
C52E C12E C13E C14E 1.3 . . . .
C52E C12E C13E C18E 144.3 . . . .
C52E C51E C60E C35E 144.8 . . . .
C52E C51E C60E C59E 3.0 . . . .
C52E C53E C54E C49E -3.8 . . . .
C52E C53E C54E C55E 134.5 . . . .
C53E C14E C15E C16E 128.0 . . . .
C53E C14E C15E C56E -1.8 . . . .
C53E C54E C55E C46E -138.8 . . . .
C53E C54E C55E C56E -0.1 . . . .
C54E C49E C50E C36E 141.1 . . . .
C54E C49E C50E C51E 4.0 . . . .
C54E C55E C56E C15E 3.2 . . . .
C54E C55E C56E C57E -140.3 . . . .
C55E C46E C47E C48E 141.8 . . . .
C55E C46E C47E C49E -0.4 . . . .
C55E C56E C57E C44E 5.8 . . . .
C55E C56E C57E C58E 142.9 . . . .
C56E C15E C16E C17E 151.1 . . . .
C56E C15E C16E C58E 0.3 . . . .
C56E C57E C58E C16E 3.8 . . . .
C56E C57E C58E C21E -138.3 . . . .
C57E C44E C45E C41E 137.0 . . . .
C57E C44E C45E C46E -3.2 . . . .
C58E C16E C17E C18E 131.1 . . . .
C58E C16E C17E C19E -4.6 . . . .
C58E C21E C22E C23E 143.1 . . . .
C58E C21E C22E C43E 2.6 . . . .
C59E C4E C5E C6E 140.0 . . . .
C59E C4E C5E C10E 5.0 . . . .
C59E C11E C12E C13E 138.6 . . . .
C59E C11E C12E C52E 4.2 . . . .
C60E C35E C36E C37E -143.6 . . . .
C60E C35E C36E C50E -2.4 . . . .
C60E C51E C52E C12E -1.4 . . . .
C60E C51E C52E C53E -141.1 . . . .
C1F C2F C3F C4F -4.3 . . . .
C1F C2F C3F C34F -144.1 . . . .
C1F C2F C32F C31F -0.1 . . . .
C1F C2F C32F C33F 150.1 . . . .
C1F C6F C7F C8F -140.2 . . . .
C1F C6F C7F C25F 0.0 . . . .
C1F C26F C27F C28F -133.1 . . . .
C1F C26F C27F C31F 6.2 . . . .
C2F C1F C6F C5F -4.4 . . . .
C2F C1F C6F C7F 143.2 . . . .
C2F C1F C26F C25F -141.3 . . . .
C2F C1F C26F C27F -1.8 . . . .
C2F C3F C4F C5F 4.8 . . . .
C2F C3F C4F C59F -135.1 . . . .
C2F C3F C34F C33F -2.4 . . . .
C2F C3F C34F C35F 141.5 . . . .
C2F C32F C33F C34F -11.2 . . . .
C2F C32F C33F C38F -146.7 . . . .
C3F C2F C32F C31F -141.4 . . . .
C3F C2F C32F C33F 8.8 . . . .
C3F C4F C5F C6F -5.3 . . . .
C3F C4F C5F C10F -140.3 . . . .
C3F C4F C59F C11F 143.0 . . . .
C3F C4F C59F C60F -2.4 . . . .
C3F C34F C35F C36F -139.2 . . . .
C3F C34F C35F C60F 2.7 . . . .
C4F C3F C34F C33F -145.7 . . . .
C4F C3F C34F C35F -1.8 . . . .
C4F C5F C6F C1F 4.9 . . . .
C4F C5F C6F C7F -135.3 . . . .
C4F C5F C10F C9F 137.7 . . . .
C4F C5F C10F C11F -6.7 . . . .
C4F C59F C60F C35F 3.1 . . . .
C4F C59F C60F C51F 138.9 . . . .
C5F C4F C59F C11F -1.0 . . . .
C5F C4F C59F C60F -146.4 . . . .
C5F C6F C7F C8F 4.6 . . . .
C5F C6F C7F C25F 144.8 . . . .
C5F C10F C11F C12F 148.1 . . . .
C5F C10F C11F C59F 6.4 . . . .
C6F C1F C2F C3F 3.7 . . . .
C6F C1F C2F C32F -137.0 . . . .
C6F C1F C26F C25F -1.7 . . . .
C6F C1F C26F C27F 137.8 . . . .
C6F C5F C10F C9F -1.4 . . . .
C6F C5F C10F C11F -145.8 . . . .
C6F C7F C8F C9F -3.7 . . . .
C6F C7F C8F C19F 134.7 . . . .
C6F C7F C25F C24F -142.1 . . . .
C6F C7F C25F C26F -1.1 . . . .
C7F C8F C9F C10F 0.7 . . . .
C7F C8F C9F C18F 142.2 . . . .
C7F C8F C19F C17F -141.8 . . . .
C7F C8F C19F C20F 2.4 . . . .
C7F C25F C26F C1F 1.8 . . . .
C7F C25F C26F C27F -143.2 . . . .
C8F C7F C25F C24F 1.4 . . . .
C8F C7F C25F C26F 142.5 . . . .
C8F C9F C10F C5F 1.9 . . . .
C8F C9F C10F C11F 138.7 . . . .
C8F C9F C18F C13F -139.4 . . . .
C8F C9F C18F C17F 2.8 . . . .
C8F C19F C20F C21F -141.5 . . . .
C8F C19F C20F C24F -0.7 . . . .
C9F C8F C19F C17F -0.5 . . . .
C9F C8F C19F C20F 143.7 . . . .
C9F C10F C11F C12F 2.5 . . . .
C9F C10F C11F C59F -139.2 . . . .
C10F C5F C6F C1F 138.4 . . . .
C10F C5F C6F C7F -1.8 . . . .
C10F C9F C18F C13F 0.7 . . . .
C10F C9F C18F C17F 142.9 . . . .
C10F C11F C12F C13F -2.7 . . . .
C10F C11F C12F C52F -137.2 . . . .
C10F C11F C59F C4F -3.8 . . . .
C10F C11F C59F C60F 139.7 . . . .
C11F C12F C13F C14F -140.9 . . . .
C11F C12F C13F C18F 2.1 . . . .
C11F C12F C52F C51F -2.3 . . . .
C11F C12F C52F C53F 141.3 . . . .
C11F C59F C60F C35F -136.7 . . . .
C11F C59F C60F C51F -0.9 . . . .
C12F C11F C59F C4F -146.1 . . . .
C12F C11F C59F C60F -2.5 . . . .
C12F C13F C14F C15F 144.7 . . . .
C12F C13F C14F C53F -0.8 . . . .
C12F C13F C18F C9F -0.9 . . . .
C12F C13F C18F C17F -137.3 . . . .
C12F C52F C53F C14F 1.0 . . . .
C12F C52F C53F C54F -139.1 . . . .
C13F C12F C52F C51F -145.0 . . . .
C13F C12F C52F C53F -1.4 . . . .
C13F C14F C15F C16F -11.0 . . . .
C13F C14F C15F C56F -140.6 . . . .
C13F C14F C53F C52F -0.2 . . . .
C13F C14F C53F C54F 145.2 . . . .
C14F C13F C18F C9F 140.4 . . . .
C14F C13F C18F C17F 4.1 . . . .
C14F C15F C16F C17F 14.9 . . . .
C14F C15F C16F C58F -135.7 . . . .
C14F C15F C56F C55F -2.6 . . . .
C14F C15F C56F C57F 144.7 . . . .
C14F C53F C54F C49F -141.8 . . . .
C14F C53F C54F C55F -3.5 . . . .
C15F C14F C53F C52F -140.9 . . . .
C15F C14F C53F C54F 4.4 . . . .
C15F C16F C17F C18F -8.8 . . . .
C15F C16F C17F C19F -144.6 . . . .
C15F C16F C58F C21F 143.5 . . . .
C15F C16F C58F C57F -2.5 . . . .
C15F C56F C57F C44F -140.8 . . . .
C15F C56F C57F C58F -4.0 . . . .
C16F C15F C56F C55F -145.3 . . . .
C16F C15F C56F C57F 2.0 . . . .
C16F C17F C18F C9F -139.8 . . . .
C16F C17F C18F C13F 1.3 . . . .
C16F C17F C19F C8F 147.9 . . . .
C16F C17F C19F C20F 5.4 . . . .
C17F C16F C58F C21F 4.3 . . . .
C17F C16F C58F C57F -141.8 . . . .
C17F C19F C20F C21F -5.2 . . . .
C17F C19F C20F C24F 135.6 . . . .
C18F C9F C10F C5F -138.3 . . . .
C18F C9F C10F C11F -1.5 . . . .
C18F C13F C14F C15F 1.2 . . . .
C18F C13F C14F C53F -144.2 . . . .
C18F C17F C19F C8F 2.1 . . . .
C18F C17F C19F C20F -140.4 . . . .
C19F C8F C9F C10F -142.9 . . . .
C19F C8F C9F C18F -1.4 . . . .
C19F C17F C18F C9F -3.0 . . . .
C19F C17F C18F C13F 138.2 . . . .
C19F C20F C21F C22F 143.4 . . . .
C19F C20F C21F C58F 4.2 . . . .
C19F C20F C24F C23F -142.8 . . . .
C19F C20F C24F C25F -0.5 . . . .
C20F C21F C22F C23F 2.7 . . . .
C20F C21F C22F C43F -137.8 . . . .
C20F C21F C58F C16F -3.1 . . . .
C20F C21F C58F C57F 136.5 . . . .
C20F C24F C25F C7F 0.1 . . . .
C20F C24F C25F C26F -137.6 . . . .
C21F C20F C24F C23F -0.1 . . . .
C21F C20F C24F C25F 142.1 . . . .
C21F C22F C23F C24F -2.8 . . . .
C21F C22F C23F C28F -145.7 . . . .
C21F C22F C43F C42F 131.6 . . . .
C21F C22F C43F C44F -3.2 . . . .
C22F C21F C58F C16F -140.3 . . . .
C22F C21F C58F C57F -0.7 . . . .
C22F C23F C24F C20F 1.7 . . . .
C22F C23F C24F C25F -141.5 . . . .
C22F C23F C28F C27F 139.8 . . . .
C22F C23F C28F C29F 4.0 . . . .
C22F C43F C44F C45F 145.9 . . . .
C22F C43F C44F C57F 2.3 . . . .
C23F C22F C43F C42F -5.7 . . . .
C23F C22F C43F C44F -140.5 . . . .
C23F C24F C25F C7F 138.6 . . . .
C23F C24F C25F C26F 0.9 . . . .
C23F C28F C29F C30F 138.5 . . . .
C23F C28F C29F C42F -6.4 . . . .
C24F C20F C21F C22F -1.9 . . . .
C24F C20F C21F C58F -141.2 . . . .
C24F C23F C28F C27F 3.8 . . . .
C24F C23F C28F C29F -131.9 . . . .
C24F C25F C26F C1F 142.1 . . . .
C24F C25F C26F C27F -3.0 . . . .
C25F C7F C8F C9F -141.0 . . . .
C25F C7F C8F C19F -2.7 . . . .
C25F C26F C27F C28F 6.3 . . . .
C25F C26F C27F C31F 145.6 . . . .
C26F C1F C2F C3F 138.7 . . . .
C26F C1F C2F C32F -2.0 . . . .
C26F C1F C6F C5F -146.6 . . . .
C26F C1F C6F C7F 1.0 . . . .
C26F C27F C28F C23F -7.0 . . . .
C26F C27F C28F C29F 139.6 . . . .
C26F C27F C31F C30F -146.2 . . . .
C26F C27F C31F C32F -8.0 . . . .
C27F C28F C29F C30F -1.4 . . . .
C27F C28F C29F C42F -146.4 . . . .
C27F C31F C32F C2F 5.3 . . . .
C27F C31F C32F C33F -133.7 . . . .
C28F C23F C24F C20F 141.7 . . . .
C28F C23F C24F C25F -1.5 . . . .
C28F C27F C31F C30F 2.5 . . . .
C28F C27F C31F C32F 140.7 . . . .
C28F C29F C30F C31F 3.1 . . . .
C28F C29F C30F C39F -137.5 . . . .
C28F C29F C42F C41F 140.8 . . . .
C28F C29F C42F C43F 2.5 . . . .
C29F C30F C31F C27F -3.3 . . . .
C29F C30F C31F C32F -143.6 . . . .
C29F C30F C39F C38F 134.1 . . . .
C29F C30F C39F C40F -4.8 . . . .
C29F C42F C43F C22F 3.5 . . . .
C29F C42F C43F C44F 139.3 . . . .
C30F C29F C42F C41F -3.9 . . . .
C30F C29F C42F C43F -142.2 . . . .
C30F C31F C32F C2F 139.4 . . . .
C30F C31F C32F C33F 0.4 . . . .
C30F C39F C40F C41F 0.5 . . . .
C30F C39F C40F C48F 144.0 . . . .
C31F C27F C28F C23F -147.3 . . . .
C31F C27F C28F C29F -0.8 . . . .
C31F C30F C39F C38F -2.9 . . . .
C31F C30F C39F C40F -141.8 . . . .
C31F C32F C33F C34F 135.7 . . . .
C31F C32F C33F C38F 0.2 . . . .
C32F C2F C3F C4F 135.7 . . . .
C32F C2F C3F C34F -4.0 . . . .
C32F C33F C34F C3F 9.5 . . . .
C32F C33F C34F C35F -129.9 . . . .
C32F C33F C38F C37F 131.9 . . . .
C32F C33F C38F C39F -2.0 . . . .
C33F C34F C35F C36F -7.1 . . . .
C33F C34F C35F C60F 134.8 . . . .
C33F C38F C39F C30F 3.4 . . . .
C33F C38F C39F C40F 144.8 . . . .
C34F C3F C4F C5F 141.5 . . . .
C34F C3F C4F C59F 1.7 . . . .
C34F C33F C38F C37F -9.4 . . . .
C34F C33F C38F C39F -143.3 . . . .
C34F C35F C36F C37F 2.1 . . . .
C34F C35F C36F C50F 143.2 . . . .
C34F C35F C60F C51F -143.6 . . . .
C34F C35F C60F C59F -3.4 . . . .
C35F C36F C37F C38F -1.2 . . . .
C35F C36F C37F C48F 137.4 . . . .
C35F C36F C50F C49F -140.5 . . . .
C35F C36F C50F C51F 2.4 . . . .
C36F C35F C60F C51F 1.1 . . . .
C36F C35F C60F C59F 141.3 . . . .
C36F C37F C38F C33F 6.3 . . . .
C36F C37F C38F C39F 144.5 . . . .
C36F C37F C48F C40F -141.7 . . . .
C36F C37F C48F C47F -0.6 . . . .
C36F C50F C51F C52F -146.0 . . . .
C36F C50F C51F C60F -1.8 . . . .
C37F C36F C50F C49F -0.2 . . . .
C37F C36F C50F C51F 142.8 . . . .
C37F C38F C39F C30F -141.7 . . . .
C37F C38F C39F C40F -0.3 . . . .
C38F C33F C34F C3F 149.7 . . . .
C38F C33F C34F C35F 10.2 . . . .
C38F C37F C48F C40F 1.0 . . . .
C38F C37F C48F C47F 142.1 . . . .
C38F C39F C40F C41F -142.6 . . . .
C38F C39F C40F C48F 1.0 . . . .
C39F C30F C31F C27F 141.4 . . . .
C39F C30F C31F C32F 1.1 . . . .
C39F C40F C41F C42F 1.7 . . . .
C39F C40F C41F C45F 137.9 . . . .
C39F C40F C48F C37F -1.3 . . . .
C39F C40F C48F C47F -144.1 . . . .
C40F C41F C42F C29F 0.0 . . . .
C40F C41F C42F C43F 142.5 . . . .
C40F C41F C45F C44F -138.6 . . . .
C40F C41F C45F C46F 6.4 . . . .
C41F C40F C48F C37F 142.2 . . . .
C41F C40F C48F C47F -0.6 . . . .
C41F C42F C43F C22F -139.3 . . . .
C41F C42F C43F C44F -3.5 . . . .
C41F C45F C46F C47F -8.2 . . . .
C41F C45F C46F C55F -141.5 . . . .
C42F C29F C30F C31F 147.1 . . . .
C42F C29F C30F C39F 6.5 . . . .
C42F C41F C45F C44F 3.1 . . . .
C42F C41F C45F C46F 148.2 . . . .
C42F C43F C44F C45F 5.0 . . . .
C42F C43F C44F C57F -138.6 . . . .
C43F C22F C23F C24F 145.2 . . . .
C43F C22F C23F C28F 2.3 . . . .
C43F C44F C45F C41F -5.1 . . . .
C43F C44F C45F C46F -145.1 . . . .
C43F C44F C57F C56F 135.5 . . . .
C43F C44F C57F C58F -1.1 . . . .
C44F C45F C46F C47F 133.2 . . . .
C44F C45F C46F C55F -0.2 . . . .
C44F C57F C58F C16F 142.4 . . . .
C44F C57F C58F C21F 0.3 . . . .
C45F C41F C42F C29F -142.3 . . . .
C45F C41F C42F C43F 0.3 . . . .
C45F C44F C57F C56F 0.3 . . . .
C45F C44F C57F C58F -136.3 . . . .
C45F C46F C47F C48F 5.6 . . . .
C45F C46F C47F C49F -136.7 . . . .
C45F C46F C55F C54F 145.2 . . . .
C45F C46F C55F C56F 6.6 . . . .
C46F C47F C48F C37F -138.8 . . . .
C46F C47F C48F C40F -0.1 . . . .
C46F C47F C49F C50F 143.1 . . . .
C46F C47F C49F C54F 1.3 . . . .
C46F C55F C56F C15F 134.4 . . . .
C46F C55F C56F C57F -9.5 . . . .
C47F C46F C55F C54F -0.7 . . . .
C47F C46F C55F C56F -139.3 . . . .
C47F C49F C50F C36F -0.1 . . . .
C47F C49F C50F C51F -137.2 . . . .
C47F C49F C54F C53F 141.5 . . . .
C47F C49F C54F C55F -1.9 . . . .
C48F C37F C38F C33F -138.7 . . . .
C48F C37F C38F C39F -0.5 . . . .
C48F C40F C41F C42F -138.8 . . . .
C48F C40F C41F C45F -2.6 . . . .
C48F C47F C49F C50F 0.1 . . . .
C48F C47F C49F C54F -141.7 . . . .
C49F C47F C48F C37F 0.3 . . . .
C49F C47F C48F C40F 139.0 . . . .
C49F C50F C51F C52F -3.5 . . . .
C49F C50F C51F C60F 140.7 . . . .
C49F C54F C55F C46F 1.5 . . . .
C49F C54F C55F C56F 140.0 . . . .
C50F C36F C37F C38F -138.1 . . . .
C50F C36F C37F C48F 0.5 . . . .
C50F C49F C54F C53F -0.6 . . . .
C50F C49F C54F C55F -143.9 . . . .
C50F C51F C52F C12F 138.8 . . . .
C50F C51F C52F C53F -0.8 . . . .
C50F C51F C60F C35F 0.4 . . . .
C50F C51F C60F C59F -141.7 . . . .
C51F C52F C53F C14F 144.7 . . . .
C51F C52F C53F C54F 4.7 . . . .
C52F C12F C13F C14F 1.3 . . . .
C52F C12F C13F C18F 144.3 . . . .
C52F C51F C60F C35F 145.0 . . . .
C52F C51F C60F C59F 2.9 . . . .
C52F C53F C54F C49F -3.8 . . . .
C52F C53F C54F C55F 134.6 . . . .
C53F C14F C15F C16F 128.1 . . . .
C53F C14F C15F C56F -1.5 . . . .
C53F C54F C55F C46F -138.8 . . . .
C53F C54F C55F C56F -0.3 . . . .
C54F C49F C50F C36F 141.1 . . . .
C54F C49F C50F C51F 4.0 . . . .
C54F C55F C56F C15F 3.5 . . . .
C54F C55F C56F C57F -140.5 . . . .
C55F C46F C47F C48F 141.9 . . . .
C55F C46F C47F C49F -0.3 . . . .
C55F C56F C57F C44F 6.3 . . . .
C55F C56F C57F C58F 143.1 . . . .
C56F C15F C16F C17F 150.8 . . . .
C56F C15F C16F C58F 0.2 . . . .
C56F C57F C58F C16F 4.0 . . . .
C56F C57F C58F C21F -138.2 . . . .
C57F C44F C45F C41F 137.1 . . . .
C57F C44F C45F C46F -3.0 . . . .
C58F C16F C17F C18F 131.0 . . . .
C58F C16F C17F C19F -4.8 . . . .
C58F C21F C22F C23F 143.1 . . . .
C58F C21F C22F C43F 2.5 . . . .
C59F C4F C5F C6F 139.9 . . . .
C59F C4F C5F C10F 4.9 . . . .
C59F C11F C12F C13F 138.6 . . . .
C59F C11F C12F C52F 4.2 . . . .
C60F C35F C36F C37F -143.5 . . . .
C60F C35F C36F C50F -2.3 . . . .
C60F C51F C52F C12F -1.4 . . . .
C60F C51F C52F C53F -141.0 . . . .
C1G C2G C3G C4G -4.3 . . . .
C1G C2G C3G C34G -144.0 . . . .
C1G C2G C32G C31G -0.2 . . . .
C1G C2G C32G C33G 149.9 . . . .
C1G C6G C7G C8G -140.2 . . . .
C1G C6G C7G C25G 0.1 . . . .
C1G C26G C27G C28G -132.9 . . . .
C1G C26G C27G C31G 6.3 . . . .
C2G C1G C6G C5G -4.2 . . . .
C2G C1G C6G C7G 143.4 . . . .
C2G C1G C26G C25G -141.4 . . . .
C2G C1G C26G C27G -1.9 . . . .
C2G C3G C4G C5G 4.9 . . . .
C2G C3G C4G C59G -135.0 . . . .
C2G C3G C34G C33G -2.3 . . . .
C2G C3G C34G C35G 141.4 . . . .
C2G C32G C33G C34G -10.9 . . . .
C2G C32G C33G C38G -146.8 . . . .
C3G C2G C32G C31G -141.5 . . . .
C3G C2G C32G C33G 8.6 . . . .
C3G C4G C5G C6G -5.4 . . . .
C3G C4G C5G C10G -140.4 . . . .
C3G C4G C59G C11G 143.2 . . . .
C3G C4G C59G C60G -2.6 . . . .
C3G C34G C35G C36G -139.2 . . . .
C3G C34G C35G C60G 3.0 . . . .
C4G C3G C34G C33G -145.5 . . . .
C4G C3G C34G C35G -1.8 . . . .
C4G C5G C6G C1G 4.8 . . . .
C4G C5G C6G C7G -135.2 . . . .
C4G C5G C10G C9G 137.7 . . . .
C4G C5G C10G C11G -6.8 . . . .
C4G C59G C60G C35G 3.7 . . . .
C4G C59G C60G C51G 138.9 . . . .
C5G C4G C59G C11G -1.0 . . . .
C5G C4G C59G C60G -146.7 . . . .
C5G C6G C7G C8G 4.6 . . . .
C5G C6G C7G C25G 144.8 . . . .
C5G C10G C11G C12G 148.0 . . . .
C5G C10G C11G C59G 6.4 . . . .
C6G C1G C2G C3G 3.5 . . . .
C6G C1G C2G C32G -137.1 . . . .
C6G C1G C26G C25G -1.7 . . . .
C6G C1G C26G C27G 137.9 . . . .
C6G C5G C10G C9G -1.3 . . . .
C6G C5G C10G C11G -145.8 . . . .
C6G C7G C8G C9G -3.7 . . . .
C6G C7G C8G C19G 134.7 . . . .
C6G C7G C25G C24G -142.0 . . . .
C6G C7G C25G C26G -1.1 . . . .
C7G C8G C9G C10G 0.7 . . . .
C7G C8G C9G C18G 142.2 . . . .
C7G C8G C19G C17G -141.8 . . . .
C7G C8G C19G C20G 2.4 . . . .
C7G C25G C26G C1G 1.8 . . . .
C7G C25G C26G C27G -143.2 . . . .
C8G C7G C25G C24G 1.5 . . . .
C8G C7G C25G C26G 142.5 . . . .
C8G C9G C10G C5G 1.8 . . . .
C8G C9G C10G C11G 138.8 . . . .
C8G C9G C18G C13G -139.4 . . . .
C8G C9G C18G C17G 2.8 . . . .
C8G C19G C20G C21G -141.4 . . . .
C8G C19G C20G C24G -0.7 . . . .
C9G C8G C19G C17G -0.5 . . . .
C9G C8G C19G C20G 143.7 . . . .
C9G C10G C11G C12G 2.3 . . . .
C9G C10G C11G C59G -139.2 . . . .
C10G C5G C6G C1G 138.2 . . . .
C10G C5G C6G C7G -1.8 . . . .
C10G C9G C18G C13G 0.7 . . . .
C10G C9G C18G C17G 142.9 . . . .
C10G C11G C12G C13G -2.6 . . . .
C10G C11G C12G C52G -137.2 . . . .
C10G C11G C59G C4G -3.9 . . . .
C10G C11G C59G C60G 139.9 . . . .
C11G C12G C13G C14G -141.0 . . . .
C11G C12G C13G C18G 2.0 . . . .
C11G C12G C52G C51G -2.3 . . . .
C11G C12G C52G C53G 141.4 . . . .
C11G C59G C60G C35G -136.4 . . . .
C11G C59G C60G C51G -1.2 . . . .
C12G C11G C59G C4G -146.0 . . . .
C12G C11G C59G C60G -2.3 . . . .
C12G C13G C14G C15G 144.6 . . . .
C12G C13G C14G C53G -0.8 . . . .
C12G C13G C18G C9G -0.9 . . . .
C12G C13G C18G C17G -137.3 . . . .
C12G C52G C53G C14G 0.9 . . . .
C12G C52G C53G C54G -139.1 . . . .
C13G C12G C52G C51G -145.0 . . . .
C13G C12G C52G C53G -1.3 . . . .
C13G C14G C15G C16G -10.9 . . . .
C13G C14G C15G C56G -140.7 . . . .
C13G C14G C53G C52G -0.1 . . . .
C13G C14G C53G C54G 145.1 . . . .
C14G C13G C18G C9G 140.4 . . . .
C14G C13G C18G C17G 4.0 . . . .
C14G C15G C16G C17G 14.7 . . . .
C14G C15G C16G C58G -135.8 . . . .
C14G C15G C56G C55G -2.4 . . . .
C14G C15G C56G C57G 144.7 . . . .
C14G C53G C54G C49G -141.8 . . . .
C14G C53G C54G C55G -3.5 . . . .
C15G C14G C53G C52G -140.9 . . . .
C15G C14G C53G C54G 4.4 . . . .
C15G C16G C17G C18G -8.7 . . . .
C15G C16G C17G C19G -144.6 . . . .
C15G C16G C58G C21G 143.5 . . . .
C15G C16G C58G C57G -2.7 . . . .
C15G C56G C57G C44G -140.6 . . . .
C15G C56G C57G C58G -3.9 . . . .
C16G C15G C56G C55G -145.2 . . . .
C16G C15G C56G C57G 1.9 . . . .
C16G C17G C18G C9G -139.9 . . . .
C16G C17G C18G C13G 1.4 . . . .
C16G C17G C19G C8G 148.0 . . . .
C16G C17G C19G C20G 5.4 . . . .
C17G C16G C58G C21G 4.4 . . . .
C17G C16G C58G C57G -141.8 . . . .
C17G C19G C20G C21G -5.0 . . . .
C17G C19G C20G C24G 135.6 . . . .
C18G C9G C10G C5G -138.3 . . . .
C18G C9G C10G C11G -1.4 . . . .
C18G C13G C14G C15G 1.2 . . . .
C18G C13G C14G C53G -144.2 . . . .
C18G C17G C19G C8G 2.1 . . . .
C18G C17G C19G C20G -140.5 . . . .
C19G C8G C9G C10G -142.9 . . . .
C19G C8G C9G C18G -1.4 . . . .
C19G C17G C18G C9G -2.9 . . . .
C19G C17G C18G C13G 138.3 . . . .
C19G C20G C21G C22G 143.5 . . . .
C19G C20G C21G C58G 4.0 . . . .
C19G C20G C24G C23G -142.8 . . . .
C19G C20G C24G C25G -0.4 . . . .
C20G C21G C22G C23G 2.6 . . . .
C20G C21G C22G C43G -137.7 . . . .
C20G C21G C58G C16G -3.0 . . . .
C20G C21G C58G C57G 136.7 . . . .
C20G C24G C25G C7G 0.0 . . . .
C20G C24G C25G C26G -137.5 . . . .
C21G C20G C24G C23G -0.2 . . . .
C21G C20G C24G C25G 142.1 . . . .
C21G C22G C23G C24G -2.7 . . . .
C21G C22G C23G C28G -145.6 . . . .
C21G C22G C43G C42G 131.4 . . . .
C21G C22G C43G C44G -3.5 . . . .
C22G C21G C58G C16G -140.5 . . . .
C22G C21G C58G C57G -0.7 . . . .
C22G C23G C24G C20G 1.7 . . . .
C22G C23G C24G C25G -141.6 . . . .
C22G C23G C28G C27G 139.9 . . . .
C22G C23G C28G C29G 4.0 . . . .
C22G C43G C44G C45G 146.0 . . . .
C22G C43G C44G C57G 2.4 . . . .
C23G C22G C43G C42G -5.6 . . . .
C23G C22G C43G C44G -140.5 . . . .
C23G C24G C25G C7G 138.6 . . . .
C23G C24G C25G C26G 1.0 . . . .
C23G C28G C29G C30G 138.5 . . . .
C23G C28G C29G C42G -6.3 . . . .
C24G C20G C21G C22G -1.7 . . . .
C24G C20G C21G C58G -141.2 . . . .
C24G C23G C28G C27G 3.9 . . . .
C24G C23G C28G C29G -132.0 . . . .
C24G C25G C26G C1G 142.0 . . . .
C24G C25G C26G C27G -3.1 . . . .
C25G C7G C8G C9G -141.1 . . . .
C25G C7G C8G C19G -2.7 . . . .
C25G C26G C27G C28G 6.4 . . . .
C25G C26G C27G C31G 145.6 . . . .
C26G C1G C2G C3G 138.8 . . . .
C26G C1G C2G C32G -1.8 . . . .
C26G C1G C6G C5G -146.6 . . . .
C26G C1G C6G C7G 1.0 . . . .
C26G C27G C28G C23G -7.1 . . . .
C26G C27G C28G C29G 139.5 . . . .
C26G C27G C31G C30G -146.1 . . . .
C26G C27G C31G C32G -8.0 . . . .
C27G C28G C29G C30G -1.5 . . . .
C27G C28G C29G C42G -146.4 . . . .
C27G C31G C32G C2G 5.3 . . . .
C27G C31G C32G C33G -133.6 . . . .
C28G C23G C24G C20G 141.7 . . . .
C28G C23G C24G C25G -1.6 . . . .
C28G C27G C31G C30G 2.5 . . . .
C28G C27G C31G C32G 140.6 . . . .
C28G C29G C30G C31G 3.2 . . . .
C28G C29G C30G C39G -137.5 . . . .
C28G C29G C42G C41G 140.9 . . . .
C28G C29G C42G C43G 2.3 . . . .
C29G C30G C31G C27G -3.3 . . . .
C29G C30G C31G C32G -143.7 . . . .
C29G C30G C39G C38G 134.1 . . . .
C29G C30G C39G C40G -4.7 . . . .
C29G C42G C43G C22G 3.5 . . . .
C29G C42G C43G C44G 139.3 . . . .
C30G C29G C42G C41G -3.7 . . . .
C30G C29G C42G C43G -142.2 . . . .
C30G C31G C32G C2G 139.4 . . . .
C30G C31G C32G C33G 0.5 . . . .
C30G C39G C40G C41G 0.4 . . . .
C30G C39G C40G C48G 144.1 . . . .
C31G C27G C28G C23G -147.3 . . . .
C31G C27G C28G C29G -0.7 . . . .
C31G C30G C39G C38G -3.0 . . . .
C31G C30G C39G C40G -141.8 . . . .
C31G C32G C33G C34G 135.9 . . . .
C31G C32G C33G C38G 0.0 . . . .
C32G C2G C3G C4G 135.6 . . . .
C32G C2G C3G C34G -4.1 . . . .
C32G C33G C34G C3G 9.3 . . . .
C32G C33G C34G C35G -130.0 . . . .
C32G C33G C38G C37G 132.0 . . . .
C32G C33G C38G C39G -1.9 . . . .
C33G C34G C35G C36G -7.3 . . . .
C33G C34G C35G C60G 134.9 . . . .
C33G C38G C39G C30G 3.4 . . . .
C33G C38G C39G C40G 144.7 . . . .
C34G C3G C4G C5G 141.6 . . . .
C34G C3G C4G C59G 1.7 . . . .
C34G C33G C38G C37G -9.5 . . . .
C34G C33G C38G C39G -143.4 . . . .
C34G C35G C36G C37G 2.1 . . . .
C34G C35G C36G C50G 143.3 . . . .
C34G C35G C60G C51G -143.7 . . . .
C34G C35G C60G C59G -4.0 . . . .
C35G C36G C37G C38G -1.2 . . . .
C35G C36G C37G C48G 137.4 . . . .
C35G C36G C50G C49G -140.5 . . . .
C35G C36G C50G C51G 2.5 . . . .
C36G C35G C60G C51G 1.3 . . . .
C36G C35G C60G C59G 141.0 . . . .
C36G C37G C38G C33G 6.3 . . . .
C36G C37G C38G C39G 144.4 . . . .
C36G C37G C48G C40G -141.6 . . . .
C36G C37G C48G C47G -0.7 . . . .
C36G C50G C51G C52G -145.9 . . . .
C36G C50G C51G C60G -1.8 . . . .
C37G C36G C50G C49G -0.3 . . . .
C37G C36G C50G C51G 142.7 . . . .
C37G C38G C39G C30G -141.6 . . . .
C37G C38G C39G C40G -0.3 . . . .
C38G C33G C34G C3G 149.7 . . . .
C38G C33G C34G C35G 10.5 . . . .
C38G C37G C48G C40G 1.1 . . . .
C38G C37G C48G C47G 142.1 . . . .
C38G C39G C40G C41G -142.6 . . . .
C38G C39G C40G C48G 1.0 . . . .
C39G C30G C31G C27G 141.5 . . . .
C39G C30G C31G C32G 1.1 . . . .
C39G C40G C41G C42G 1.8 . . . .
C39G C40G C41G C45G 137.8 . . . .
C39G C40G C48G C37G -1.4 . . . .
C39G C40G C48G C47G -144.2 . . . .
C40G C41G C42G C29G -0.2 . . . .
C40G C41G C42G C43G 142.5 . . . .
C40G C41G C45G C44G -138.5 . . . .
C40G C41G C45G C46G 6.5 . . . .
C41G C40G C48G C37G 142.2 . . . .
C41G C40G C48G C47G -0.7 . . . .
C41G C42G C43G C22G -139.4 . . . .
C41G C42G C43G C44G -3.6 . . . .
C41G C45G C46G C47G -8.1 . . . .
C41G C45G C46G C55G -141.5 . . . .
C42G C29G C30G C31G 147.1 . . . .
C42G C29G C30G C39G 6.4 . . . .
C42G C41G C45G C44G 3.1 . . . .
C42G C41G C45G C46G 148.0 . . . .
C42G C43G C44G C45G 5.1 . . . .
C42G C43G C44G C57G -138.5 . . . .
C43G C22G C23G C24G 145.2 . . . .
C43G C22G C23G C28G 2.3 . . . .
C43G C44G C45G C41G -5.1 . . . .
C43G C44G C45G C46G -145.0 . . . .
C43G C44G C57G C56G 135.5 . . . .
C43G C44G C57G C58G -0.9 . . . .
C44G C45G C46G C47G 133.1 . . . .
C44G C45G C46G C55G -0.3 . . . .
C44G C57G C58G C16G 142.4 . . . .
C44G C57G C58G C21G 0.1 . . . .
C45G C41G C42G C29G -142.3 . . . .
C45G C41G C42G C43G 0.4 . . . .
C45G C44G C57G C56G 0.2 . . . .
C45G C44G C57G C58G -136.3 . . . .
C45G C46G C47G C48G 5.3 . . . .
C45G C46G C47G C49G -136.9 . . . .
C45G C46G C55G C54G 145.3 . . . .
C45G C46G C55G C56G 6.5 . . . .
C46G C47G C48G C37G -138.7 . . . .
C46G C47G C48G C40G 0.0 . . . .
C46G C47G C49G C50G 143.1 . . . .
C46G C47G C49G C54G 1.4 . . . .
C46G C55G C56G C15G 134.4 . . . .
C46G C55G C56G C57G -9.4 . . . .
C47G C46G C55G C54G -0.7 . . . .
C47G C46G C55G C56G -139.4 . . . .
C47G C49G C50G C36G -0.1 . . . .
C47G C49G C50G C51G -137.3 . . . .
C47G C49G C54G C53G 141.4 . . . .
C47G C49G C54G C55G -2.0 . . . .
C48G C37G C38G C33G -138.6 . . . .
C48G C37G C38G C39G -0.5 . . . .
C48G C40G C41G C42G -138.6 . . . .
C48G C40G C41G C45G -2.7 . . . .
C48G C47G C49G C50G 0.0 . . . .
C48G C47G C49G C54G -141.6 . . . .
C49G C47G C48G C37G 0.3 . . . .
C49G C47G C48G C40G 139.1 . . . .
C49G C50G C51G C52G -3.4 . . . .
C49G C50G C51G C60G 140.8 . . . .
C49G C54G C55G C46G 1.5 . . . .
C49G C54G C55G C56G 140.0 . . . .
C50G C36G C37G C38G -138.0 . . . .
C50G C36G C37G C48G 0.6 . . . .
C50G C49G C54G C53G -0.5 . . . .
C50G C49G C54G C55G -143.9 . . . .
C50G C51G C52G C12G 138.8 . . . .
C50G C51G C52G C53G -0.9 . . . .
C50G C51G C60G C35G 0.3 . . . .
C50G C51G C60G C59G -141.5 . . . .
C51G C52G C53G C14G 144.8 . . . .
C51G C52G C53G C54G 4.8 . . . .
C52G C12G C13G C14G 1.3 . . . .
C52G C12G C13G C18G 144.3 . . . .
C52G C51G C60G C35G 144.9 . . . .
C52G C51G C60G C59G 3.1 . . . .
C52G C53G C54G C49G -3.8 . . . .
C52G C53G C54G C55G 134.5 . . . .
C53G C14G C15G C16G 128.2 . . . .
C53G C14G C15G C56G -1.6 . . . .
C53G C54G C55G C46G -138.8 . . . .
C53G C54G C55G C56G -0.2 . . . .
C54G C49G C50G C36G 141.2 . . . .
C54G C49G C50G C51G 4.0 . . . .
C54G C55G C56G C15G 3.3 . . . .
C54G C55G C56G C57G -140.5 . . . .
C55G C46G C47G C48G 141.8 . . . .
C55G C46G C47G C49G -0.4 . . . .
C55G C56G C57G C44G 6.2 . . . .
C55G C56G C57G C58G 142.9 . . . .
C56G C15G C16G C17G 150.9 . . . .
C56G C15G C16G C58G 0.4 . . . .
C56G C57G C58G C16G 4.0 . . . .
C56G C57G C58G C21G -138.3 . . . .
C57G C44G C45G C41G 137.2 . . . .
C57G C44G C45G C46G -2.7 . . . .
C58G C16G C17G C18G 130.9 . . . .
C58G C16G C17G C19G -4.9 . . . .
C58G C21G C22G C23G 143.1 . . . .
C58G C21G C22G C43G 2.8 . . . .
C59G C4G C5G C6G 139.9 . . . .
C59G C4G C5G C10G 4.9 . . . .
C59G C11G C12G C13G 138.6 . . . .
C59G C11G C12G C52G 4.0 . . . .
C60G C35G C36G C37G -143.6 . . . .
C60G C35G C36G C50G -2.4 . . . .
C60G C51G C52G C12G -1.5 . . . .
C60G C51G C52G C53G -141.2 . . . .
C1H C2H C3H C4H 1.5 . . . .
C1H C2H C3H C34H -141.4 . . . .
C1H C2H C32H C31H 2.6 . . . .
C1H C2H C32H C33H 147.7 . . . .
C1H C6H C7H C8H -142.4 . . . .
C1H C6H C7H C25H -0.8 . . . .
C1H C26H C27H C28H -133.2 . . . .
C1H C26H C27H C31H 2.1 . . . .
C2H C1H C6H C5H -6.5 . . . .
C2H C1H C6H C7H 142.7 . . . .
C2H C1H C26H C25H -143.3 . . . .
C2H C1H C26H C27H -0.3 . . . .
C2H C3H C4H C5H -4.1 . . . .
C2H C3H C4H C59H -141.2 . . . .
C2H C3H C34H C33H -3.7 . . . .
C2H C3H C34H C35H 141.3 . . . .
C2H C32H C33H C34H -8.0 . . . .
C2H C32H C33H C38H -145.7 . . . .
C3H C2H C32H C31H -140.0 . . . .
C3H C2H C32H C33H 5.1 . . . .
C3H C4H C5H C6H 0.8 . . . .
C3H C4H C5H C10H -135.8 . . . .
C3H C4H C59H C11H 142.1 . . . .
C3H C4H C59H C60H -1.5 . . . .
C3H C34H C35H C36H -139.3 . . . .
C3H C34H C35H C60H 2.0 . . . .
C4H C3H C34H C33H -145.3 . . . .
C4H C3H C34H C35H -0.3 . . . .
C4H C5H C6H C1H 4.2 . . . .
C4H C5H C6H C7H -136.5 . . . .
C4H C5H C10H C9H 136.9 . . . .
C4H C5H C10H C11H -6.9 . . . .
C4H C59H C60H C35H 3.1 . . . .
C4H C59H C60H C51H 136.0 . . . .
C5H C4H C59H C11H -3.5 . . . .
C5H C4H C59H C60H -147.1 . . . .
C5H C6H C7H C8H 2.3 . . . .
C5H C6H C7H C25H 143.9 . . . .
C5H C10H C11H C12H 146.0 . . . .
C5H C10H C11H C59H 4.4 . . . .
C6H C1H C2H C3H 3.2 . . . .
C6H C1H C2H C32H -135.8 . . . .
C6H C1H C26H C25H -3.5 . . . .
C6H C1H C26H C27H 139.5 . . . .
C6H C5H C10H C9H -2.7 . . . .
C6H C5H C10H C11H -146.4 . . . .
C6H C7H C8H C9H -2.1 . . . .
C6H C7H C8H C19H 136.4 . . . .
C6H C7H C25H C24H -142.7 . . . .
C6H C7H C25H C26H -1.4 . . . .
C7H C8H C9H C10H -0.2 . . . .
C7H C8H C9H C18H 142.0 . . . .
C7H C8H C19H C17H -142.1 . . . .
C7H C8H C19H C20H 1.0 . . . .
C7H C25H C26H C1H 3.2 . . . .
C7H C25H C26H C27H -141.9 . . . .
C8H C7H C25H C24H 0.4 . . . .
C8H C7H C25H C26H 141.7 . . . .
C8H C9H C10H C5H 2.7 . . . .
C8H C9H C10H C11H 139.1 . . . .
C8H C9H C18H C13H -140.3 . . . .
C8H C9H C18H C17H 1.5 . . . .
C8H C19H C20H C21H -139.4 . . . .
C8H C19H C20H C24H 1.9 . . . .
C9H C8H C19H C17H -0.5 . . . .
C9H C8H C19H C20H 142.6 . . . .
C9H C10H C11H C12H 1.2 . . . .
C9H C10H C11H C59H -140.3 . . . .
C10H C5H C6H C1H 140.8 . . . .
C10H C5H C6H C7H 0.1 . . . .
C10H C9H C18H C13H 0.7 . . . .
C10H C9H C18H C17H 142.5 . . . .
C10H C11H C12H C13H 0.7 . . . .
C10H C11H C12H C52H -136.7 . . . .
C10H C11H C59H C4H -0.7 . . . .
C10H C11H C59H C60H 142.8 . . . .
C11H C12H C13H C14H -142.4 . . . .
C11H C12H C13H C18H -2.0 . . . .
C11H C12H C52H C51H -1.6 . . . .
C11H C12H C52H C53H 140.6 . . . .
C11H C59H C60H C35H -137.6 . . . .
C11H C59H C60H C51H -4.7 . . . .
C12H C11H C59H C4H -142.0 . . . .
C12H C11H C59H C60H 1.5 . . . .
C12H C13H C14H C15H 144.4 . . . .
C12H C13H C14H C53H -1.2 . . . .
C12H C13H C18H C9H 1.2 . . . .
C12H C13H C18H C17H -138.0 . . . .
C12H C52H C53H C14H 2.5 . . . .
C12H C52H C53H C54H -138.6 . . . .
C13H C12H C52H C51H -145.4 . . . .
C13H C12H C52H C53H -3.2 . . . .
C13H C14H C15H C16H -11.0 . . . .
C13H C14H C15H C56H -141.8 . . . .
C13H C14H C53H C52H -0.9 . . . .
C13H C14H C53H C54H 144.7 . . . .
C14H C13H C18H C9H 138.3 . . . .
C14H C13H C18H C17H -0.9 . . . .
C14H C15H C16H C17H 16.3 . . . .
C14H C15H C16H C58H -138.5 . . . .
C14H C15H C56H C55H 0.2 . . . .
C14H C15H C56H C57H 142.1 . . . .
C14H C53H C54H C49H -140.8 . . . .
C14H C53H C54H C55H -2.9 . . . .
C15H C14H C53H C52H -142.9 . . . .
C15H C14H C53H C54H 2.7 . . . .
C15H C16H C17H C18H -15.0 . . . .
C15H C16H C17H C19H -144.8 . . . .
C15H C16H C58H C21H 143.5 . . . .
C15H C16H C58H C57H 2.5 . . . .
C15H C56H C57H C44H -139.5 . . . .
C15H C56H C57H C58H 1.7 . . . .
C16H C15H C56H C55H -142.1 . . . .
C16H C15H C56H C57H -0.3 . . . .
C16H C17H C18H C9H -133.0 . . . .
C16H C17H C18H C13H 10.1 . . . .
C16H C17H C19H C8H 147.8 . . . .
C16H C17H C19H C20H 4.7 . . . .
C17H C16H C58H C21H 4.1 . . . .
C17H C16H C58H C57H -137.0 . . . .
C17H C19H C20H C21H -3.6 . . . .
C17H C19H C20H C24H 137.7 . . . .
C18H C9H C10H C5H -138.4 . . . .
C18H C9H C10H C11H -2.0 . . . .
C18H C13H C14H C15H 3.5 . . . .
C18H C13H C14H C53H -142.1 . . . .
C18H C17H C19H C8H 1.2 . . . .
C18H C17H C19H C20H -141.8 . . . .
C19H C8H C9H C10H -142.7 . . . .
C19H C8H C9H C18H -0.5 . . . .
C19H C17H C18H C9H -1.6 . . . .
C19H C17H C18H C13H 141.5 . . . .
C19H C20H C21H C22H 143.7 . . . .
C19H C20H C21H C58H 2.1 . . . .
C19H C20H C24H C23H -143.9 . . . .
C19H C20H C24H C25H -3.6 . . . .
C20H C21H C22H C23H 1.3 . . . .
C20H C21H C22H C43H -141.6 . . . .
C20H C21H C58H C16H -1.3 . . . .
C20H C21H C58H C57H 138.6 . . . .
C20H C24H C25H C7H 2.4 . . . .
C20H C24H C25H C26H -137.1 . . . .
C21H C20H C24H C23H -0.7 . . . .
C21H C20H C24H C25H 139.6 . . . .
C21H C22H C23H C24H -1.7 . . . .
C21H C22H C23H C28H -146.1 . . . .
C21H C22H C43H C42H 137.4 . . . .
C21H C22H C43H C44H 1.6 . . . .
C22H C21H C58H C16H -138.0 . . . .
C22H C21H C58H C57H 1.9 . . . .
C22H C23H C24H C20H 1.4 . . . .
C22H C23H C24H C25H -141.5 . . . .
C22H C23H C28H C27H 143.0 . . . .
C22H C23H C28H C29H 4.1 . . . .
C22H C43H C44H C45H 142.6 . . . .
C22H C43H C44H C57H -1.4 . . . .
C23H C22H C43H C42H -1.0 . . . .
C23H C22H C43H C44H -136.8 . . . .
C23H C24H C25H C7H 138.5 . . . .
C23H C24H C25H C26H -1.0 . . . .
C23H C28H C29H C30H 140.4 . . . .
C23H C28H C29H C42H -4.2 . . . .
C24H C20H C21H C22H -0.5 . . . .
C24H C20H C21H C58H -142.1 . . . .
C24H C23H C28H C27H 6.4 . . . .
C24H C23H C28H C29H -132.5 . . . .
C24H C25H C26H C1H 144.0 . . . .
C24H C25H C26H C27H -1.2 . . . .
C25H C7H C8H C9H -140.6 . . . .
C25H C7H C8H C19H -2.0 . . . .
C25H C26H C27H C28H 6.6 . . . .
C25H C26H C27H C31H 141.9 . . . .
C26H C1H C2H C3H 137.0 . . . .
C26H C1H C2H C32H -2.0 . . . .
C26H C1H C6H C5H -146.6 . . . .
C26H C1H C6H C7H 2.6 . . . .
C26H C27H C28H C23H -9.2 . . . .
C26H C27H C28H C29H 138.4 . . . .
C26H C27H C31H C30H -143.3 . . . .
C26H C27H C31H C32H -1.6 . . . .
C27H C28H C29H C30H 0.2 . . . .
C27H C28H C29H C42H -144.5 . . . .
C27H C31H C32H C2H -0.8 . . . .
C27H C31H C32H C33H -136.9 . . . .
C28H C23H C24H C20H 140.6 . . . .
C28H C23H C24H C25H -2.3 . . . .
C28H C27H C31H C30H 2.3 . . . .
C28H C27H C31H C32H 144.0 . . . .
C28H C29H C30H C31H 1.4 . . . .
C28H C29H C30H C39H -139.9 . . . .
C28H C29H C42H C41H 141.4 . . . .
C28H C29H C42H C43H 1.2 . . . .
C29H C30H C31H C27H -2.3 . . . .
C29H C30H C31H C32H -143.3 . . . .
C29H C30H C39H C38H 134.0 . . . .
C29H C30H C39H C40H -3.2 . . . .
C29H C42H C43H C22H 0.9 . . . .
C29H C42H C43H C44H 141.6 . . . .
C30H C29H C42H C41H 0.3 . . . .
C30H C29H C42H C43H -139.8 . . . .
C30H C31H C32H C2H 137.2 . . . .
C30H C31H C32H C33H 1.1 . . . .
C30H C39H C40H C41H 0.8 . . . .
C30H C39H C40H C48H 142.0 . . . .
C31H C27H C28H C23H -149.0 . . . .
C31H C27H C28H C29H -1.5 . . . .
C31H C30H C39H C38H -4.4 . . . .
C31H C30H C39H C40H -141.5 . . . .
C31H C32H C33H C34H 137.6 . . . .
C31H C32H C33H C38H -0.2 . . . .
C32H C2H C3H C4H 142.1 . . . .
C32H C2H C3H C34H -0.8 . . . .
C32H C33H C34H C3H 7.7 . . . .
C32H C33H C34H C35H -134.8 . . . .
C32H C33H C38H C37H 133.7 . . . .
C32H C33H C38H C39H -2.7 . . . .
C33H C34H C35H C36H -4.8 . . . .
C33H C34H C35H C60H 136.4 . . . .
C33H C38H C39H C30H 5.1 . . . .
C33H C38H C39H C40H 145.9 . . . .
C34H C3H C4H C5H 137.2 . . . .
C34H C3H C4H C59H 0.1 . . . .
C34H C33H C38H C37H -7.0 . . . .
C34H C33H C38H C39H -143.4 . . . .
C34H C35H C36H C37H 1.0 . . . .
C34H C35H C36H C50H 141.8 . . . .
C34H C35H C60H C51H -141.8 . . . .
C34H C35H C60H C59H -3.4 . . . .
C35H C36H C37H C38H -0.5 . . . .
C35H C36H C37H C48H 136.7 . . . .
C35H C36H C50H C49H -139.5 . . . .
C35H C36H C50H C51H 1.9 . . . .
C36H C35H C60H C51H 2.2 . . . .
C36H C35H C60H C59H 140.6 . . . .
C36H C37H C38H C33H 4.4 . . . .
C36H C37H C38H C39H 144.3 . . . .
C36H C37H C48H C40H -141.7 . . . .
C36H C37H C48H C47H 1.0 . . . .
C36H C50H C51H C52H -143.4 . . . .
C36H C50H C51H C60H -0.5 . . . .
C37H C36H C50H C49H 2.3 . . . .
C37H C36H C50H C51H 143.7 . . . .
C37H C38H C39H C30H -140.0 . . . .
C37H C38H C39H C40H 0.8 . . . .
C38H C33H C34H C3H 150.1 . . . .
C38H C33H C34H C35H 7.6 . . . .
C38H C37H C48H C40H 0.1 . . . .
C38H C37H C48H C47H 142.8 . . . .
C38H C39H C40H C41H -142.1 . . . .
C38H C39H C40H C48H -0.8 . . . .
C39H C30H C31H C27H 142.3 . . . .
C39H C30H C31H C32H 1.3 . . . .
C39H C40H C41H C42H 2.1 . . . .
C39H C40H C41H C45H 139.0 . . . .
C39H C40H C48H C37H 0.5 . . . .
C39H C40H C48H C47H -143.2 . . . .
C40H C41H C42H C29H -2.7 . . . .
C40H C41H C42H C43H 141.1 . . . .
C40H C41H C45H C44H -141.3 . . . .
C40H C41H C45H C46H 2.8 . . . .
C41H C40H C48H C37H 141.2 . . . .
C41H C40H C48H C47H -2.4 . . . .
C41H C42H C43H C22H -140.5 . . . .
C41H C42H C43H C44H 0.2 . . . .
C41H C45H C46H C47H -4.4 . . . .
C41H C45H C46H C55H -140.5 . . . .
C42H C29H C30H C31H 143.9 . . . .
C42H C29H C30H C39H 2.6 . . . .
C42H C41H C45H C44H 3.4 . . . .
C42H C41H C45H C46H 147.5 . . . .
C42H C43H C44H C45H 1.9 . . . .
C42H C43H C44H C57H -142.1 . . . .
C43H C22H C23H C24H 143.0 . . . .
C43H C22H C23H C28H -1.4 . . . .
C43H C44H C45H C41H -3.4 . . . .
C43H C44H C45H C46H -143.6 . . . .
C43H C44H C57H C56H 138.4 . . . .
C43H C44H C57H C58H 1.6 . . . .
C44H C45H C46H C47H 135.3 . . . .
C44H C45H C46H C55H -0.8 . . . .
C44H C57H C58H C16H 137.9 . . . .
C44H C57H C58H C21H -1.8 . . . .
C45H C41H C42H C29H -146.0 . . . .
C45H C41H C42H C43H -2.1 . . . .
C45H C44H C57H C56H 0.9 . . . .
C45H C44H C57H C58H -135.9 . . . .
C45H C46H C47H C48H 2.5 . . . .
C45H C46H C47H C49H -138.9 . . . .
C45H C46H C55H C54H 145.6 . . . .
C45H C46H C55H C56H 5.0 . . . .
C46H C47H C48H C37H -138.6 . . . .
C46H C47H C48H C40H 1.3 . . . .
C46H C47H C49H C50H 142.3 . . . .
C46H C47H C49H C54H -0.6 . . . .
C46H C55H C56H C15H 133.4 . . . .
C46H C55H C56H C57H -5.9 . . . .
C47H C46H C55H C54H -1.2 . . . .
C47H C46H C55H C56H -141.8 . . . .
C47H C49H C50H C36H -1.6 . . . .
C47H C49H C50H C51H -139.4 . . . .
C47H C49H C54H C53H 142.0 . . . .
C47H C49H C54H C55H -0.3 . . . .
C48H C37H C38H C33H -140.4 . . . .
C48H C37H C38H C39H -0.6 . . . .
C48H C40H C41H C42H -136.5 . . . .
C48H C40H C41H C45H 0.4 . . . .
C48H C47H C49H C50H 0.5 . . . .
C48H C47H C49H C54H -142.3 . . . .
C49H C47H C48H C37H -0.2 . . . .
C49H C47H C48H C40H 139.7 . . . .
C49H C50H C51H C52H 0.4 . . . .
C49H C50H C51H C60H 143.3 . . . .
C49H C54H C55H C46H 0.9 . . . .
C49H C54H C55H C56H 142.0 . . . .
C50H C36H C37H C38H -139.2 . . . .
C50H C36H C37H C48H -2.0 . . . .
C50H C49H C54H C53H -0.1 . . . .
C50H C49H C54H C55H -142.5 . . . .
C50H C51H C52H C12H 136.8 . . . .
C50H C51H C52H C53H -3.4 . . . .
C50H C51H C60H C35H -1.0 . . . .
C50H C51H C60H C59H -140.6 . . . .
C51H C52H C53H C14H 146.2 . . . .
C51H C52H C53H C54H 5.1 . . . .
C52H C12H C13H C14H 2.5 . . . .
C52H C12H C13H C18H 142.9 . . . .
C52H C51H C60H C35H 144.6 . . . .
C52H C51H C60H C59H 5.0 . . . .
C52H C53H C54H C49H -3.2 . . . .
C52H C53H C54H C55H 134.7 . . . .
C53H C14H C15H C16H 129.5 . . . .
C53H C14H C15H C56H -1.3 . . . .
C53H C54H C55H C46H -139.1 . . . .
C53H C54H C55H C56H 1.9 . . . .
C54H C49H C50H C36H 139.2 . . . .
C54H C49H C50H C51H 1.5 . . . .
C54H C55H C56H C15H -0.5 . . . .
C54H C55H C56H C57H -139.7 . . . .
C55H C46H C47H C48H 142.4 . . . .
C55H C46H C47H C49H 1.1 . . . .
C55H C56H C57H C44H 3.2 . . . .
C55H C56H C57H C58H 144.4 . . . .
C56H C15H C16H C17H 153.5 . . . .
C56H C15H C16H C58H -1.2 . . . .
C56H C57H C58H C16H -2.7 . . . .
C56H C57H C58H C21H -142.4 . . . .
C57H C44H C45H C41H 138.4 . . . .
C57H C44H C45H C46H -1.8 . . . .
C58H C16H C17H C18H 124.6 . . . .
C58H C16H C17H C19H -5.2 . . . .
C58H C21H C22H C23H 141.1 . . . .
C58H C21H C22H C43H -1.8 . . . .
C59H C4H C5H C6H 143.1 . . . .
C59H C4H C5H C10H 6.5 . . . .
C59H C11H C12H C13H 139.3 . . . .
C59H C11H C12H C52H 1.9 . . . .
C60H C35H C36H C37H -143.5 . . . .
C60H C35H C36H C50H -2.7 . . . .
C60H C51H C52H C12H -1.8 . . . .
C60H C51H C52H C53H -142.0 . . . .
C1I C2I C3I C4I 1.6 . . . .
C1I C2I C3I C13I -141.3 . . . .
C1I C2I C9I C14I 2.5 . . . .
C1I C2I C9I C15I 147.7 . . . .
C1I C6I C10I C11I -0.7 . . . .
C1I C6I C10I C17I -142.4 . . . .
C1I C8I C11I C10I 3.4 . . . .
C1I C8I C11I C18I 143.9 . . . .
C1I C8I C12I C14I 2.1 . . . .
C1I C8I C12I C19I -133.2 . . . .
C2I C1I C6I C5I -6.4 . . . .
C2I C1I C6I C10I 142.8 . . . .
C2I C1I C8I C11I -143.5 . . . .
C2I C1I C8I C12I -0.4 . . . .
C2I C3I C4I C5I -4.1 . . . .
C2I C3I C4I C20I -141.3 . . . .
C2I C3I C13I C15I -3.8 . . . .
C2I C3I C13I C21I 141.1 . . . .
C2I C9I C14I C12I -0.8 . . . .
C2I C9I C14I C22I 137.3 . . . .
C2I C9I C15I C13I -8.1 . . . .
C2I C9I C15I C23I -145.8 . . . .
C3I C2I C9I C14I -140.0 . . . .
C3I C2I C9I C15I 5.2 . . . .
C3I C4I C5I C6I 0.8 . . . .
C3I C4I C5I C16I -135.8 . . . .
C3I C4I C20I C26I 142.1 . . . .
C3I C4I C20I C31I -1.5 . . . .
C3I C13I C15I C9I 7.8 . . . .
C3I C13I C15I C23I 150.2 . . . .
C3I C13I C21I C31I 2.3 . . . .
C3I C13I C21I C32I -139.5 . . . .
C4I C3I C13I C15I -145.4 . . . .
C4I C3I C13I C21I -0.5 . . . .
C4I C5I C6I C1I 4.1 . . . .
C4I C5I C6I C10I -136.5 . . . .
C4I C5I C16I C25I 136.9 . . . .
C4I C5I C16I C26I -6.8 . . . .
C4I C20I C26I C16I -0.7 . . . .
C4I C20I C26I C35I -142.0 . . . .
C4I C20I C31I C21I 3.3 . . . .
C4I C20I C31I C41I 136.0 . . . .
C5I C4I C20I C26I -3.5 . . . .
C5I C4I C20I C31I -147.1 . . . .
C5I C6I C10I C11I 144.0 . . . .
C5I C6I C10I C17I 2.3 . . . .
C5I C16I C25I C17I 2.7 . . . .
C5I C16I C25I C34I -138.5 . . . .
C5I C16I C26I C20I 4.3 . . . .
C5I C16I C26I C35I 145.9 . . . .
C6I C1I C2I C3I 3.0 . . . .
C6I C1I C2I C9I -135.8 . . . .
C6I C1I C8I C11I -3.6 . . . .
C6I C1I C8I C12I 139.5 . . . .
C6I C5I C16I C25I -2.7 . . . .
C6I C5I C16I C26I -146.5 . . . .
C6I C10I C11I C8I -1.6 . . . .
C6I C10I C11I C18I -142.7 . . . .
C6I C10I C17I C25I -2.2 . . . .
C6I C10I C17I C27I 136.4 . . . .
C7I C44I C52I C51I 139.6 . . . .
C7I C44I C52I C58I 1.4 . . . .
C7I C45I C53I C49I -141.2 . . . .
C7I C45I C53I C58I 3.1 . . . .
C8I C1I C2I C3I 137.0 . . . .
C8I C1I C2I C9I -1.9 . . . .
C8I C1I C6I C5I -146.6 . . . .
C8I C1I C6I C10I 2.6 . . . .
C8I C11I C18I C28I -137.1 . . . .
C8I C11I C18I C29I -0.8 . . . .
C8I C12I C14I C9I -1.5 . . . .
C8I C12I C14I C22I -143.2 . . . .
C8I C12I C19I C29I -9.2 . . . .
C8I C12I C19I C30I 138.3 . . . .
C9I C2I C3I C4I 142.1 . . . .
C9I C2I C3I C13I -0.8 . . . .
C9I C14I C22I C24I 1.2 . . . .
C9I C14I C22I C30I -143.4 . . . .
C9I C15I C23I C24I -2.6 . . . .
C9I C15I C23I C33I 133.5 . . . .
C10I C11I C18I C28I 2.3 . . . .
C10I C11I C18I C29I 138.6 . . . .
C10I C17I C25I C16I -0.2 . . . .
C10I C17I C25I C34I 142.1 . . . .
C10I C17I C27I C28I 1.0 . . . .
C10I C17I C27I C36I -142.1 . . . .
C11I C8I C12I C14I 141.9 . . . .
C11I C8I C12I C19I 6.7 . . . .
C11I C10I C17I C25I -140.6 . . . .
C11I C10I C17I C27I -2.0 . . . .
C11I C18I C28I C27I -3.5 . . . .
C11I C18I C28I C37I 139.6 . . . .
C11I C18I C29I C19I -2.4 . . . .
C11I C18I C29I C38I -141.6 . . . .
C12I C8I C11I C10I -141.8 . . . .
C12I C8I C11I C18I -1.3 . . . .
C12I C14I C22I C24I 142.3 . . . .
C12I C14I C22I C30I -2.3 . . . .
C12I C19I C29I C18I 6.5 . . . .
C12I C19I C29I C38I 143.1 . . . .
C12I C19I C30I C22I 0.2 . . . .
C12I C19I C30I C39I -144.4 . . . .
C13I C3I C4I C5I 137.2 . . . .
C13I C3I C4I C20I 0.1 . . . .
C13I C15I C23I C24I -143.3 . . . .
C13I C15I C23I C33I -7.3 . . . .
C13I C21I C31I C20I -3.7 . . . .
C13I C21I C31I C41I -142.1 . . . .
C13I C21I C32I C33I 1.3 . . . .
C13I C21I C32I C43I 141.9 . . . .
C14I C9I C15I C13I 137.5 . . . .
C14I C9I C15I C23I -0.2 . . . .
C14I C12I C19I C29I -149.0 . . . .
C14I C12I C19I C30I -1.5 . . . .
C14I C22I C24I C7I -141.5 . . . .
C14I C22I C24I C23I -4.2 . . . .
C14I C22I C30I C19I 1.3 . . . .
C14I C22I C30I C39I 143.9 . . . .
C15I C9I C14I C12I -137.0 . . . .
C15I C9I C14I C22I 1.1 . . . .
C15I C13I C21I C31I 136.6 . . . .
C15I C13I C21I C32I -5.1 . . . .
C15I C23I C24I C7I 145.9 . . . .
C15I C23I C24I C22I 4.9 . . . .
C15I C23I C33I C32I 4.7 . . . .
C15I C23I C33I C44I -140.2 . . . .
C16I C5I C6I C1I 140.8 . . . .
C16I C5I C6I C10I 0.1 . . . .
C16I C25I C34I C36I 142.5 . . . .
C16I C25I C34I C46I 0.9 . . . .
C16I C26I C35I C42I -136.8 . . . .
C16I C26I C35I C46I 0.7 . . . .
C17I C10I C11I C8I 141.5 . . . .
C17I C10I C11I C18I 0.4 . . . .
C17I C25I C34I C36I 1.4 . . . .
C17I C25I C34I C46I -140.2 . . . .
C17I C27I C28I C18I 1.7 . . . .
C17I C27I C28I C37I -139.4 . . . .
C17I C27I C36I C34I 1.2 . . . .
C17I C27I C36I C47I 147.9 . . . .
C18I C28I C37I C38I -0.3 . . . .
C18I C28I C37I C48I -142.1 . . . .
C18I C29I C38I C37I -1.6 . . . .
C18I C29I C38I C40I 142.8 . . . .
C19I C12I C14I C9I 144.1 . . . .
C19I C12I C14I C22I 2.4 . . . .
C19I C29I C38I C37I -146.0 . . . .
C19I C29I C38I C40I -1.6 . . . .
C19I C30I C39I C40I 1.4 . . . .
C19I C30I C39I C45I 141.5 . . . .
C20I C4I C5I C6I 143.1 . . . .
C20I C4I C5I C16I 6.5 . . . .
C20I C26I C35I C42I 1.8 . . . .
C20I C26I C35I C46I 139.3 . . . .
C20I C31I C41I C42I 5.0 . . . .
C20I C31I C41I C43I -140.6 . . . .
C21I C13I C15I C9I -134.6 . . . .
C21I C13I C15I C23I 7.8 . . . .
C21I C31I C41I C42I 144.5 . . . .
C21I C31I C41I C43I -1.1 . . . .
C21I C32I C33I C23I -0.8 . . . .
C21I C32I C33I C44I 136.5 . . . .
C21I C32I C43I C41I 2.1 . . . .
C21I C32I C43I C51I -139.4 . . . .
C22I C30I C39I C40I -139.7 . . . .
C22I C30I C39I C45I 0.5 . . . .
C23I C33I C44I C7I 0.1 . . . .
C23I C33I C44I C52I 142.8 . . . .
C24I C7I C44I C33I 0.5 . . . .
C24I C7I C44I C52I -143.1 . . . .
C24I C7I C45I C39I 2.3 . . . .
C24I C7I C45I C53I 138.9 . . . .
C24I C22I C30I C19I -139.8 . . . .
C24I C22I C30I C39I 2.7 . . . .
C24I C23I C33I C32I 144.3 . . . .
C24I C23I C33I C44I -0.6 . . . .
C25I C16I C26I C20I -140.3 . . . .
C25I C16I C26I C35I 1.3 . . . .
C25I C17I C27I C28I 142.6 . . . .
C25I C17I C27I C36I -0.5 . . . .
C25I C34I C36I C27I -1.6 . . . .
C25I C34I C36I C47I -133.0 . . . .
C25I C34I C46I C35I 1.0 . . . .
C25I C34I C46I C54I 138.2 . . . .
C26I C16I C25I C17I 139.1 . . . .
C26I C16I C25I C34I -2.1 . . . .
C26I C20I C31I C21I -137.4 . . . .
C26I C20I C31I C41I -4.7 . . . .
C26I C35I C42I C41I -1.5 . . . .
C26I C35I C42I C50I 140.6 . . . .
C26I C35I C46I C34I -1.9 . . . .
C26I C35I C46I C54I -142.4 . . . .
C27I C17I C25I C16I -142.8 . . . .
C27I C17I C25I C34I -0.5 . . . .
C27I C28I C37I C38I 143.8 . . . .
C27I C28I C37I C48I 2.0 . . . .
C27I C36I C47I C48I -5.3 . . . .
C27I C36I C47I C55I -144.8 . . . .
C28I C18I C29I C19I 140.6 . . . .
C28I C18I C29I C38I 1.4 . . . .
C28I C27I C36I C34I -141.8 . . . .
C28I C27I C36I C47I 4.8 . . . .
C28I C37I C38I C29I 1.1 . . . .
C28I C37I C38I C40I -141.5 . . . .
C28I C37I C48I C47I -1.2 . . . .
C28I C37I C48I C56I 138.5 . . . .
C29I C18I C28I C27I -143.9 . . . .
C29I C18I C28I C37I -0.8 . . . .
C29I C19I C30I C22I 140.4 . . . .
C29I C19I C30I C39I -4.3 . . . .
C29I C38I C40I C39I -0.7 . . . .
C29I C38I C40I C49I -137.0 . . . .
C30I C19I C29I C18I -132.4 . . . .
C30I C19I C29I C38I 4.2 . . . .
C30I C22I C24I C7I -3.3 . . . .
C30I C22I C24I C23I 134.0 . . . .
C30I C39I C40I C38I 0.7 . . . .
C30I C39I C40I C49I 141.7 . . . .
C30I C39I C45I C7I -3.0 . . . .
C30I C39I C45I C53I -145.9 . . . .
C31I C20I C26I C16I 142.8 . . . .
C31I C20I C26I C35I 1.5 . . . .
C31I C21I C32I C33I -143.5 . . . .
C31I C21I C32I C43I -2.9 . . . .
C31I C41I C42I C35I -1.9 . . . .
C31I C41I C42I C50I -141.9 . . . .
C31I C41I C43I C32I -0.6 . . . .
C31I C41I C43I C51I 143.2 . . . .
C32I C21I C31I C20I 140.7 . . . .
C32I C21I C31I C41I 2.3 . . . .
C32I C33I C44I C7I -141.6 . . . .
C32I C33I C44I C52I 1.1 . . . .
C32I C43I C51I C52I -1.7 . . . .
C32I C43I C51I C57I 139.2 . . . .
C33I C23I C24I C7I 0.9 . . . .
C33I C23I C24I C22I -140.0 . . . .
C33I C32I C43I C41I 143.8 . . . .
C33I C32I C43I C51I 2.4 . . . .
C33I C44I C52I C51I -0.3 . . . .
C33I C44I C52I C58I -138.5 . . . .
C34I C36I C47I C48I 124.6 . . . .
C34I C36I C47I C55I -14.9 . . . .
C34I C46I C54I C50I -142.0 . . . .
C34I C46I C54I C55I 3.4 . . . .
C35I C42I C50I C54I 2.6 . . . .
C35I C42I C50I C57I -138.6 . . . .
C35I C46I C54I C50I -1.1 . . . .
C35I C46I C54I C55I 144.3 . . . .
C36I C27I C28I C18I 137.6 . . . .
C36I C27I C28I C37I -3.6 . . . .
C36I C34I C46I C35I -138.1 . . . .
C36I C34I C46I C54I -0.9 . . . .
C36I C47I C48I C37I 4.0 . . . .
C36I C47I C48I C56I -136.8 . . . .
C36I C47I C55I C54I 16.1 . . . .
C36I C47I C55I C59I 153.5 . . . .
C37I C38I C40I C39I 137.4 . . . .
C37I C38I C40I C49I 1.1 . . . .
C37I C48I C56I C49I -1.5 . . . .
C37I C48I C56I C59I -142.3 . . . .
C38I C37I C48I C47I -138.1 . . . .
C38I C37I C48I C56I 1.6 . . . .
C38I C40I C49I C53I 142.7 . . . .
C38I C40I C49I C56I -1.0 . . . .
C39I C40I C49I C53I 1.7 . . . .
C39I C40I C49I C56I -142.1 . . . .
C39I C45I C53I C49I 3.2 . . . .
C39I C45I C53I C58I 147.4 . . . .
C40I C39I C45I C7I 140.9 . . . .
C40I C39I C45I C53I -2.1 . . . .
C40I C49I C53I C45I -3.1 . . . .
C40I C49I C53I C58I -143.5 . . . .
C40I C49I C56I C48I 1.3 . . . .
C40I C49I C56I C59I 138.2 . . . .
C41I C42I C50I C54I 146.3 . . . .
C41I C42I C50I C57I 5.0 . . . .
C41I C43I C51I C52I -139.4 . . . .
C41I C43I C51I C57I 1.5 . . . .
C42I C35I C46I C34I 143.0 . . . .
C42I C35I C46I C54I 2.5 . . . .
C42I C41I C43I C32I -143.5 . . . .
C42I C41I C43I C51I 0.3 . . . .
C42I C50I C54I C46I -1.0 . . . .
C42I C50I C54I C55I -142.9 . . . .
C42I C50I C57I C51I -3.2 . . . .
C42I C50I C57I C60I 134.6 . . . .
C43I C32I C33I C23I -139.3 . . . .
C43I C32I C33I C44I -2.0 . . . .
C43I C41I C42I C35I 136.7 . . . .
C43I C41I C42I C50I -3.4 . . . .
C43I C51I C52I C44I 0.6 . . . .
C43I C51I C52I C58I 142.3 . . . .
C43I C51I C57I C50I -0.2 . . . .
C43I C51I C57I C60I -142.5 . . . .
C44I C7I C24I C22I 142.2 . . . .
C44I C7I C24I C23I -0.9 . . . .
C44I C7I C45I C39I -136.6 . . . .
C44I C7I C45I C53I 0.0 . . . .
C44I C52I C58I C53I 2.3 . . . .
C44I C52I C58I C60I 142.3 . . . .
C45I C7I C24I C22I 0.8 . . . .
C45I C7I C24I C23I -142.3 . . . .
C45I C7I C44I C33I 141.5 . . . .
C45I C7I C44I C52I -2.1 . . . .
C45I C39I C40I C38I -140.7 . . . .
C45I C39I C40I C49I 0.3 . . . .
C45I C53I C58I C52I -4.3 . . . .
C45I C53I C58I C60I -140.5 . . . .
C46I C34I C36I C27I 141.6 . . . .
C46I C34I C36I C47I 10.1 . . . .
C46I C35I C42I C41I -145.3 . . . .
C46I C35I C42I C50I -3.2 . . . .
C46I C54I C55I C47I -10.8 . . . .
C46I C54I C55I C59I -141.8 . . . .
C47I C48I C56I C49I 138.0 . . . .
C47I C48I C56I C59I -2.8 . . . .
C47I C55I C59I C56I -0.3 . . . .
C47I C55I C59I C60I -142.1 . . . .
C48I C37I C38I C29I 141.2 . . . .
C48I C37I C38I C40I -1.4 . . . .
C48I C47I C55I C54I -138.6 . . . .
C48I C47I C55I C59I -1.2 . . . .
C48I C56I C59I C55I 1.8 . . . .
C48I C56I C59I C60I 144.4 . . . .
C49I C53I C58I C52I 135.5 . . . .
C49I C53I C58I C60I -0.7 . . . .
C49I C56I C59I C55I -139.6 . . . .
C49I C56I C59I C60I 3.0 . . . .
C50I C54I C55I C47I 129.5 . . . .
C50I C54I C55I C59I -1.5 . . . .
C50I C57I C60I C58I -139.1 . . . .
C50I C57I C60I C59I 2.1 . . . .
C51I C52I C58I C53I -139.0 . . . .
C51I C52I C58I C60I 1.1 . . . .
C51I C57I C60I C58I 0.8 . . . .
C51I C57I C60I C59I 142.1 . . . .
C52I C51I C57I C50I 142.1 . . . .
C52I C51I C57I C60I -0.2 . . . .
C52I C58I C60I C57I -1.2 . . . .
C52I C58I C60I C59I -142.0 . . . .
C53I C49I C56I C48I -135.9 . . . .
C53I C49I C56I C59I 1.1 . . . .
C53I C58I C60I C57I 145.7 . . . .
C53I C58I C60I C59I 4.9 . . . .
C54I C50I C57I C51I -140.9 . . . .
C54I C50I C57I C60I -3.1 . . . .
C54I C55I C59I C56I 142.1 . . . .
C54I C55I C59I C60I 0.4 . . . .
C55I C47I C48I C37I 143.4 . . . .
C55I C47I C48I C56I 2.5 . . . .
C55I C59I C60I C57I -0.6 . . . .
C55I C59I C60I C58I 133.4 . . . .
C56I C49I C53I C45I 138.4 . . . .
C56I C49I C53I C58I -2.0 . . . .
C56I C59I C60I C57I -139.7 . . . .
C56I C59I C60I C58I -5.7 . . . .
C57I C50I C54I C46I 144.7 . . . .
C57I C50I C54I C55I 2.9 . . . .
C57I C51I C52I C44I -142.4 . . . .
C57I C51I C52I C58I -0.7 . . . .
C1J C2J C3J C4J 1.7 . . . .
C1J C2J C3J C13J -141.2 . . . .
C1J C2J C9J C14J 2.5 . . . .
C1J C2J C9J C15J 147.5 . . . .
C1J C6J C10J C11J -0.9 . . . .
C1J C6J C10J C17J -142.3 . . . .
C1J C8J C11J C10J 3.2 . . . .
C1J C8J C11J C18J 143.9 . . . .
C1J C8J C12J C14J 2.1 . . . .
C1J C8J C12J C19J -133.2 . . . .
C2J C1J C6J C5J -6.4 . . . .
C2J C1J C6J C10J 143.0 . . . .
C2J C1J C8J C11J -143.4 . . . .
C2J C1J C8J C12J -0.5 . . . .
C2J C3J C4J C5J -4.1 . . . .
C2J C3J C4J C20J -141.4 . . . .
C2J C3J C13J C15J -3.7 . . . .
C2J C3J C13J C21J 141.2 . . . .
C2J C9J C14J C12J -0.9 . . . .
C2J C9J C14J C22J 137.2 . . . .
C2J C9J C15J C13J -7.9 . . . .
C2J C9J C15J C23J -145.8 . . . .
C3J C2J C9J C14J -139.9 . . . .
C3J C2J C9J C15J 5.1 . . . .
C3J C4J C5J C6J 0.7 . . . .
C3J C4J C5J C16J -136.0 . . . .
C3J C4J C20J C26J 142.2 . . . .
C3J C4J C20J C31J -1.2 . . . .
C3J C13J C15J C9J 7.7 . . . .
C3J C13J C15J C23J 150.2 . . . .
C3J C13J C21J C31J 2.1 . . . .
C3J C13J C21J C32J -139.5 . . . .
C4J C3J C13J C15J -145.2 . . . .
C4J C3J C13J C21J -0.4 . . . .
C4J C5J C6J C1J 4.2 . . . .
C4J C5J C6J C10J -136.7 . . . .
C4J C5J C16J C25J 136.9 . . . .
C4J C5J C16J C26J -6.7 . . . .
C4J C20J C26J C16J -0.6 . . . .
C4J C20J C26J C35J -141.9 . . . .
C4J C20J C31J C21J 3.0 . . . .
C4J C20J C31J C41J 136.0 . . . .
C5J C4J C20J C26J -3.5 . . . .
C5J C4J C20J C31J -147.0 . . . .
C5J C6J C10J C11J 144.0 . . . .
C5J C6J C10J C17J 2.5 . . . .
C5J C16J C25J C17J 2.8 . . . .
C5J C16J C25J C34J -138.4 . . . .
C5J C16J C26J C20J 4.2 . . . .
C5J C16J C26J C35J 145.8 . . . .
C6J C1J C2J C3J 3.0 . . . .
C6J C1J C2J C9J -135.8 . . . .
C6J C1J C8J C11J -3.5 . . . .
C6J C1J C8J C12J 139.5 . . . .
C6J C5J C16J C25J -2.8 . . . .
C6J C5J C16J C26J -146.4 . . . .
C6J C10J C11J C8J -1.3 . . . .
C6J C10J C11J C18J -142.6 . . . .
C6J C10J C17J C25J -2.4 . . . .
C6J C10J C17J C27J 136.3 . . . .
C7J C44J C52J C51J 139.6 . . . .
C7J C44J C52J C58J 1.2 . . . .
C7J C45J C53J C49J -141.1 . . . .
C7J C45J C53J C58J 3.0 . . . .
C8J C1J C2J C3J 137.0 . . . .
C8J C1J C2J C9J -1.8 . . . .
C8J C1J C6J C5J -146.7 . . . .
C8J C1J C6J C10J 2.6 . . . .
C8J C11J C18J C28J -137.1 . . . .
C8J C11J C18J C29J -1.0 . . . .
C8J C12J C14J C9J -1.4 . . . .
C8J C12J C14J C22J -143.3 . . . .
C8J C12J C19J C29J -9.1 . . . .
C8J C12J C19J C30J 138.4 . . . .
C9J C2J C3J C4J 142.1 . . . .
C9J C2J C3J C13J -0.8 . . . .
C9J C14J C22J C24J 1.2 . . . .
C9J C14J C22J C30J -143.4 . . . .
C9J C15J C23J C24J -2.6 . . . .
C9J C15J C23J C33J 133.6 . . . .
C10J C11J C18J C28J 2.5 . . . .
C10J C11J C18J C29J 138.6 . . . .
C10J C17J C25J C16J -0.1 . . . .
C10J C17J C25J C34J 142.2 . . . .
C10J C17J C27J C28J 1.0 . . . .
C10J C17J C27J C36J -142.2 . . . .
C11J C8J C12J C14J 141.8 . . . .
C11J C8J C12J C19J 6.6 . . . .
C11J C10J C17J C25J -140.6 . . . .
C11J C10J C17J C27J -2.0 . . . .
C11J C18J C28J C27J -3.6 . . . .
C11J C18J C28J C37J 139.6 . . . .
C11J C18J C29J C19J -2.2 . . . .
C11J C18J C29J C38J -141.4 . . . .
C12J C8J C11J C10J -141.9 . . . .
C12J C8J C11J C18J -1.1 . . . .
C12J C14J C22J C24J 142.3 . . . .
C12J C14J C22J C30J -2.3 . . . .
C12J C19J C29J C18J 6.4 . . . .
C12J C19J C29J C38J 142.9 . . . .
C12J C19J C30J C22J 0.2 . . . .
C12J C19J C30J C39J -144.4 . . . .
C13J C3J C4J C5J 137.2 . . . .
C13J C3J C4J C20J -0.1 . . . .
C13J C15J C23J C24J -143.3 . . . .
C13J C15J C23J C33J -7.2 . . . .
C13J C21J C31J C20J -3.5 . . . .
C13J C21J C31J C41J -142.0 . . . .
C13J C21J C32J C33J 1.4 . . . .
C13J C21J C32J C43J 141.9 . . . .
C14J C9J C15J C13J 137.5 . . . .
C14J C9J C15J C23J -0.3 . . . .
C14J C12J C19J C29J -149.0 . . . .
C14J C12J C19J C30J -1.4 . . . .
C14J C22J C24J C7J -141.6 . . . .
C14J C22J C24J C23J -4.2 . . . .
C14J C22J C30J C19J 1.3 . . . .
C14J C22J C30J C39J 143.8 . . . .
C15J C9J C14J C12J -137.0 . . . .
C15J C9J C14J C22J 1.2 . . . .
C15J C13J C21J C31J 136.5 . . . .
C15J C13J C21J C32J -5.1 . . . .
C15J C23J C24J C7J 146.0 . . . .
C15J C23J C24J C22J 5.0 . . . .
C15J C23J C33J C32J 4.6 . . . .
C15J C23J C33J C44J -140.3 . . . .
C16J C5J C6J C1J 140.9 . . . .
C16J C5J C6J C10J 0.1 . . . .
C16J C25J C34J C36J 142.5 . . . .
C16J C25J C34J C46J 0.8 . . . .
C16J C26J C35J C42J -136.7 . . . .
C16J C26J C35J C46J 0.7 . . . .
C17J C10J C11J C8J 141.6 . . . .
C17J C10J C11J C18J 0.3 . . . .
C17J C25J C34J C36J 1.4 . . . .
C17J C25J C34J C46J -140.3 . . . .
C17J C27J C28J C18J 1.7 . . . .
C17J C27J C28J C37J -139.5 . . . .
C17J C27J C36J C34J 1.2 . . . .
C17J C27J C36J C47J 147.9 . . . .
C18J C28J C37J C38J -0.4 . . . .
C18J C28J C37J C48J -142.0 . . . .
C18J C29J C38J C37J -1.8 . . . .
C18J C29J C38J C40J 142.9 . . . .
C19J C12J C14J C9J 144.1 . . . .
C19J C12J C14J C22J 2.3 . . . .
C19J C29J C38J C37J -146.1 . . . .
C19J C29J C38J C40J -1.4 . . . .
C19J C30J C39J C40J 1.3 . . . .
C19J C30J C39J C45J 141.5 . . . .
C20J C4J C5J C6J 143.1 . . . .
C20J C4J C5J C16J 6.4 . . . .
C20J C26J C35J C42J 1.8 . . . .
C20J C26J C35J C46J 139.3 . . . .
C20J C31J C41J C42J 4.9 . . . .
C20J C31J C41J C43J -140.7 . . . .
C21J C13J C15J C9J -134.7 . . . .
C21J C13J C15J C23J 7.7 . . . .
C21J C31J C41J C42J 144.5 . . . .
C21J C31J C41J C43J -1.1 . . . .
C21J C32J C33J C23J -0.9 . . . .
C21J C32J C33J C44J 136.5 . . . .
C21J C32J C43J C41J 2.0 . . . .
C21J C32J C43J C51J -139.4 . . . .
C22J C30J C39J C40J -139.7 . . . .
C22J C30J C39J C45J 0.5 . . . .
C23J C33J C44J C7J 0.1 . . . .
C23J C33J C44J C52J 142.8 . . . .
C24J C7J C44J C33J 0.5 . . . .
C24J C7J C44J C52J -143.0 . . . .
C24J C7J C45J C39J 2.3 . . . .
C24J C7J C45J C53J 138.9 . . . .
C24J C22J C30J C19J -139.8 . . . .
C24J C22J C30J C39J 2.7 . . . .
C24J C23J C33J C32J 144.3 . . . .
C24J C23J C33J C44J -0.7 . . . .
C25J C16J C26J C20J -140.3 . . . .
C25J C16J C26J C35J 1.2 . . . .
C25J C17J C27J C28J 142.7 . . . .
C25J C17J C27J C36J -0.6 . . . .
C25J C34J C36J C27J -1.5 . . . .
C25J C34J C36J C47J -133.1 . . . .
C25J C34J C46J C35J 1.0 . . . .
C25J C34J C46J C54J 138.2 . . . .
C26J C16J C25J C17J 139.1 . . . .
C26J C16J C25J C34J -2.1 . . . .
C26J C20J C31J C21J -137.5 . . . .
C26J C20J C31J C41J -4.6 . . . .
C26J C35J C42J C41J -1.5 . . . .
C26J C35J C42J C50J 140.6 . . . .
C26J C35J C46J C34J -1.9 . . . .
C26J C35J C46J C54J -142.4 . . . .
C27J C17J C25J C16J -142.7 . . . .
C27J C17J C25J C34J -0.4 . . . .
C27J C28J C37J C38J 143.7 . . . .
C27J C28J C37J C48J 2.1 . . . .
C27J C36J C47J C48J -5.3 . . . .
C27J C36J C47J C55J -144.8 . . . .
C28J C18J C29J C19J 140.7 . . . .
C28J C18J C29J C38J 1.5 . . . .
C28J C27J C36J C34J -141.9 . . . .
C28J C27J C36J C47J 4.8 . . . .
C28J C37J C38J C29J 1.3 . . . .
C28J C37J C38J C40J -141.6 . . . .
C28J C37J C48J C47J -1.3 . . . .
C28J C37J C48J C56J 138.5 . . . .
C29J C18J C28J C27J -143.9 . . . .
C29J C18J C28J C37J -0.7 . . . .
C29J C19J C30J C22J 140.4 . . . .
C29J C19J C30J C39J -4.2 . . . .
C29J C38J C40J C39J -0.9 . . . .
C29J C38J C40J C49J -137.1 . . . .
C30J C19J C29J C18J -132.5 . . . .
C30J C19J C29J C38J 4.0 . . . .
C30J C22J C24J C7J -3.4 . . . .
C30J C22J C24J C23J 134.0 . . . .
C30J C39J C40J C38J 0.9 . . . .
C30J C39J C40J C49J 141.7 . . . .
C30J C39J C45J C7J -3.1 . . . .
C30J C39J C45J C53J -146.0 . . . .
C31J C20J C26J C16J 142.7 . . . .
C31J C20J C26J C35J 1.5 . . . .
C31J C21J C32J C33J -143.4 . . . .
C31J C21J C32J C43J -2.9 . . . .
C31J C41J C42J C35J -1.7 . . . .
C31J C41J C42J C50J -141.9 . . . .
C31J C41J C43J C32J -0.6 . . . .
C31J C41J C43J C51J 143.2 . . . .
C32J C21J C31J C20J 140.8 . . . .
C32J C21J C31J C41J 2.3 . . . .
C32J C33J C44J C7J -141.7 . . . .
C32J C33J C44J C52J 1.0 . . . .
C32J C43J C51J C52J -1.6 . . . .
C32J C43J C51J C57J 139.3 . . . .
C33J C23J C24J C7J 1.0 . . . .
C33J C23J C24J C22J -140.0 . . . .
C33J C32J C43J C41J 143.7 . . . .
C33J C32J C43J C51J 2.3 . . . .
C33J C44J C52J C51J -0.3 . . . .
C33J C44J C52J C58J -138.7 . . . .
C34J C36J C47J C48J 124.6 . . . .
C34J C36J C47J C55J -14.9 . . . .
C34J C46J C54J C50J -142.0 . . . .
C34J C46J C54J C55J 3.4 . . . .
C35J C42J C50J C54J 2.6 . . . .
C35J C42J C50J C57J -138.7 . . . .
C35J C46J C54J C50J -1.1 . . . .
C35J C46J C54J C55J 144.4 . . . .
C36J C27J C28J C18J 137.6 . . . .
C36J C27J C28J C37J -3.6 . . . .
C36J C34J C46J C35J -138.0 . . . .
C36J C34J C46J C54J -0.9 . . . .
C36J C47J C48J C37J 4.2 . . . .
C36J C47J C48J C56J -136.8 . . . .
C36J C47J C55J C54J 16.1 . . . .
C36J C47J C55J C59J 153.5 . . . .
C37J C38J C40J C39J 137.6 . . . .
C37J C38J C40J C49J 1.4 . . . .
C37J C48J C56J C49J -1.7 . . . .
C37J C48J C56J C59J -142.4 . . . .
C38J C37J C48J C47J -138.0 . . . .
C38J C37J C48J C56J 1.9 . . . .
C38J C40J C49J C53J 142.8 . . . .
C38J C40J C49J C56J -1.2 . . . .
C39J C40J C49J C53J 1.8 . . . .
C39J C40J C49J C56J -142.1 . . . .
C39J C45J C53J C49J 3.3 . . . .
C39J C45J C53J C58J 147.4 . . . .
C40J C39J C45J C7J 140.9 . . . .
C40J C39J C45J C53J -2.1 . . . .
C40J C49J C53J C45J -3.3 . . . .
C40J C49J C53J C58J -143.4 . . . .
C40J C49J C56J C48J 1.3 . . . .
C40J C49J C56J C59J 138.3 . . . .
C41J C42J C50J C54J 146.3 . . . .
C41J C42J C50J C57J 5.0 . . . .
C41J C43J C51J C52J -139.3 . . . .
C41J C43J C51J C57J 1.6 . . . .
C42J C35J C46J C34J 143.0 . . . .
C42J C35J C46J C54J 2.5 . . . .
C42J C41J C43J C32J -143.5 . . . .
C42J C41J C43J C51J 0.3 . . . .
C42J C50J C54J C46J -1.0 . . . .
C42J C50J C54J C55J -142.9 . . . .
C42J C50J C57J C51J -3.1 . . . .
C42J C50J C57J C60J 134.6 . . . .
C43J C32J C33J C23J -139.3 . . . .
C43J C32J C33J C44J -1.9 . . . .
C43J C41J C42J C35J 136.8 . . . .
C43J C41J C42J C50J -3.4 . . . .
C43J C51J C52J C44J 0.6 . . . .
C43J C51J C52J C58J 142.4 . . . .
C43J C51J C57J C50J -0.3 . . . .
C43J C51J C57J C60J -142.4 . . . .
C44J C7J C24J C22J 142.2 . . . .
C44J C7J C24J C23J -1.0 . . . .
C44J C7J C45J C39J -136.5 . . . .
C44J C7J C45J C53J 0.1 . . . .
C44J C52J C58J C53J 2.5 . . . .
C44J C52J C58J C60J 142.4 . . . .
C45J C7J C24J C22J 0.9 . . . .
C45J C7J C24J C23J -142.3 . . . .
C45J C7J C44J C33J 141.4 . . . .
C45J C7J C44J C52J -2.2 . . . .
C45J C39J C40J C38J -140.6 . . . .
C45J C39J C40J C49J 0.2 . . . .
C45J C53J C58J C52J -4.5 . . . .
C45J C53J C58J C60J -140.5 . . . .
C46J C34J C36J C27J 141.5 . . . .
C46J C34J C36J C47J 10.0 . . . .
C46J C35J C42J C41J -145.4 . . . .
C46J C35J C42J C50J -3.2 . . . .
C46J C54J C55J C47J -10.9 . . . .
C46J C54J C55J C59J -141.8 . . . .
C47J C48J C56J C49J 138.0 . . . .
C47J C48J C56J C59J -2.8 . . . .
C47J C55J C59J C56J -0.3 . . . .
C47J C55J C59J C60J -142.1 . . . .
C48J C37J C38J C29J 141.1 . . . .
C48J C37J C38J C40J -1.8 . . . .
C48J C47J C55J C54J -138.5 . . . .
C48J C47J C55J C59J -1.2 . . . .
C48J C56J C59J C55J 1.8 . . . .
C48J C56J C59J C60J 144.4 . . . .
C49J C53J C58J C52J 135.2 . . . .
C49J C53J C58J C60J -0.8 . . . .
C49J C56J C59J C55J -139.5 . . . .
C49J C56J C59J C60J 3.0 . . . .
C50J C54J C55J C47J 129.5 . . . .
C50J C54J C55J C59J -1.5 . . . .
C50J C57J C60J C58J -139.1 . . . .
C50J C57J C60J C59J 2.2 . . . .
C51J C52J C58J C53J -138.9 . . . .
C51J C52J C58J C60J 1.0 . . . .
C51J C57J C60J C58J 0.7 . . . .
C51J C57J C60J C59J 142.0 . . . .
C52J C51J C57J C50J 142.0 . . . .
C52J C51J C57J C60J -0.1 . . . .
C52J C58J C60J C57J -1.0 . . . .
C52J C58J C60J C59J -141.9 . . . .
C53J C49J C56J C48J -136.1 . . . .
C53J C49J C56J C59J 0.9 . . . .
C53J C58J C60J C57J 145.8 . . . .
C53J C58J C60J C59J 4.9 . . . .
C54J C50J C57J C51J -140.8 . . . .
C54J C50J C57J C60J -3.1 . . . .
C54J C55J C59J C56J 142.1 . . . .
C54J C55J C59J C60J 0.4 . . . .
C55J C47J C48J C37J 143.5 . . . .
C55J C47J C48J C56J 2.5 . . . .
C55J C59J C60J C57J -0.7 . . . .
C55J C59J C60J C58J 133.5 . . . .
C56J C49J C53J C45J 138.4 . . . .
C56J C49J C53J C58J -1.7 . . . .
C56J C59J C60J C57J -139.8 . . . .
C56J C59J C60J C58J -5.7 . . . .
C57J C50J C54J C46J 144.7 . . . .
C57J C50J C54J C55J 2.9 . . . .
C57J C51J C52J C44J -142.4 . . . .
C57J C51J C52J C58J -0.6 . . . .
